data_4003891
loop_
_publ_author_name
'Benin, Bogdan M.'
'McCall, Kyle M.'
'W\"orle, Michael'
'Borgeaud, Dominique'
'Vonderach, Thomas'
'Sakhatskyi, Kostiantyn'
'Yakunin, Sergii'
'G\"unther, Detlef'
'Kovalenko, Maksym V.'

_publ_section_title
;
 Lone-Pair-Induced Structural Ordering in the Mixed-Valent 0D
 Metal-Halides Rb23BiIIIxSbIII7--xSbV2Cl54 (0 &#x2264; x &#x2264; 7)
;
_journal_name_full 'Chemistry of Materials'
_journal_paper_doi 10.1021/acs.chemmater.0c04491
_journal_year 2021
_chemical_formula_moiety '0.17(Bi14.99 Cl324 Rb138 Sb39.01)'
_chemical_formula_sum 'Bi2.5 Cl54 Rb23 Sb6.5'
_chemical_formula_weight 5193.79
_space_group_crystal_system trigonal
_space_group_IT_number 155
_space_group_name_Hall 'R 3 2"'
_space_group_name_H-M_alt 'R 3 2 :H'
_audit_creation_date 2020-08-17
_audit_creation_method
;
Olex2 1.2
(compiled 2018.05.29 svn.r3508 for OlexSys, GUI svn.r5506)
;
_cell_angle_alpha 90
_cell_angle_beta 90
_cell_angle_gamma 120
_cell_formula_units_Z 6
_cell_length_a 12.95670(10)
_cell_length_b 12.95670(10)
_cell_length_c 111.7130(14)
_cell_measurement_reflns_used 50227
_cell_measurement_temperature 293(2)
_cell_measurement_theta_max 44.6750
_cell_measurement_theta_min 1.8040
_cell_volume 16241.4(3)
_computing_cell_refinement 'CrysAlisPro 1.171.40.45a (Rigaku OD, 2019)'
_computing_data_collection 'CrysAlisPro 1.171.40.45a (Rigaku OD, 2019)'
_computing_data_reduction 'CrysAlisPro 1.171.40.45a (Rigaku OD, 2019)'
_computing_molecular_graphics 'Olex2 (Dolomanov et al., 2009)'
_computing_publication_material 'Olex2 (Dolomanov et al., 2009)'
_computing_structure_refinement 'ShelXL (Sheldrick, 2015)'
_computing_structure_solution 'ShelXT (Sheldrick, 2015)'
_diffrn_ambient_temperature 293(2)
_diffrn_detector 'CCD plate'
_diffrn_measured_fraction_theta_full 0.999
_diffrn_measured_fraction_theta_max 1.000
_diffrn_measurement_details
;
List of Runs (angles in degrees, time in seconds):

  # Type    Start    End  Width  t~exp~   \w     \q     \k     \f   Frames
--------------------------------------------------------------------------
  1  \w    -74.57 132.93   0.50  119.97    --  -34.83  73.75  68.87  415
  2  \w    -74.57 132.93   0.50  119.97    --  -34.83  73.75-118.18  415
  3  \w    -74.57 132.93   0.50  119.97    --  -34.83  73.75 -29.39  415
  4  \w    -74.57 132.93   0.50  119.97    --  -34.83  73.75 155.76  415
  5  \w    -99.49 108.51   0.50  119.97    --  -59.74  73.75  22.75  416
  6  \w    -74.57 132.93   0.50  119.97    --  -34.83  73.75 -72.71  415
  7  \w    -74.57 132.93   0.50  119.97    --  -34.83  73.75 113.88  415
  8  \w   -100.81 106.69   0.50  119.97    --  -61.07  73.75-154.07  415
  9  \w    -27.86 179.64   0.50  119.97    --   11.89  73.75 -25.74  415
 10  \w    -74.57 132.93   0.50  119.97    --  -34.83  73.75   9.31  415
 11  \w    -72.47 133.03   0.50  119.97    --  -33.73  73.75-160.74  411
;
_diffrn_measurement_device 'abstract diffractometer'
_diffrn_measurement_device_type 'Saxi-CrysAlisPro-abstract goniometer imported SAXI images'
_diffrn_measurement_method '\w scans'
_diffrn_orient_matrix_type 'CrysAlisPro convention (1999,Acta A55,543-557)'
_diffrn_orient_matrix_UB_11 -0.0190940000
_diffrn_orient_matrix_UB_12 0.0396043000
_diffrn_orient_matrix_UB_13 0.0020401000
_diffrn_orient_matrix_UB_21 -0.0067049667
_diffrn_orient_matrix_UB_22 -0.0234310333
_diffrn_orient_matrix_UB_23 0.0058687667
_diffrn_orient_matrix_UB_31 0.0598601667
_diffrn_orient_matrix_UB_32 0.0433310333
_diffrn_orient_matrix_UB_33 0.0013089333
_diffrn_radiation_monochromator graphite
_diffrn_radiation_probe x-ray
_diffrn_radiation_type MoK\a
_diffrn_radiation_wavelength 0.71073
_diffrn_reflns_av_R_equivalents 0.1364
_diffrn_reflns_av_unetI/netI 0.0372
_diffrn_reflns_Laue_measured_fraction_full 0.999
_diffrn_reflns_Laue_measured_fraction_max 1.000
_diffrn_reflns_limit_h_max 19
_diffrn_reflns_limit_h_min -19
_diffrn_reflns_limit_k_max 19
_diffrn_reflns_limit_k_min -19
_diffrn_reflns_limit_l_max 168
_diffrn_reflns_limit_l_min -168
_diffrn_reflns_number 291748
_diffrn_reflns_point_group_measured_fraction_full 1.000
_diffrn_reflns_point_group_measured_fraction_max 1.000
_diffrn_reflns_theta_full 25.242
_diffrn_reflns_theta_max 32.577
_diffrn_reflns_theta_min 1.641
_diffrn_source 'fine-focus sealed X-ray tube'
_diffrn_source_type 'Enhance (Mo) X-ray Source'
_exptl_absorpt_coefficient_mu 17.266
_exptl_absorpt_correction_T_max 0.622
_exptl_absorpt_correction_T_min 0.052
_exptl_absorpt_correction_type analytical
_exptl_absorpt_process_details
;
CrysAlisPro 1.171.40.45a (Rigaku Oxford Diffraction, 2019)
Analytical numeric absorption correction using a multifaceted crystal
			model based on expressions derived by R.C. Clark & J.S. Reid.
(Clark, R. C. & Reid, J. S. (1995). Acta Cryst. A51, 887-897)
Empirical absorption correction using spherical harmonics,
 implemented in SCALE3 ABSPACK scaling algorithm.
;
_exptl_crystal_colour 'dark red'
_exptl_crystal_colour_modifier dark
_exptl_crystal_colour_primary red
_exptl_crystal_density_diffrn 3.186
_exptl_crystal_description hexagonal
_exptl_crystal_F_000 13848
_exptl_crystal_recrystallization_method 'Solvothermal reaction in HCl at 160 degrees C'
_exptl_crystal_size_max 0.351
_exptl_crystal_size_mid 0.103
_exptl_crystal_size_min 0.03
_refine_diff_density_max 1.963
_refine_diff_density_min -3.740
_refine_diff_density_rms 0.221
_refine_ls_abs_structure_details
;
 Refined as an inversion twin.
;
_refine_ls_abs_structure_Flack 0.493(16)
_refine_ls_extinction_method none
_refine_ls_goodness_of_fit_ref 1.095
_refine_ls_hydrogen_treatment undef
_refine_ls_matrix_type full
_refine_ls_number_parameters 345
_refine_ls_number_reflns 13184
_refine_ls_number_restraints 0
_refine_ls_restrained_S_all 1.095
_refine_ls_R_factor_all 0.0808
_refine_ls_R_factor_gt 0.0582
_refine_ls_shift/su_max 0.002
_refine_ls_shift/su_mean 0.000
_refine_ls_structure_factor_coef Fsqd
_refine_ls_weighting_details 'w=1/[\s^2^(Fo^2^)+(0.0192P)^2^+481.0651P] where P=(Fo^2^+2Fc^2^)/3'
_refine_ls_weighting_scheme calc
_refine_ls_wR_factor_gt 0.1029
_refine_ls_wR_factor_ref 0.1111
_reflns_Friedel_coverage 0.796
_reflns_Friedel_fraction_full 1.000
_reflns_Friedel_fraction_max 1.000
_reflns_number_gt 10266
_reflns_number_total 13184
_reflns_threshold_expression 'I > 2\s(I)'
_cod_data_source_file cm0c04491_si_002.cif
_cod_data_source_block dp059_red_full
_cod_original_sg_symbol_H-M 'R 3 2'
_cod_original_formula_sum 'Bi2.50 Cl54 Rb23 Sb6.50'
_cod_database_code 4003891
_shelx_shelxl_version_number 2018/3
_chemical_oxdiff_formula Rb7Sb2BiCl18
_shelx_space_group_comment
;
The symmetry employed for this shelxl refinement is uniquely defined
by the following loop, which should always be used as a source of
symmetry information in preference to the above space-group names.
They are only intended as comments.
;
_shelx_estimated_absorpt_t_max 0.625
_shelx_estimated_absorpt_t_min 0.065
_reflns_odcompleteness_completeness 99.95
_reflns_odcompleteness_iscentric 1
_reflns_odcompleteness_theta 26.32
_olex2_refinement_description
;
1. Twinned data refinement
 Scales: 0.507(16)
 0.493(16)
2. Shared sites
{Bi6, Sb6}
{Bi4, Sb4}
{Bi3, Sb3}
{Sb2, Bi2}
{Bi1, Sb1}
3. Uiso/Uaniso restraints and constraints
Uanis(Bi6) = Uanis(Sb6)
Uanis(Bi4) = Uanis(Sb4)
Uanis(Bi3) = Uanis(Sb3)
Uanis(Sb2) = Uanis(Bi2)
Uanis(Bi1) = Uanis(Sb1)
4. Others
 Sof(Sb6)=0.5*(1-FVAR(2))
 Sof(Bi6)=0.5*FVAR(2)
 Sof(Sb4)=1-FVAR(2)
 Sof(Bi4)=FVAR(2)
 Sof(Sb3)=0.33333*(1-FVAR(4))
 Sof(Bi3)=0.33333*FVAR(4)
 Sof(Bi2)=0.33333*(1-FVAR(5))
 Sof(Sb2)=0.33333*FVAR(5)
 Sof(Sb1)=0.5*(1-FVAR(6))
 Sof(Bi1)=0.5*FVAR(6)
 Fixed Sof: Rb11(0.33333) Rb12(0.66667) Rb13(0.33333) Rb14(0.16667)
 Rb15(0.33333) Cl16(0.33333) Cl17(0.33333) Cl18(0.33333) Cl19(0.33333)
 Cl20(0.33333) Cl21(0.33333) Cl22(0.33333) Cl23(0.33333) Cl24(0.33333)
;
_olex2_submission_special_instructions 'No special instructions were received'
_oxdiff_exptl_absorpt_empirical_details
;
Empirical correction (ABSPACK) includes:
- Absorption correction using spherical harmonics
- Frame scaling
- Detector area scaling
;
_oxdiff_exptl_absorpt_empirical_full_max 1.196
_oxdiff_exptl_absorpt_empirical_full_min 0.565

loop_
_space_group_symop_operation_xyz
'x, y, z'
'-y, x-y, z'
'-x+y, -x, z'
'y, x, -z'
'x-y, -y, -z'
'-x, -x+y, -z'
'x+2/3, y+1/3, z+1/3'
'-y+2/3, x-y+1/3, z+1/3'
'-x+y+2/3, -x+1/3, z+1/3'
'y+2/3, x+1/3, -z+1/3'
'x-y+2/3, -y+1/3, -z+1/3'
'-x+2/3, -x+y+1/3, -z+1/3'
'x+1/3, y+2/3, z+2/3'
'-y+1/3, x-y+2/3, z+2/3'
'-x+y+1/3, -x+2/3, z+2/3'
'y+1/3, x+2/3, -z+2/3'
'x-y+1/3, -y+2/3, -z+2/3'
'-x+1/3, -x+y+2/3, -z+2/3'

loop_
_atom_site_label
_atom_site_type_symbol
_atom_site_fract_x
_atom_site_fract_y
_atom_site_fract_z
_atom_site_U_iso_or_equiv
_atom_site_adp_type
_atom_site_occupancy
_atom_site_site_symmetry_order
_atom_site_calc_flag
_atom_site_refinement_flags_posn
_atom_site_refinement_flags_adp
_atom_site_refinement_flags_occupancy
_atom_site_disorder_assembly
_atom_site_disorder_group
Bi1 Bi 1.00090(6) 0.666667 0.666667 0.0191(2) Uani 0.551(9) 2 d S T P A 1
Sb1 Sb 1.00090(6) 0.666667 0.666667 0.0191(2) Uani 0.449(9) 2 d S T P A 2
Bi2 Bi 1.000000 1.000000 0.61016(2) 0.0224(3) Uani 0.255(10) 3 d S T P A 2
Sb2 Sb 1.000000 1.000000 0.61016(2) 0.0224(3) Uani 0.745(10) 3 d S T P A 1
Bi3 Bi 0.666667 0.333333 0.61022(2) 0.0216(3) Uani 0.280(10) 3 d S T P A 1
Sb3 Sb 0.666667 0.333333 0.61022(2) 0.0216(3) Uani 0.720(10) 3 d S T P A 2
Bi4 Bi 0.66841(7) 0.66655(7) 0.55736(2) 0.0349(3) Uani 0.076(7) 1 d . . . A 1
Sb4 Sb 0.66841(7) 0.66655(7) 0.55736(2) 0.0349(3) Uani 0.924(7) 1 d . . . A 2
Sb5 Sb 0.333333 0.666667 0.60676(2) 0.0280(3) Uani 1 3 d S T P . .
Bi6 Bi 0.33326(7) 0.33326(7) 0.500000 0.0289(3) Uani 0.604(10) 2 d S T P A 1
Sb6 Sb 0.33326(7) 0.33326(7) 0.500000 0.0289(3) Uani 0.396(10) 2 d S T P A 2
Rb1 Rb 1.333333 0.666667 0.666667 0.0348(7) Uani 1 6 d S T P A .
Rb2 Rb 0.666667 0.333333 0.68642(2) 0.0353(5) Uani 1 3 d S T P A .
Rb3 Rb 0.666667 0.333333 0.64689(2) 0.0338(5) Uani 1 3 d S T P A .
Rb4 Rb 0.62188(10) 0.66668(10) 0.64494(2) 0.0213(2) Uani 1 1 d . . . . .
Rb5 Rb 0.97181(16) 0.66640(13) 0.62240(2) 0.0446(3) Uani 1 1 d . . . . .
Rb6 Rb 0.68340(17) 0.66607(16) 0.59746(2) 0.0636(5) Uani 1 1 d . . . . .
Rb7 Rb 1.000000 1.000000 0.57049(3) 0.0749(11) Uani 1 3 d S T P A .
Rb8 Rb 0.666667 0.333333 0.57064(3) 0.0717(10) Uani 1 3 d S T P A .
Rb9 Rb 0.333333 0.666667 0.56690(3) 0.0763(11) Uani 1 3 d S T P A .
Rb10 Rb 0.9984(3) 0.6666(3) 0.54431(2) 0.1029(11) Uani 1 1 d . . . . .
Rb11 Rb 0.9554(4) 0.9555(4) 0.52182(4) 0.0475(11) Uani 0.3333 1 d . . . A .
Rb12 Rb 0.6663(2) 0.6668(2) 0.51981(3) 0.0539(7) Uani 0.6667 1 d . . . A .
Rb13 Rb 0.6661(5) 0.3775(4) 0.52190(4) 0.0479(11) Uani 0.3333 1 d . . . A .
Rb14 Rb 0.6667(7) 0.6667(7) 0.500000 0.068(2) Uani 0.3333 2 d S T P A .
Rb15 Rb 0.6664(5) 0.3781(4) 0.47830(4) 0.0471(11) Uani 0.3333 1 d . . . A .
Cl1 Cl 0.8914(3) 0.4263(2) 0.66667(2) 0.0264(5) Uani 1 1 d . . . . .
Cl2 Cl 1.1438(3) 0.6666(3) 0.68520(3) 0.0261(6) Uani 1 1 d . . . . .
Cl3 Cl 0.8662(3) 0.6666(4) 0.64936(3) 0.0420(9) Uani 1 1 d . . . . .
Cl4 Cl 0.8095(3) 0.8385(3) 0.62424(3) 0.0355(7) Uani 1 1 d . . . . .
Cl5 Cl 0.9902(4) 0.8339(4) 0.59684(3) 0.0454(9) Uani 1 1 d . . . . .
Cl6 Cl 0.6387(3) 0.4956(3) 0.62427(3) 0.0354(7) Uani 1 1 d . . . . .
Cl7 Cl 0.6753(4) 0.1764(4) 0.59685(3) 0.0450(9) Uani 1 1 d . . . . .
Cl8 Cl 0.4810(6) 0.6663(7) 0.61865(4) 0.095(2) Uani 1 1 d . . . . .
Cl9 Cl 0.1870(6) 0.6662(8) 0.59458(5) 0.098(2) Uani 1 1 d . . . . .
Cl10 Cl 0.5113(6) 0.5088(6) 0.57024(5) 0.0746(16) Uani 1 1 d . . . . .
Cl11 Cl 0.6684(5) 0.8237(6) 0.57036(5) 0.0740(16) Uani 1 1 d . . . . .
Cl12 Cl 0.8268(5) 0.6670(5) 0.56991(4) 0.0698(14) Uani 1 1 d . . . . .
Cl13 Cl 0.4977(8) 0.6658(10) 0.54365(9) 0.144(4) Uani 1 1 d . . . . .
Cl14 Cl 0.6687(9) 0.4982(7) 0.54376(9) 0.130(3) Uani 1 1 d . . . . .
Cl15 Cl 0.8363(8) 0.8347(8) 0.54382(8) 0.129(3) Uani 1 1 d . . . . .
Cl16 Cl 0.8534(11) 0.6666(11) 0.51825(13) 0.055(3) Uani 0.3333 1 d . . . . .
Cl17 Cl 0.7999(14) 1.0003(16) 0.51696(15) 0.072(4) Uani 0.3333 1 d . . . . .
Cl18 Cl 0.6663(12) 0.8549(12) 0.51836(14) 0.060(3) Uani 0.3333 1 d . . . A .
Cl19 Cl 0.5334(14) 0.8670(14) 0.51690(14) 0.068(4) Uani 0.3333 1 d . . . . .
Cl20 Cl 0.4780(12) 0.4792(12) 0.51815(13) 0.058(3) Uani 0.3333 1 d . . . . .
Cl21 Cl 0.4663(15) 0.3323(18) 0.51693(16) 0.076(5) Uani 0.3333 1 d . . . A .
Cl22 Cl 0.5730(13) 0.4427(11) 0.49994(10) 0.053(3) Uani 0.3333 1 d . . . . .
Cl23 Cl 0.7622(13) 0.5363(12) 0.49991(11) 0.053(3) Uani 0.3333 1 d . . . A .
Cl24 Cl 0.7955(12) 0.8908(12) 0.50000(10) 0.053(3) Uani 0.3333 1 d . . . A .

loop_
_atom_site_aniso_label
_atom_site_aniso_U_11
_atom_site_aniso_U_22
_atom_site_aniso_U_33
_atom_site_aniso_U_23
_atom_site_aniso_U_13
_atom_site_aniso_U_12
Bi1 0.0160(3) 0.0185(4) 0.0238(4) -0.0003(3) -0.00014(13) 0.0092(2)
Sb1 0.0160(3) 0.0185(4) 0.0238(4) -0.0003(3) -0.00014(13) 0.0092(2)
Bi2 0.0239(4) 0.0239(4) 0.0193(5) 0.000 0.000 0.0120(2)
Sb2 0.0239(4) 0.0239(4) 0.0193(5) 0.000 0.000 0.0120(2)
Bi3 0.0240(4) 0.0240(4) 0.0167(5) 0.000 0.000 0.0120(2)
Sb3 0.0240(4) 0.0240(4) 0.0167(5) 0.000 0.000 0.0120(2)
Bi4 0.0275(5) 0.0286(5) 0.0489(6) 0.0000(3) 0.0009(3) 0.0143(4)
Sb4 0.0275(5) 0.0286(5) 0.0489(6) 0.0000(3) 0.0009(3) 0.0143(4)
Sb5 0.0329(4) 0.0329(4) 0.0183(5) 0.000 0.000 0.0164(2)
Bi6 0.0311(4) 0.0311(4) 0.0243(4) 0.00001(15) -0.00001(15) 0.0154(4)
Sb6 0.0311(4) 0.0311(4) 0.0243(4) 0.00001(15) -0.00001(15) 0.0154(4)
Rb1 0.0330(10) 0.0330(10) 0.0384(15) 0.000 0.000 0.0165(5)
Rb2 0.0398(8) 0.0398(8) 0.0264(9) 0.000 0.000 0.0199(4)
Rb3 0.0384(7) 0.0384(7) 0.0246(9) 0.000 0.000 0.0192(4)
Rb4 0.0188(5) 0.0208(5) 0.0249(5) -0.0001(4) 0.0017(4) 0.0103(4)
Rb5 0.0549(9) 0.0280(6) 0.0392(7) 0.0008(5) -0.0023(6) 0.0120(6)
Rb6 0.0474(9) 0.0668(12) 0.0847(14) -0.0009(9) 0.0036(8) 0.0347(9)
Rb7 0.0861(17) 0.0861(17) 0.0526(17) 0.000 0.000 0.0430(8)
Rb8 0.0850(16) 0.0850(16) 0.0451(15) 0.000 0.000 0.0425(8)
Rb9 0.0988(18) 0.0988(18) 0.0312(12) 0.000 0.000 0.0494(9)
Rb10 0.115(2) 0.140(3) 0.0633(14) -0.0017(15) -0.0015(14) 0.071(2)
Rb11 0.043(3) 0.049(3) 0.048(2) -0.0092(18) -0.0051(17) 0.0209(18)
Rb12 0.0592(16) 0.0601(16) 0.0440(13) 0.0002(10) 0.0017(10) 0.0310(13)
Rb13 0.048(2) 0.049(3) 0.050(2) 0.0038(18) 0.001(2) 0.026(3)
Rb14 0.072(4) 0.072(4) 0.063(5) 0.0024(19) -0.0024(19) 0.038(5)
Rb15 0.047(2) 0.047(3) 0.050(2) -0.0050(18) 0.002(2) 0.025(3)
Cl1 0.0262(14) 0.0178(13) 0.0307(12) 0.0003(10) -0.0002(11) 0.0077(11)
Cl2 0.0247(14) 0.0250(13) 0.0278(13) 0.0011(11) -0.0070(11) 0.0119(12)
Cl3 0.0356(18) 0.075(3) 0.0295(15) 0.0001(17) -0.0062(13) 0.039(2)
Cl4 0.0315(15) 0.0352(16) 0.0288(13) 0.0142(13) 0.0121(12) 0.0085(13)
Cl5 0.058(2) 0.040(2) 0.0365(17) -0.0124(16) -0.0011(16) 0.023(2)
Cl6 0.0529(18) 0.0334(16) 0.0281(13) -0.0141(12) -0.0006(13) 0.0276(15)
Cl7 0.060(2) 0.048(2) 0.0376(17) -0.0093(17) 0.0021(16) 0.035(2)
Cl8 0.087(4) 0.189(7) 0.042(2) 0.004(3) -0.029(2) 0.093(4)
Cl9 0.085(4) 0.187(8) 0.055(3) -0.004(4) -0.022(3) 0.092(5)
Cl10 0.062(3) 0.065(3) 0.073(3) 0.024(3) 0.027(3) 0.015(3)
Cl11 0.098(4) 0.063(3) 0.072(3) -0.023(3) 0.002(3) 0.049(3)
Cl12 0.058(3) 0.104(4) 0.060(2) 0.002(3) -0.021(2) 0.049(3)
Cl13 0.111(6) 0.207(11) 0.150(8) 0.008(7) 0.048(6) 0.106(7)
Cl14 0.174(9) 0.088(5) 0.154(7) 0.019(5) 0.009(6) 0.085(6)
Cl15 0.095(6) 0.090(6) 0.146(7) -0.022(5) -0.020(5) 0.005(4)
Cl16 0.044(7) 0.041(6) 0.074(8) -0.003(6) 0.010(6) 0.016(5)
Cl17 0.053(8) 0.096(12) 0.076(10) -0.002(9) 0.000(7) 0.045(9)
Cl18 0.047(7) 0.050(8) 0.079(9) 0.006(6) 0.003(6) 0.022(6)
Cl19 0.055(8) 0.061(9) 0.070(9) 0.014(7) 0.012(7) 0.017(7)
Cl20 0.045(7) 0.054(8) 0.082(9) -0.010(7) -0.004(6) 0.030(7)
Cl21 0.060(9) 0.108(14) 0.085(11) 0.009(10) 0.004(8) 0.061(10)
Cl22 0.047(7) 0.053(7) 0.050(6) 0.002(5) -0.001(6) 0.018(6)
Cl23 0.049(7) 0.057(7) 0.058(6) -0.001(5) -0.001(6) 0.029(6)
Cl24 0.060(7) 0.053(7) 0.052(6) -0.003(5) -0.006(5) 0.033(7)

loop_
_atom_type_symbol
_atom_type_description
_atom_type_scat_dispersion_real
_atom_type_scat_dispersion_imag
_atom_type_scat_source
Bi Bi -4.1077 10.2566 'International Tables Vol C Tables 4.2.6.8 and 6.1.1.4'
Cl Cl 0.1484 0.1585 'International Tables Vol C Tables 4.2.6.8 and 6.1.1.4'
Rb Rb -0.9393 2.9676 'International Tables Vol C Tables 4.2.6.8 and 6.1.1.4'
Sb Sb -0.5866 1.5461 'International Tables Vol C Tables 4.2.6.8 and 6.1.1.4'

loop_
_exptl_crystal_face_index_h
_exptl_crystal_face_index_k
_exptl_crystal_face_index_l
_exptl_crystal_face_perp_dist
-1 -6 14 0.0450
2 1 1 0.0320
0 0 -3 0.0220
0 0 3 0.0080
-3 -1 19 0.0660
-1 1 19 0.0870
5 1 7 0.0360
-1 0 20 0.0620
1 1 -3 0.0260

loop_
_geom_angle_atom_site_label_1
_geom_angle_atom_site_label_2
_geom_angle_atom_site_label_3
_geom_angle
_geom_angle_site_symmetry_1
_geom_angle_site_symmetry_3
_geom_angle_publ_flag
Cl1 Bi1 Rb1 87.07(7) . . ?
Cl1 Bi1 Rb1 87.07(7) 11_566 . ?
Cl1 Bi1 Cl1 174.13(15) 11_566 . ?
Cl1 Bi1 Cl2 88.03(9) 11_566 11_566 ?
Cl1 Bi1 Cl2 88.05(9) 11_566 . ?
Cl1 Bi1 Cl2 88.03(9) . . ?
Cl1 Bi1 Cl2 88.06(9) . 11_566 ?
Cl2 Bi1 Rb1 48.19(7) . . ?
Cl2 Bi1 Rb1 48.19(7) 11_566 . ?
Cl2 Bi1 Cl2 96.37(14) . 11_566 ?
Cl3 Bi1 Rb1 132.05(8) 11_566 . ?
Cl3 Bi1 Rb1 132.05(8) . . ?
Cl3 Bi1 Cl1 91.99(12) 11_566 . ?
Cl3 Bi1 Cl1 91.94(12) . . ?
Cl3 Bi1 Cl1 91.94(13) 11_566 11_566 ?
Cl3 Bi1 Cl1 91.99(13) . 11_566 ?
Cl3 Bi1 Cl2 83.86(10) 11_566 . ?
Cl3 Bi1 Cl2 179.76(12) 11_566 11_566 ?
Cl3 Bi1 Cl2 179.76(11) . . ?
Cl3 Bi1 Cl2 83.86(10) . 11_566 ?
Cl3 Bi1 Cl3 95.90(16) 11_566 . ?
Cl1 Sb1 Rb1 87.07(7) 11_566 . ?
Cl1 Sb1 Rb1 87.07(7) . . ?
Cl1 Sb1 Cl1 174.13(15) 11_566 . ?
Cl1 Sb1 Cl2 88.06(9) . 11_566 ?
Cl1 Sb1 Cl2 88.03(9) 11_566 11_566 ?
Cl1 Sb1 Cl2 88.03(9) . . ?
Cl1 Sb1 Cl2 88.05(9) 11_566 . ?
Cl2 Sb1 Rb1 48.19(7) . . ?
Cl2 Sb1 Rb1 48.19(7) 11_566 . ?
Cl2 Sb1 Cl2 96.37(14) . 11_566 ?
Cl3 Sb1 Rb1 132.05(8) . . ?
Cl3 Sb1 Rb1 132.05(8) 11_566 . ?
Cl3 Sb1 Cl1 91.94(13) 11_566 11_566 ?
Cl3 Sb1 Cl1 91.99(12) 11_566 . ?
Cl3 Sb1 Cl1 91.99(13) . 11_566 ?
Cl3 Sb1 Cl1 91.94(12) . . ?
Cl3 Sb1 Cl2 179.76(11) . . ?
Cl3 Sb1 Cl2 179.76(12) 11_566 11_566 ?
Cl3 Sb1 Cl2 83.86(10) . 11_566 ?
Cl3 Sb1 Cl2 83.86(10) 11_566 . ?
Cl3 Sb1 Cl3 95.90(16) 11_566 . ?
Rb2 Bi2 Rb5 71.78(2) 10_556 . ?
Rb2 Bi2 Rb5 71.78(2) 10_556 3_675 ?
Rb2 Bi2 Rb5 71.78(2) 10_556 2_765 ?
Rb2 Bi2 Rb6 108.60(3) 10_556 . ?
Rb2 Bi2 Rb7 180.0 10_556 . ?
Rb5 Bi2 Rb5 110.69(2) 2_765 . ?
Rb5 Bi2 Rb5 110.69(2) 2_765 3_675 ?
Rb5 Bi2 Rb5 110.69(2) 3_675 . ?
Rb5 Bi2 Rb6 173.34(3) 2_765 . ?
Rb5 Bi2 Rb6 75.41(4) 3_675 . ?
Rb5 Bi2 Rb6 63.76(4) . . ?
Rb5 Bi2 Rb7 108.22(2) . . ?
Rb5 Bi2 Rb7 108.22(2) 3_675 . ?
Rb5 Bi2 Rb7 108.22(2) 2_765 . ?
Rb7 Bi2 Rb6 71.40(3) . . ?
Cl4 Bi2 Rb2 55.69(8) 3_675 10_556 ?
Cl4 Bi2 Rb2 55.69(8) 2_765 10_556 ?
Cl4 Bi2 Rb2 55.68(8) . 10_556 ?
Cl4 Bi2 Rb5 52.26(8) 3_675 2_765 ?
Cl4 Bi2 Rb5 127.35(8) 2_765 3_675 ?
Cl4 Bi2 Rb5 52.25(8) 2_765 . ?
Cl4 Bi2 Rb5 58.45(8) 2_765 2_765 ?
Cl4 Bi2 Rb5 52.26(8) . 3_675 ?
Cl4 Bi2 Rb5 127.34(8) . 2_765 ?
Cl4 Bi2 Rb5 58.45(8) . . ?
Cl4 Bi2 Rb5 58.45(8) 3_675 3_675 ?
Cl4 Bi2 Rb5 127.34(8) 3_675 . ?
Cl4 Bi2 Rb6 53.89(8) . . ?
Cl4 Bi2 Rb6 115.96(8) 2_765 . ?
Cl4 Bi2 Rb6 133.70(8) 3_675 . ?
Cl4 Bi2 Rb7 124.31(8) 2_765 . ?
Cl4 Bi2 Rb7 124.31(8) 3_675 . ?
Cl4 Bi2 Rb7 124.32(8) . . ?
Cl4 Bi2 Cl4 91.34(11) 3_675 . ?
Cl4 Bi2 Cl4 91.34(11) 2_765 . ?
Cl4 Bi2 Cl4 91.34(11) 3_675 2_765 ?
Cl5 Bi2 Rb2 125.44(10) 3_675 10_556 ?
Cl5 Bi2 Rb2 125.44(10) 2_765 10_556 ?
Cl5 Bi2 Rb2 125.44(10) . 10_556 ?
Cl5 Bi2 Rb5 123.51(10) 2_765 3_675 ?
Cl5 Bi2 Rb5 53.68(11) 2_765 2_765 ?
Cl5 Bi2 Rb5 123.52(11) 3_675 . ?
Cl5 Bi2 Rb5 123.52(10) . 2_765 ?
Cl5 Bi2 Rb5 125.74(11) 3_675 2_765 ?
Cl5 Bi2 Rb5 53.68(10) . . ?
Cl5 Bi2 Rb5 125.74(10) 2_765 . ?
Cl5 Bi2 Rb5 125.74(10) . 3_675 ?
Cl5 Bi2 Rb5 53.68(10) 3_675 3_675 ?
Cl5 Bi2 Rb6 125.70(11) 2_765 . ?
Cl5 Bi2 Rb6 50.59(10) . . ?
Cl5 Bi2 Rb6 59.78(11) 3_675 . ?
Cl5 Bi2 Rb7 54.56(10) . . ?
Cl5 Bi2 Rb7 54.56(10) 3_675 . ?
Cl5 Bi2 Rb7 54.56(10) 2_765 . ?
Cl5 Bi2 Cl4 92.51(13) . . ?
Cl5 Bi2 Cl4 86.55(13) 3_675 . ?
Cl5 Bi2 Cl4 86.55(13) 2_765 3_675 ?
Cl5 Bi2 Cl4 92.50(12) 3_675 3_675 ?
Cl5 Bi2 Cl4 175.66(12) 2_765 . ?
Cl5 Bi2 Cl4 92.51(13) 2_765 2_765 ?
Cl5 Bi2 Cl4 175.66(13) . 3_675 ?
Cl5 Bi2 Cl4 86.55(13) . 2_765 ?
Cl5 Bi2 Cl4 175.66(12) 3_675 2_765 ?
Cl5 Bi2 Cl5 89.75(15) 2_765 . ?
Cl5 Bi2 Cl5 89.75(15) . 3_675 ?
Cl5 Bi2 Cl5 89.75(15) 2_765 3_675 ?
Rb2 Sb2 Rb5 71.78(2) 10_556 2_765 ?
Rb2 Sb2 Rb5 71.78(2) 10_556 3_675 ?
Rb2 Sb2 Rb5 71.78(2) 10_556 . ?
Rb5 Sb2 Rb5 110.69(2) 2_765 . ?
Rb5 Sb2 Rb5 110.69(2) 3_675 . ?
Rb5 Sb2 Rb5 110.69(2) 2_765 3_675 ?
Cl4 Sb2 Rb2 55.69(8) 2_765 10_556 ?
Cl4 Sb2 Rb2 55.68(8) . 10_556 ?
Cl4 Sb2 Rb2 55.69(8) 3_675 10_556 ?
Cl4 Sb2 Rb5 52.26(8) . 3_675 ?
Cl4 Sb2 Rb5 58.45(8) . . ?
Cl4 Sb2 Rb5 127.35(8) 2_765 3_675 ?
Cl4 Sb2 Rb5 127.34(8) . 2_765 ?
Cl4 Sb2 Rb5 58.45(8) 3_675 3_675 ?
Cl4 Sb2 Rb5 58.45(8) 2_765 2_765 ?
Cl4 Sb2 Rb5 52.25(8) 2_765 . ?
Cl4 Sb2 Rb5 52.26(8) 3_675 2_765 ?
Cl4 Sb2 Rb5 127.34(8) 3_675 . ?
Cl4 Sb2 Cl4 91.34(11) 3_675 . ?
Cl4 Sb2 Cl4 91.34(11) 3_675 2_765 ?
Cl4 Sb2 Cl4 91.34(11) 2_765 . ?
Cl5 Sb2 Rb2 125.44(10) 2_765 10_556 ?
Cl5 Sb2 Rb2 125.44(10) . 10_556 ?
Cl5 Sb2 Rb2 125.44(10) 3_675 10_556 ?
Cl5 Sb2 Rb5 53.68(11) 2_765 2_765 ?
Cl5 Sb2 Rb5 125.74(10) 2_765 . ?
Cl5 Sb2 Rb5 123.52(11) 3_675 . ?
Cl5 Sb2 Rb5 123.51(10) 2_765 3_675 ?
Cl5 Sb2 Rb5 53.68(10) . . ?
Cl5 Sb2 Rb5 125.74(11) 3_675 2_765 ?
Cl5 Sb2 Rb5 125.74(10) . 3_675 ?
Cl5 Sb2 Rb5 123.52(10) . 2_765 ?
Cl5 Sb2 Rb5 53.68(10) 3_675 3_675 ?
Cl5 Sb2 Cl4 175.66(13) . 3_675 ?
Cl5 Sb2 Cl4 92.51(13) . . ?
Cl5 Sb2 Cl4 175.66(12) 2_765 . ?
Cl5 Sb2 Cl4 86.55(13) 2_765 3_675 ?
Cl5 Sb2 Cl4 92.51(13) 2_765 2_765 ?
Cl5 Sb2 Cl4 92.50(12) 3_675 3_675 ?
Cl5 Sb2 Cl4 86.55(13) . 2_765 ?
Cl5 Sb2 Cl4 175.66(12) 3_675 2_765 ?
Cl5 Sb2 Cl4 86.55(13) 3_675 . ?
Cl5 Sb2 Cl5 89.75(15) . 3_675 ?
Cl5 Sb2 Cl5 89.75(15) 2_765 . ?
Cl5 Sb2 Cl5 89.75(15) 2_765 3_675 ?
Rb3 Bi3 Rb5 71.84(2) . 3_665 ?
Rb3 Bi3 Rb5 71.84(2) . 2_655 ?
Rb3 Bi3 Rb5 71.84(2) . . ?
Rb3 Bi3 Rb6 108.73(3) . 3_665 ?
Rb3 Bi3 Rb8 180.0 . . ?
Rb5 Bi3 Rb5 110.75(2) 3_665 2_655 ?
Rb5 Bi3 Rb5 110.75(2) 3_665 . ?
Rb5 Bi3 Rb5 110.75(2) 2_655 . ?
Rb5 Bi3 Rb6 63.89(4) 3_665 3_665 ?
Rb5 Bi3 Rb6 173.44(4) 2_655 3_665 ?
Rb5 Bi3 Rb6 75.34(4) . 3_665 ?
Rb5 Bi3 Rb8 108.16(2) 2_655 . ?
Rb5 Bi3 Rb8 108.16(2) . . ?
Rb5 Bi3 Rb8 108.16(2) 3_665 . ?
Rb8 Bi3 Rb6 71.27(3) . 3_665 ?
Cl6 Bi3 Rb3 55.74(8) . . ?
Cl6 Bi3 Rb3 55.75(8) 2_655 . ?
Cl6 Bi3 Rb3 55.75(8) 3_665 . ?
Cl6 Bi3 Rb5 52.50(8) 2_655 3_665 ?
Cl6 Bi3 Rb5 127.48(8) 3_665 2_655 ?
Cl6 Bi3 Rb5 52.50(8) . 2_655 ?
Cl6 Bi3 Rb5 52.50(8) 3_665 . ?
Cl6 Bi3 Rb5 58.26(8) 2_655 2_655 ?
Cl6 Bi3 Rb5 127.48(8) 2_655 . ?
Cl6 Bi3 Rb5 127.48(8) . 3_665 ?
Cl6 Bi3 Rb5 58.26(8) . . ?
Cl6 Bi3 Rb5 58.26(8) 3_665 3_665 ?
Cl6 Bi3 Rb6 116.33(8) 2_655 3_665 ?
Cl6 Bi3 Rb6 53.89(8) 3_665 3_665 ?
Cl6 Bi3 Rb6 133.46(8) . 3_665 ?
Cl6 Bi3 Rb8 124.25(8) 2_655 . ?
Cl6 Bi3 Rb8 124.25(8) 3_665 . ?
Cl6 Bi3 Rb8 124.26(8) . . ?
Cl6 Bi3 Cl6 91.42(11) 2_655 . ?
Cl6 Bi3 Cl6 91.43(11) 3_665 2_655 ?
Cl6 Bi3 Cl6 91.42(11) 3_665 . ?
Cl7 Bi3 Rb3 125.53(10) . . ?
Cl7 Bi3 Rb3 125.54(10) 3_665 . ?
Cl7 Bi3 Rb3 125.54(10) 2_655 . ?
Cl7 Bi3 Rb5 123.23(10) 2_655 3_665 ?
Cl7 Bi3 Rb5 125.96(10) 3_665 3_665 ?
Cl7 Bi3 Rb5 53.73(10) 2_655 . ?
Cl7 Bi3 Rb5 125.96(10) 2_655 2_655 ?
Cl7 Bi3 Rb5 125.97(11) . . ?
Cl7 Bi3 Rb5 53.72(10) 3_665 2_655 ?
Cl7 Bi3 Rb5 123.22(10) 3_665 . ?
Cl7 Bi3 Rb5 123.22(11) . 2_655 ?
Cl7 Bi3 Rb5 53.72(10) . 3_665 ?
Cl7 Bi3 Rb6 59.35(10) 2_655 3_665 ?
Cl7 Bi3 Rb6 50.88(10) . 3_665 ?
Cl7 Bi3 Rb6 125.51(11) 3_665 3_665 ?
Cl7 Bi3 Rb8 54.47(10) . . ?
Cl7 Bi3 Rb8 54.46(10) 2_655 . ?
Cl7 Bi3 Rb8 54.46(10) 3_665 . ?
Cl7 Bi3 Cl6 92.56(12) . 3_665 ?
Cl7 Bi3 Cl6 92.56(13) 2_655 . ?
Cl7 Bi3 Cl6 175.57(12) 2_655 2_655 ?
Cl7 Bi3 Cl6 86.54(13) 2_655 3_665 ?
Cl7 Bi3 Cl6 86.55(12) 3_665 . ?
Cl7 Bi3 Cl6 175.57(13) 3_665 3_665 ?
Cl7 Bi3 Cl6 92.56(13) 3_665 2_655 ?
Cl7 Bi3 Cl6 175.57(12) . . ?
Cl7 Bi3 Cl6 86.54(13) . 2_655 ?
Cl7 Bi3 Cl7 89.61(14) 2_655 3_665 ?
Cl7 Bi3 Cl7 89.62(14) . 3_665 ?
Cl7 Bi3 Cl7 89.62(14) . 2_655 ?
Rb3 Sb3 Rb5 71.84(2) . 2_655 ?
Rb3 Sb3 Rb5 71.84(2) . 3_665 ?
Rb3 Sb3 Rb5 71.84(2) . . ?
Rb5 Sb3 Rb5 110.75(2) 3_665 . ?
Rb5 Sb3 Rb5 110.75(2) 3_665 2_655 ?
Rb5 Sb3 Rb5 110.75(2) 2_655 . ?
Cl6 Sb3 Rb3 55.75(8) 2_655 . ?
Cl6 Sb3 Rb3 55.75(8) 3_665 . ?
Cl6 Sb3 Rb3 55.74(8) . . ?
Cl6 Sb3 Rb5 58.26(8) 3_665 3_665 ?
Cl6 Sb3 Rb5 52.50(8) . 2_655 ?
Cl6 Sb3 Rb5 127.48(8) 2_655 . ?
Cl6 Sb3 Rb5 52.50(8) 2_655 3_665 ?
Cl6 Sb3 Rb5 52.50(8) 3_665 . ?
Cl6 Sb3 Rb5 127.48(8) . 3_665 ?
Cl6 Sb3 Rb5 58.26(8) . . ?
Cl6 Sb3 Rb5 127.48(8) 3_665 2_655 ?
Cl6 Sb3 Rb5 58.26(8) 2_655 2_655 ?
Cl6 Sb3 Cl6 91.43(11) 3_665 2_655 ?
Cl6 Sb3 Cl6 91.42(11) 3_665 . ?
Cl6 Sb3 Cl6 91.42(11) 2_655 . ?
Cl7 Sb3 Rb3 125.53(10) . . ?
Cl7 Sb3 Rb3 125.54(10) 2_655 . ?
Cl7 Sb3 Rb3 125.54(10) 3_665 . ?
Cl7 Sb3 Rb5 123.23(10) 2_655 3_665 ?
Cl7 Sb3 Rb5 125.96(10) 2_655 2_655 ?
Cl7 Sb3 Rb5 123.22(11) . 2_655 ?
Cl7 Sb3 Rb5 123.22(10) 3_665 . ?
Cl7 Sb3 Rb5 125.96(10) 3_665 3_665 ?
Cl7 Sb3 Rb5 125.97(11) . . ?
Cl7 Sb3 Rb5 53.73(10) 2_655 . ?
Cl7 Sb3 Rb5 53.72(10) . 3_665 ?
Cl7 Sb3 Rb5 53.72(10) 3_665 2_655 ?
Cl7 Sb3 Cl6 175.57(12) 2_655 2_655 ?
Cl7 Sb3 Cl6 86.55(12) 3_665 . ?
Cl7 Sb3 Cl6 86.54(13) 2_655 3_665 ?
Cl7 Sb3 Cl6 92.56(13) 3_665 2_655 ?
Cl7 Sb3 Cl6 92.56(12) . 3_665 ?
Cl7 Sb3 Cl6 175.57(12) . . ?
Cl7 Sb3 Cl6 175.57(13) 3_665 3_665 ?
Cl7 Sb3 Cl6 92.56(13) 2_655 . ?
Cl7 Sb3 Cl6 86.54(13) . 2_655 ?
Cl7 Sb3 Cl7 89.62(14) . 2_655 ?
Cl7 Sb3 Cl7 89.62(14) . 3_665 ?
Cl7 Sb3 Cl7 89.61(14) 2_655 3_665 ?
Rb6 Bi4 Rb7 70.03(5) . . ?
Rb6 Bi4 Rb8 69.69(5) . . ?
Rb6 Bi4 Rb10 106.31(5) . . ?
Rb7 Bi4 Rb8 110.48(3) . . ?
Rb9 Bi4 Rb6 78.74(4) . . ?
Rb9 Bi4 Rb7 112.26(3) . . ?
Rb9 Bi4 Rb8 112.22(3) . . ?
Rb9 Bi4 Rb10 174.95(6) . . ?
Rb10 Bi4 Rb7 70.11(5) . . ?
Rb10 Bi4 Rb8 70.21(5) . . ?
Rb12 Bi4 Rb6 177.88(5) . . ?
Rb12 Bi4 Rb7 108.96(6) . . ?
Rb12 Bi4 Rb8 109.24(5) . . ?
Rb12 Bi4 Rb9 103.38(5) . . ?
Rb12 Bi4 Rb10 71.57(5) . . ?
Cl10 Bi4 Rb6 56.03(15) . . ?
Cl10 Bi4 Rb7 126.01(15) . . ?
Cl10 Bi4 Rb8 54.61(14) . . ?
Cl10 Bi4 Rb9 57.88(14) . . ?
Cl10 Bi4 Rb10 124.80(15) . . ?
Cl10 Bi4 Rb12 125.03(16) . . ?
Cl10 Bi4 Cl11 90.0(2) . . ?
Cl10 Bi4 Cl13 89.6(3) . . ?
Cl10 Bi4 Cl14 89.6(3) . . ?
Cl10 Bi4 Cl15 179.6(3) . . ?
Cl11 Bi4 Rb6 55.86(15) . . ?
Cl11 Bi4 Rb7 54.87(15) . . ?
Cl11 Bi4 Rb8 125.50(15) . . ?
Cl11 Bi4 Rb9 57.72(15) . . ?
Cl11 Bi4 Rb10 124.95(15) . . ?
Cl11 Bi4 Rb12 125.26(15) . . ?
Cl11 Bi4 Cl13 89.9(3) . . ?
Cl11 Bi4 Cl14 179.4(2) . . ?
Cl11 Bi4 Cl15 89.8(3) . . ?
Cl12 Bi4 Rb6 53.11(14) . . ?
Cl12 Bi4 Rb7 55.17(14) . . ?
Cl12 Bi4 Rb8 55.31(15) . . ?
Cl12 Bi4 Rb9 131.85(14) . . ?
Cl12 Bi4 Rb10 53.20(14) . . ?
Cl12 Bi4 Rb12 124.77(14) . . ?
Cl12 Bi4 Cl10 90.7(2) . . ?
Cl12 Bi4 Cl11 90.4(2) . . ?
Cl12 Bi4 Cl13 179.6(2) . . ?
Cl12 Bi4 Cl14 89.1(3) . . ?
Cl12 Bi4 Cl15 89.0(3) . . ?
Cl13 Bi4 Rb6 127.29(18) . . ?
Cl13 Bi4 Rb7 124.9(2) . . ?
Cl13 Bi4 Rb8 124.6(2) . . ?
Cl13 Bi4 Rb9 48.55(18) . . ?
Cl13 Bi4 Rb10 126.40(18) . . ?
Cl13 Bi4 Rb12 54.83(18) . . ?
Cl14 Bi4 Rb6 123.5(2) . . ?
Cl14 Bi4 Rb7 125.1(2) . . ?
Cl14 Bi4 Rb8 53.9(2) . . ?
Cl14 Bi4 Rb9 122.4(2) . . ?
Cl14 Bi4 Rb10 55.0(2) . . ?
Cl14 Bi4 Rb12 55.4(2) . . ?
Cl14 Bi4 Cl13 90.6(3) . . ?
Cl15 Bi4 Rb6 123.57(19) . . ?
Cl15 Bi4 Rb7 53.60(19) . . ?
Cl15 Bi4 Rb8 125.3(2) . . ?
Cl15 Bi4 Rb9 122.2(2) . . ?
Cl15 Bi4 Rb10 55.1(2) . . ?
Cl15 Bi4 Rb12 55.37(19) . . ?
Cl15 Bi4 Cl13 90.8(3) . . ?
Cl15 Bi4 Cl14 90.6(3) . . ?
Cl10 Sb4 Rb12 125.03(16) . . ?
Cl10 Sb4 Cl11 90.0(2) . . ?
Cl10 Sb4 Cl13 89.6(3) . . ?
Cl10 Sb4 Cl14 89.6(3) . . ?
Cl10 Sb4 Cl15 179.6(3) . . ?
Cl11 Sb4 Rb12 125.26(15) . . ?
Cl11 Sb4 Cl13 89.9(3) . . ?
Cl11 Sb4 Cl14 179.4(2) . . ?
Cl11 Sb4 Cl15 89.8(3) . . ?
Cl12 Sb4 Rb12 124.77(14) . . ?
Cl12 Sb4 Cl10 90.7(2) . . ?
Cl12 Sb4 Cl11 90.4(2) . . ?
Cl12 Sb4 Cl13 179.6(2) . . ?
Cl12 Sb4 Cl14 89.1(3) . . ?
Cl12 Sb4 Cl15 89.0(3) . . ?
Cl13 Sb4 Rb12 54.83(18) . . ?
Cl14 Sb4 Rb12 55.4(2) . . ?
Cl14 Sb4 Cl13 90.6(3) . . ?
Cl15 Sb4 Rb12 55.37(19) . . ?
Cl15 Sb4 Cl13 90.8(3) . . ?
Cl15 Sb4 Cl14 90.6(3) . . ?
Cl8 Sb5 Cl8 90.7(2) 2_665 3_565 ?
Cl8 Sb5 Cl8 90.7(2) . 2_665 ?
Cl8 Sb5 Cl8 90.7(2) . 3_565 ?
Cl9 Sb5 Cl8 89.8(3) 2_665 . ?
Cl9 Sb5 Cl8 90.1(3) . 2_665 ?
Cl9 Sb5 Cl8 89.8(3) . 3_565 ?
Cl9 Sb5 Cl8 179.0(2) . . ?
Cl9 Sb5 Cl8 179.0(2) 3_565 3_565 ?
Cl9 Sb5 Cl8 89.8(3) 3_565 2_665 ?
Cl9 Sb5 Cl8 90.1(3) 3_565 . ?
Cl9 Sb5 Cl8 179.0(2) 2_665 2_665 ?
Cl9 Sb5 Cl8 90.1(3) 2_665 3_565 ?
Cl9 Sb5 Cl9 89.3(2) 3_565 . ?
Cl9 Sb5 Cl9 89.3(2) 2_665 . ?
Cl9 Sb5 Cl9 89.3(2) 3_565 2_665 ?
Cl17 Bi6 Cl17 95.5(7) 6_656 3_565 ?
Cl17 Bi6 Cl21 71.2(6) 6_656 4_556 ?
Cl17 Bi6 Cl21 71.2(6) 3_565 . ?
Cl17 Bi6 Cl21 140.5(6) 3_565 4_556 ?
Cl17 Bi6 Cl21 140.5(6) 6_656 . ?
Cl17 Bi6 Cl22 124.5(5) 6_656 4_556 ?
Cl17 Bi6 Cl22 124.5(5) 3_565 . ?
Cl17 Bi6 Cl22 124.3(5) 6_656 . ?
Cl17 Bi6 Cl22 124.3(5) 3_565 4_556 ?
Cl17 Bi6 Cl23 92.2(5) 6_656 5_566 ?
Cl17 Bi6 Cl23 92.1(5) 6_656 2_655 ?
Cl17 Bi6 Cl23 92.1(5) 3_565 5_566 ?
Cl17 Bi6 Cl23 92.2(5) 3_565 2_655 ?
Cl17 Bi6 Cl24 53.3(5) 6_656 6_656 ?
Cl17 Bi6 Cl24 53.3(5) 3_565 3_565 ?
Cl17 Bi6 Cl24 53.2(5) 6_656 3_565 ?
Cl17 Bi6 Cl24 53.2(5) 3_565 6_656 ?
Cl19 Bi6 Cl17 140.6(6) 3_565 6_656 ?
Cl19 Bi6 Cl17 140.6(6) 6_656 3_565 ?
Cl19 Bi6 Cl17 71.5(5) 6_656 6_656 ?
Cl19 Bi6 Cl17 71.5(5) 3_565 3_565 ?
Cl19 Bi6 Cl19 140.5(8) 3_565 6_656 ?
Cl19 Bi6 Cl21 71.6(6) 6_656 4_556 ?
Cl19 Bi6 Cl21 71.6(6) 3_565 . ?
Cl19 Bi6 Cl21 95.1(5) 6_656 . ?
Cl19 Bi6 Cl21 95.1(5) 3_565 4_556 ?
Cl19 Bi6 Cl22 52.9(5) 3_565 4_556 ?
Cl19 Bi6 Cl22 92.0(5) 6_656 4_556 ?
Cl19 Bi6 Cl22 52.9(5) 6_656 . ?
Cl19 Bi6 Cl22 92.0(5) 3_565 . ?
Cl19 Bi6 Cl23 52.8(5) 3_565 5_566 ?
Cl19 Bi6 Cl23 52.8(5) 6_656 2_655 ?
Cl19 Bi6 Cl23 124.5(5) 6_656 5_566 ?
Cl19 Bi6 Cl23 124.5(5) 3_565 2_655 ?
Cl19 Bi6 Cl24 91.9(5) 3_565 3_565 ?
Cl19 Bi6 Cl24 91.9(5) 6_656 6_656 ?
Cl19 Bi6 Cl24 124.6(5) 3_565 6_656 ?
Cl19 Bi6 Cl24 124.6(5) 6_656 3_565 ?
Cl21 Bi6 Cl21 141.0(9) 4_556 . ?
Cl21 Bi6 Cl22 92.1(5) . 4_556 ?
Cl21 Bi6 Cl22 53.4(5) . . ?
Cl21 Bi6 Cl22 53.4(5) 4_556 4_556 ?
Cl21 Bi6 Cl22 92.1(5) 4_556 . ?
Cl21 Bi6 Cl23 124.3(5) 4_556 2_655 ?
Cl21 Bi6 Cl23 53.0(5) 4_556 5_566 ?
Cl21 Bi6 Cl23 124.3(5) . 5_566 ?
Cl21 Bi6 Cl23 53.0(5) . 2_655 ?
Cl21 Bi6 Cl24 124.4(5) 4_556 6_656 ?
Cl21 Bi6 Cl24 124.4(5) . 3_565 ?
Cl21 Bi6 Cl24 91.6(5) . 6_656 ?
Cl21 Bi6 Cl24 91.6(5) 4_556 3_565 ?
Cl22 Bi6 Cl22 65.7(6) . 4_556 ?
Cl23 Bi6 Cl22 53.9(4) 2_655 . ?
Cl23 Bi6 Cl22 53.9(4) 5_566 4_556 ?
Cl23 Bi6 Cl22 119.6(4) 5_566 . ?
Cl23 Bi6 Cl22 119.6(4) 2_655 4_556 ?
Cl23 Bi6 Cl23 173.6(6) 5_566 2_655 ?
Cl23 Bi6 Cl24 120.5(4) 5_566 6_656 ?
Cl23 Bi6 Cl24 65.9(4) 2_655 6_656 ?
Cl23 Bi6 Cl24 65.9(4) 5_566 3_565 ?
Cl23 Bi6 Cl24 120.5(4) 2_655 3_565 ?
Cl24 Bi6 Cl22 174.4(4) 6_656 4_556 ?
Cl24 Bi6 Cl22 119.8(4) 6_656 . ?
Cl24 Bi6 Cl22 119.8(4) 3_565 4_556 ?
Cl24 Bi6 Cl22 174.4(4) 3_565 . ?
Cl24 Bi6 Cl24 54.6(6) 6_656 3_565 ?
Cl17 Sb6 Cl17 95.5(7) 6_656 3_565 ?
Cl17 Sb6 Cl21 140.5(6) 6_656 . ?
Cl17 Sb6 Cl21 71.2(6) 6_656 4_556 ?
Cl17 Sb6 Cl21 140.5(6) 3_565 4_556 ?
Cl17 Sb6 Cl21 71.2(6) 3_565 . ?
Cl17 Sb6 Cl22 124.5(5) 6_656 4_556 ?
Cl17 Sb6 Cl22 124.5(5) 3_565 . ?
Cl17 Sb6 Cl22 124.3(5) 6_656 . ?
Cl17 Sb6 Cl22 124.3(5) 3_565 4_556 ?
Cl17 Sb6 Cl23 92.2(5) 3_565 2_655 ?
Cl17 Sb6 Cl23 92.1(5) 6_656 2_655 ?
Cl17 Sb6 Cl23 92.1(5) 3_565 5_566 ?
Cl17 Sb6 Cl23 92.2(5) 6_656 5_566 ?
Cl17 Sb6 Cl24 53.3(5) 6_656 6_656 ?
Cl17 Sb6 Cl24 53.2(5) 6_656 3_565 ?
Cl17 Sb6 Cl24 53.2(5) 3_565 6_656 ?
Cl17 Sb6 Cl24 53.3(5) 3_565 3_565 ?
Cl19 Sb6 Cl17 140.6(6) 6_656 3_565 ?
Cl19 Sb6 Cl17 71.5(5) 6_656 6_656 ?
Cl19 Sb6 Cl17 71.5(5) 3_565 3_565 ?
Cl19 Sb6 Cl17 140.6(6) 3_565 6_656 ?
Cl19 Sb6 Cl19 140.5(8) 3_565 6_656 ?
Cl19 Sb6 Cl21 95.1(5) 3_565 4_556 ?
Cl19 Sb6 Cl21 95.1(5) 6_656 . ?
Cl19 Sb6 Cl21 71.6(6) 6_656 4_556 ?
Cl19 Sb6 Cl21 71.6(6) 3_565 . ?
Cl19 Sb6 Cl22 92.0(5) 6_656 4_556 ?
Cl19 Sb6 Cl22 92.0(5) 3_565 . ?
Cl19 Sb6 Cl22 52.9(5) 6_656 . ?
Cl19 Sb6 Cl22 52.9(5) 3_565 4_556 ?
Cl19 Sb6 Cl23 124.5(5) 3_565 2_655 ?
Cl19 Sb6 Cl23 52.8(5) 3_565 5_566 ?
Cl19 Sb6 Cl23 52.8(5) 6_656 2_655 ?
Cl19 Sb6 Cl23 124.5(5) 6_656 5_566 ?
Cl19 Sb6 Cl24 124.6(5) 6_656 3_565 ?
Cl19 Sb6 Cl24 124.6(5) 3_565 6_656 ?
Cl19 Sb6 Cl24 91.9(5) 6_656 6_656 ?
Cl19 Sb6 Cl24 91.9(5) 3_565 3_565 ?
Cl21 Sb6 Cl21 141.0(9) 4_556 . ?
Cl21 Sb6 Cl22 92.1(5) . 4_556 ?
Cl21 Sb6 Cl22 53.4(5) 4_556 4_556 ?
Cl21 Sb6 Cl22 92.1(5) 4_556 . ?
Cl21 Sb6 Cl22 53.4(5) . . ?
Cl21 Sb6 Cl23 124.3(5) 4_556 2_655 ?
Cl21 Sb6 Cl23 53.0(5) 4_556 5_566 ?
Cl21 Sb6 Cl23 124.3(5) . 5_566 ?
Cl21 Sb6 Cl23 53.0(5) . 2_655 ?
Cl21 Sb6 Cl24 91.6(5) 4_556 3_565 ?
Cl21 Sb6 Cl24 91.6(5) . 6_656 ?
Cl21 Sb6 Cl24 124.4(5) . 3_565 ?
Cl21 Sb6 Cl24 124.4(5) 4_556 6_656 ?
Cl22 Sb6 Cl22 65.7(6) . 4_556 ?
Cl23 Sb6 Cl22 119.6(4) 5_566 . ?
Cl23 Sb6 Cl22 53.9(4) 2_655 . ?
Cl23 Sb6 Cl22 53.9(4) 5_566 4_556 ?
Cl23 Sb6 Cl22 119.6(4) 2_655 4_556 ?
Cl23 Sb6 Cl23 173.6(6) 5_566 2_655 ?
Cl23 Sb6 Cl24 65.9(4) 2_655 6_656 ?
Cl23 Sb6 Cl24 65.9(4) 5_566 3_565 ?
Cl23 Sb6 Cl24 120.5(4) 2_655 3_565 ?
Cl23 Sb6 Cl24 120.5(4) 5_566 6_656 ?
Cl24 Sb6 Cl22 119.8(4) 3_565 4_556 ?
Cl24 Sb6 Cl22 174.4(4) 6_656 4_556 ?
Cl24 Sb6 Cl22 174.4(4) 3_565 . ?
Cl24 Sb6 Cl22 119.8(4) 6_656 . ?
Cl24 Sb6 Cl24 54.6(6) 6_656 3_565 ?
Bi1 Rb1 Bi1 120.0 3_775 2_755 ?
Bi1 Rb1 Bi1 120.0 . 3_775 ?
Bi1 Rb1 Bi1 120.000(1) . 2_755 ?
Bi1 Rb1 Rb4 147.005(14) 2_755 10_556 ?
Bi1 Rb1 Rb4 65.203(15) . 12_656 ?
Bi1 Rb1 Rb4 65.202(15) 3_775 10_556 ?
Bi1 Rb1 Rb4 65.206(15) 2_755 12_656 ?
Bi1 Rb1 Rb4 65.207(14) . 10_556 ?
Bi1 Rb1 Rb4 147.005(14) 3_775 12_656 ?
Sb1 Rb1 Bi1 120.0 . 3_775 ?
Sb1 Rb1 Bi1 120.000(1) . 2_755 ?
Rb4 Rb1 Rb4 93.166(19) 10_556 12_656 ?
Cl2 Rb1 Bi1 40.13(5) 10_546 2_755 ?
Cl2 Rb1 Bi1 112.49(6) 10_546 3_775 ?
Cl2 Rb1 Bi1 40.13(5) . . ?
Cl2 Rb1 Bi1 112.47(6) 2_755 3_775 ?
Cl2 Rb1 Bi1 112.49(5) 2_755 . ?
Cl2 Rb1 Bi1 40.13(5) 12_766 3_775 ?
Cl2 Rb1 Bi1 112.48(5) 3_775 2_755 ?
Cl2 Rb1 Bi1 40.13(5) 11_566 . ?
Cl2 Rb1 Bi1 40.12(5) 2_755 2_755 ?
Cl2 Rb1 Bi1 112.48(5) 12_766 . ?
Cl2 Rb1 Bi1 112.47(5) . 2_755 ?
Cl2 Rb1 Bi1 40.12(5) 3_775 3_775 ?
Cl2 Rb1 Bi1 112.47(5) 3_775 . ?
Cl2 Rb1 Bi1 112.47(5) 12_766 2_755 ?
Cl2 Rb1 Bi1 112.49(5) 11_566 2_755 ?
Cl2 Rb1 Bi1 112.48(6) . 3_775 ?
Cl2 Rb1 Bi1 112.47(6) 11_566 3_775 ?
Cl2 Rb1 Bi1 112.47(5) 10_546 . ?
Cl2 Rb1 Sb1 112.47(5) 10_546 . ?
Cl2 Rb1 Sb1 40.13(5) . . ?
Cl2 Rb1 Sb1 40.13(5) 11_566 . ?
Cl2 Rb1 Sb1 112.47(5) 3_775 . ?
Cl2 Rb1 Sb1 112.49(5) 2_755 . ?
Cl2 Rb1 Sb1 112.48(5) 12_766 . ?
Cl2 Rb1 Rb4 91.74(5) 12_766 10_556 ?
Cl2 Rb1 Rb4 47.82(6) . 10_556 ?
Cl2 Rb1 Rb4 91.73(6) 10_546 12_656 ?
Cl2 Rb1 Rb4 172.86(5) 10_546 10_556 ?
Cl2 Rb1 Rb4 172.86(5) 12_766 12_656 ?
Cl2 Rb1 Rb4 47.80(5) 3_775 10_556 ?
Cl2 Rb1 Rb4 106.88(5) 2_755 10_556 ?
Cl2 Rb1 Rb4 47.80(6) . 12_656 ?
Cl2 Rb1 Rb4 91.74(6) 11_566 12_656 ?
Cl2 Rb1 Rb4 106.88(5) 3_775 12_656 ?
Cl2 Rb1 Rb4 47.82(6) 2_755 12_656 ?
Cl2 Rb1 Rb4 91.73(5) 11_566 10_556 ?
Cl2 Rb1 Cl2 82.93(8) 2_755 . ?
Cl2 Rb1 Cl2 135.06(11) 3_775 10_546 ?
Cl2 Rb1 Cl2 82.94(7) 3_775 2_755 ?
Cl2 Rb1 Cl2 135.03(11) 3_775 11_566 ?
Cl2 Rb1 Cl2 82.93(8) 11_566 10_546 ?
Cl2 Rb1 Cl2 135.06(12) 2_755 11_566 ?
Cl2 Rb1 Cl2 82.93(8) 11_566 12_766 ?
Cl2 Rb1 Cl2 80.26(10) . 11_566 ?
Cl2 Rb1 Cl2 135.03(12) . 10_546 ?
Cl2 Rb1 Cl2 80.26(11) 3_775 12_766 ?
Cl2 Rb1 Cl2 82.93(7) 12_766 10_546 ?
Cl2 Rb1 Cl2 135.03(11) 2_755 12_766 ?
Cl2 Rb1 Cl2 82.93(7) 3_775 . ?
Cl2 Rb1 Cl2 135.06(11) . 12_766 ?
Cl2 Rb1 Cl2 80.26(10) 2_755 10_546 ?
Bi2 Rb2 Rb3 180.0 10_446 . ?
Rb3 Rb2 Rb4 92.73(3) . 12_656 ?
Cl1 Rb2 Bi2 131.04(6) 2_655 10_446 ?
Cl1 Rb2 Bi2 131.04(6) 3_665 10_446 ?
Cl1 Rb2 Bi2 131.04(6) . 10_446 ?
Cl1 Rb2 Rb3 48.96(6) 3_665 . ?
Cl1 Rb2 Rb3 48.96(6) 2_655 . ?
Cl1 Rb2 Rb3 48.96(6) . . ?
Cl1 Rb2 Rb4 126.29(6) 2_655 12_656 ?
Cl1 Rb2 Rb4 100.77(5) 3_665 12_656 ?
Cl1 Rb2 Rb4 46.77(5) . 12_656 ?
Cl1 Rb2 Cl1 81.56(9) 2_655 . ?
Cl1 Rb2 Cl1 81.57(9) 3_665 . ?
Cl1 Rb2 Cl1 81.57(9) 3_665 2_655 ?
Cl1 Rb2 Cl3 64.36(7) . 11_566 ?
Cl1 Rb2 Cl3 65.53(7) 3_665 10_446 ?
Cl1 Rb2 Cl3 65.53(7) 2_655 11_566 ?
Cl1 Rb2 Cl3 134.81(9) . 10_446 ?
Cl1 Rb2 Cl3 134.82(9) 3_665 11_566 ?
Cl1 Rb2 Cl3 64.36(7) 3_665 12_656 ?
Cl1 Rb2 Cl3 65.53(7) . 12_656 ?
Cl1 Rb2 Cl3 64.36(7) 2_655 10_446 ?
Cl1 Rb2 Cl3 134.82(9) 2_655 12_656 ?
Cl1 Rb2 Cl4 127.37(8) 3_665 12_656 ?
Cl1 Rb2 Cl4 127.37(8) 2_655 10_446 ?
Cl1 Rb2 Cl4 148.42(9) 3_665 11_566 ?
Cl1 Rb2 Cl4 148.42(8) 2_655 12_656 ?
Cl1 Rb2 Cl4 148.43(8) . 10_446 ?
Cl1 Rb2 Cl4 89.92(7) . 12_656 ?
Cl1 Rb2 Cl4 89.92(7) 2_655 11_566 ?
Cl1 Rb2 Cl4 127.37(8) . 11_566 ?
Cl1 Rb2 Cl4 89.92(8) 3_665 10_446 ?
Cl3 Rb2 Bi2 94.14(6) 10_446 10_446 ?
Cl3 Rb2 Bi2 94.14(6) 11_566 10_446 ?
Cl3 Rb2 Bi2 94.14(6) 12_656 10_446 ?
Cl3 Rb2 Rb3 85.86(6) 10_446 . ?
Cl3 Rb2 Rb3 85.86(6) 11_566 . ?
Cl3 Rb2 Rb3 85.86(6) 12_656 . ?
Cl3 Rb2 Rb4 43.25(6) 12_656 12_656 ?
Cl3 Rb2 Rb4 162.71(5) 10_446 12_656 ?
Cl3 Rb2 Rb4 77.52(5) 11_566 12_656 ?
Cl3 Rb2 Cl3 119.486(16) 12_656 10_446 ?
Cl3 Rb2 Cl3 119.487(16) 12_656 11_566 ?
Cl3 Rb2 Cl3 119.482(15) 11_566 10_446 ?
Cl4 Rb2 Bi2 42.28(6) 11_566 10_446 ?
Cl4 Rb2 Bi2 42.28(6) 10_446 10_446 ?
Cl4 Rb2 Bi2 42.28(6) 12_656 10_446 ?
Cl4 Rb2 Rb3 137.72(6) 11_566 . ?
Cl4 Rb2 Rb3 137.73(6) 12_656 . ?
Cl4 Rb2 Rb3 137.72(6) 10_446 . ?
Cl4 Rb2 Rb4 45.03(5) 12_656 12_656 ?
Cl4 Rb2 Rb4 108.65(7) 11_566 12_656 ?
Cl4 Rb2 Rb4 106.34(7) 10_446 12_656 ?
Cl4 Rb2 Cl3 134.45(9) 11_566 12_656 ?
Cl4 Rb2 Cl3 83.34(8) 10_446 12_656 ?
Cl4 Rb2 Cl3 83.33(8) 11_566 10_446 ?
Cl4 Rb2 Cl3 64.91(8) 10_446 10_446 ?
Cl4 Rb2 Cl3 64.91(8) 12_656 12_656 ?
Cl4 Rb2 Cl3 134.45(9) 12_656 10_446 ?
Cl4 Rb2 Cl3 83.33(9) 12_656 11_566 ?
Cl4 Rb2 Cl3 64.90(8) 11_566 11_566 ?
Cl4 Rb2 Cl3 134.45(9) 10_446 11_566 ?
Cl4 Rb2 Cl4 71.26(9) 10_446 11_566 ?
Cl4 Rb2 Cl4 71.26(9) 12_656 10_446 ?
Cl4 Rb2 Cl4 71.26(9) 12_656 11_566 ?
Bi3 Rb3 Rb2 180.0 . . ?
Sb3 Rb3 Rb2 180.0 . . ?
Cl1 Rb3 Bi3 131.08(6) . . ?
Cl1 Rb3 Bi3 131.08(6) 3_665 . ?
Cl1 Rb3 Bi3 131.08(6) 2_655 . ?
Cl1 Rb3 Sb3 131.08(6) 3_665 . ?
Cl1 Rb3 Sb3 131.08(6) 2_655 . ?
Cl1 Rb3 Sb3 131.08(6) . . ?
Cl1 Rb3 Rb2 48.92(6) 2_655 . ?
Cl1 Rb3 Rb2 48.92(6) 3_665 . ?
Cl1 Rb3 Rb2 48.92(6) . . ?
Cl1 Rb3 Cl1 81.51(9) 3_665 2_655 ?
Cl1 Rb3 Cl1 81.51(9) . 2_655 ?
Cl1 Rb3 Cl1 81.51(9) . 3_665 ?
Cl1 Rb3 Cl3 134.73(9) . 2_655 ?
Cl1 Rb3 Cl3 65.51(7) . 3_665 ?
Cl1 Rb3 Cl3 64.34(7) 3_665 3_665 ?
Cl1 Rb3 Cl3 65.51(7) 3_665 2_655 ?
Cl1 Rb3 Cl3 65.51(8) 2_655 . ?
Cl1 Rb3 Cl3 64.34(7) 2_655 2_655 ?
Cl1 Rb3 Cl3 134.73(9) 2_655 3_665 ?
Cl1 Rb3 Cl3 64.34(7) . . ?
Cl1 Rb3 Cl3 134.73(9) 3_665 . ?
Cl1 Rb3 Cl6 148.63(8) . 2_655 ?
Cl1 Rb3 Cl6 148.63(9) 3_665 . ?
Cl1 Rb3 Cl6 127.18(8) 3_665 3_665 ?
Cl1 Rb3 Cl6 89.92(8) 3_665 2_655 ?
Cl1 Rb3 Cl6 89.91(7) 2_655 . ?
Cl1 Rb3 Cl6 127.18(8) 2_655 2_655 ?
Cl1 Rb3 Cl6 148.63(8) 2_655 3_665 ?
Cl1 Rb3 Cl6 127.17(8) . . ?
Cl1 Rb3 Cl6 89.92(7) . 3_665 ?
Cl3 Rb3 Bi3 94.18(6) 3_665 . ?
Cl3 Rb3 Bi3 94.18(6) 2_655 . ?
Cl3 Rb3 Bi3 94.18(6) . . ?
Cl3 Rb3 Sb3 94.18(6) 2_655 . ?
Cl3 Rb3 Sb3 94.18(6) . . ?
Cl3 Rb3 Sb3 94.18(6) 3_665 . ?
Cl3 Rb3 Rb2 85.82(6) 3_665 . ?
Cl3 Rb3 Rb2 85.82(6) 2_655 . ?
Cl3 Rb3 Rb2 85.82(6) . . ?
Cl3 Rb3 Cl3 119.473(16) 3_665 2_655 ?
Cl3 Rb3 Cl3 119.473(16) 3_665 . ?
Cl3 Rb3 Cl3 119.474(15) 2_655 . ?
Cl6 Rb3 Bi3 42.36(5) 3_665 . ?
Cl6 Rb3 Bi3 42.36(5) 2_655 . ?
Cl6 Rb3 Bi3 42.36(5) . . ?
Cl6 Rb3 Sb3 42.36(5) . . ?
Cl6 Rb3 Sb3 42.36(5) 2_655 . ?
Cl6 Rb3 Sb3 42.36(5) 3_665 . ?
Cl6 Rb3 Rb2 137.64(5) . . ?
Cl6 Rb3 Rb2 137.64(5) 2_655 . ?
Cl6 Rb3 Rb2 137.64(5) 3_665 . ?
Cl6 Rb3 Cl3 83.54(8) . 2_655 ?
Cl6 Rb3 Cl3 64.74(7) 3_665 3_665 ?
Cl6 Rb3 Cl3 83.54(9) 3_665 . ?
Cl6 Rb3 Cl3 64.74(8) . . ?
Cl6 Rb3 Cl3 83.54(9) 2_655 3_665 ?
Cl6 Rb3 Cl3 134.50(9) 2_655 . ?
Cl6 Rb3 Cl3 64.74(8) 2_655 2_655 ?
Cl6 Rb3 Cl3 134.50(9) . 3_665 ?
Cl6 Rb3 Cl3 134.50(9) 3_665 2_655 ?
Cl6 Rb3 Cl6 71.40(8) . 2_655 ?
Cl6 Rb3 Cl6 71.39(8) 3_665 2_655 ?
Cl6 Rb3 Cl6 71.40(8) . 3_665 ?
Rb1 Rb4 Rb2 117.97(3) 1_455 10_556 ?
Rb1 Rb4 Rb3 118.00(3) 1_455 . ?
Rb1 Rb4 Rb4 57.004(14) 1_455 11_566 ?
Rb2 Rb4 Rb3 107.38(2) 10_556 . ?
Rb2 Rb4 Rb4 87.27(4) 10_556 11_566 ?
Rb3 Rb4 Rb4 87.30(4) . 11_566 ?
Cl1 Rb4 Rb1 77.21(6) 12_666 1_455 ?
Cl1 Rb4 Rb1 77.21(6) 2_655 1_455 ?
Cl1 Rb4 Rb2 112.64(6) 2_655 10_556 ?
Cl1 Rb4 Rb2 46.28(6) 12_666 10_556 ?
Cl1 Rb4 Rb3 112.68(6) 12_666 . ?
Cl1 Rb4 Rb3 46.32(6) 2_655 . ?
Cl1 Rb4 Rb4 44.22(6) 12_666 11_566 ?
Cl1 Rb4 Rb4 44.22(5) 2_655 11_566 ?
Cl1 Rb4 Cl1 83.79(8) 12_666 2_655 ?
Cl1 Rb4 Cl8 135.72(15) 12_666 . ?
Cl1 Rb4 Cl8 135.58(16) 2_655 . ?
Cl2 Rb4 Rb1 45.97(6) 10_446 1_455 ?
Cl2 Rb4 Rb1 45.97(6) 12_666 1_455 ?
Cl2 Rb4 Rb2 85.69(6) 12_666 10_556 ?
Cl2 Rb4 Rb2 163.82(7) 10_446 10_556 ?
Cl2 Rb4 Rb3 85.70(6) 10_446 . ?
Cl2 Rb4 Rb3 163.84(7) 12_666 . ?
Cl2 Rb4 Rb4 83.80(6) 10_446 11_566 ?
Cl2 Rb4 Rb4 83.80(6) 12_666 11_566 ?
Cl2 Rb4 Cl1 120.29(8) 10_446 12_666 ?
Cl2 Rb4 Cl1 69.29(7) 10_446 2_655 ?
Cl2 Rb4 Cl1 120.29(8) 12_666 2_655 ?
Cl2 Rb4 Cl1 69.29(7) 12_666 12_666 ?
Cl2 Rb4 Cl2 79.96(11) 12_666 10_446 ?
Cl2 Rb4 Cl8 72.09(13) 12_666 . ?
Cl2 Rb4 Cl8 71.99(14) 10_446 . ?
Cl3 Rb4 Rb1 138.14(7) . 1_455 ?
Cl3 Rb4 Rb2 53.83(9) . 10_556 ?
Cl3 Rb4 Rb3 53.79(9) . . ?
Cl3 Rb4 Rb4 81.14(6) . 11_566 ?
Cl3 Rb4 Cl1 72.00(9) . 12_666 ?
Cl3 Rb4 Cl1 71.97(9) . 2_655 ?
Cl3 Rb4 Cl2 137.11(11) . 10_446 ?
Cl3 Rb4 Cl2 137.16(11) . 12_666 ?
Cl3 Rb4 Cl4 73.29(10) . . ?
Cl3 Rb4 Cl6 73.07(10) . . ?
Cl3 Rb4 Cl8 130.69(12) . . ?
Cl4 Rb4 Rb1 136.01(7) . 1_455 ?
Cl4 Rb4 Rb2 47.49(7) . 10_556 ?
Cl4 Rb4 Rb3 105.61(7) . . ?
Cl4 Rb4 Rb4 134.73(8) . 11_566 ?
Cl4 Rb4 Cl1 144.61(9) . 2_655 ?
Cl4 Rb4 Cl1 91.83(9) . 12_666 ?
Cl4 Rb4 Cl2 90.19(9) . 12_666 ?
Cl4 Rb4 Cl2 139.20(9) . 10_446 ?
Cl4 Rb4 Cl8 67.31(14) . . ?
Cl6 Rb4 Rb1 136.21(7) . 1_455 ?
Cl6 Rb4 Rb2 105.45(8) . 10_556 ?
Cl6 Rb4 Rb3 47.41(7) . . ?
Cl6 Rb4 Rb4 134.69(7) . 11_566 ?
Cl6 Rb4 Cl1 91.85(9) . 2_655 ?
Cl6 Rb4 Cl1 144.41(9) . 12_666 ?
Cl6 Rb4 Cl2 139.31(9) . 12_666 ?
Cl6 Rb4 Cl2 90.38(9) . 10_446 ?
Cl6 Rb4 Cl4 71.70(10) . . ?
Cl6 Rb4 Cl8 67.34(14) . . ?
Cl8 Rb4 Rb1 91.17(10) . 1_455 ?
Cl8 Rb4 Rb2 110.66(14) . 10_556 ?
Cl8 Rb4 Rb3 110.50(14) . . ?
Cl8 Rb4 Rb4 148.17(10) . 11_566 ?
Bi3 Rb5 Sb2 117.83(4) . . ?
Sb3 Rb5 Bi2 117.83(4) . . ?
Cl2 Rb5 Bi2 119.87(6) 11_566 . ?
Cl2 Rb5 Sb2 119.87(6) 11_566 . ?
Cl2 Rb5 Bi3 119.95(6) 11_566 . ?
Cl2 Rb5 Sb3 119.95(6) 11_566 . ?
Cl2 Rb5 Cl4 118.72(8) 11_566 . ?
Cl2 Rb5 Cl6 118.76(8) 11_566 . ?
Cl3 Rb5 Bi2 96.56(9) . . ?
Cl3 Rb5 Sb2 96.56(9) . . ?
Cl3 Rb5 Bi3 96.54(9) . . ?
Cl3 Rb5 Sb3 96.54(9) . . ?
Cl3 Rb5 Cl2 62.20(7) . 11_566 ?
Cl3 Rb5 Cl4 66.15(8) . . ?
Cl3 Rb5 Cl4 90.20(11) . 2_765 ?
Cl3 Rb5 Cl5 129.67(12) . . ?
Cl3 Rb5 Cl6 66.09(9) . . ?
Cl3 Rb5 Cl6 90.22(11) . 3_665 ?
Cl3 Rb5 Cl7 129.83(12) . 2_655 ?
Cl4 Rb5 Bi2 39.23(5) . . ?
Cl4 Rb5 Bi2 39.63(5) 2_765 . ?
Cl4 Rb5 Sb2 39.63(5) 2_765 . ?
Cl4 Rb5 Sb2 39.23(5) . . ?
Cl4 Rb5 Bi3 96.00(7) . . ?
Cl4 Rb5 Bi3 157.32(7) 2_765 . ?
Cl4 Rb5 Sb3 96.00(7) . . ?
Cl4 Rb5 Sb3 157.32(7) 2_765 . ?
Cl4 Rb5 Cl2 82.31(8) 2_765 11_566 ?
Cl4 Rb5 Cl4 66.99(12) 2_765 . ?
Cl4 Rb5 Cl5 63.54(9) 2_765 . ?
Cl4 Rb5 Cl6 162.44(10) 2_765 3_665 ?
Cl4 Rb5 Cl6 128.53(9) 2_765 . ?
Cl4 Rb5 Cl7 127.56(10) 2_765 2_655 ?
Cl5 Rb5 Bi2 35.97(7) . . ?
Cl5 Rb5 Sb2 35.97(7) . . ?
Cl5 Rb5 Bi3 96.05(8) . . ?
Cl5 Rb5 Sb3 96.05(8) . . ?
Cl5 Rb5 Cl2 141.97(10) . 11_566 ?
Cl5 Rb5 Cl4 64.18(9) . . ?
Cl5 Rb5 Cl6 96.46(10) . . ?
Cl6 Rb5 Bi2 95.95(7) . . ?
Cl6 Rb5 Bi2 157.36(7) 3_665 . ?
Cl6 Rb5 Sb2 95.95(7) . . ?
Cl6 Rb5 Sb2 157.36(7) 3_665 . ?
Cl6 Rb5 Bi3 39.30(5) . . ?
Cl6 Rb5 Bi3 39.68(5) 3_665 . ?
Cl6 Rb5 Sb3 39.30(5) . . ?
Cl6 Rb5 Sb3 39.68(5) 3_665 . ?
Cl6 Rb5 Cl2 82.36(7) 3_665 11_566 ?
Cl6 Rb5 Cl4 128.67(10) 3_665 . ?
Cl6 Rb5 Cl4 61.71(9) . . ?
Cl6 Rb5 Cl5 127.60(10) 3_665 . ?
Cl6 Rb5 Cl6 67.12(12) 3_665 . ?
Cl6 Rb5 Cl7 63.53(9) 3_665 2_655 ?
Cl7 Rb5 Bi2 96.11(8) 2_655 . ?
Cl7 Rb5 Sb2 96.11(8) 2_655 . ?
Cl7 Rb5 Bi3 36.08(7) 2_655 . ?
Cl7 Rb5 Sb3 36.08(7) 2_655 . ?
Cl7 Rb5 Cl2 141.93(10) 2_655 11_566 ?
Cl7 Rb5 Cl4 96.64(10) 2_655 . ?
Cl7 Rb5 Cl5 64.56(10) 2_655 . ?
Cl7 Rb5 Cl6 64.42(9) 2_655 . ?
Cl4 Rb6 Bi3 97.02(7) . . ?
Cl4 Rb6 Cl5 58.91(8) . 3_675 ?
Cl4 Rb6 Cl7 123.86(10) . 3_665 ?
Cl4 Rb6 Cl9 114.78(11) . 2_665 ?
Cl4 Rb6 Cl10 168.90(12) . . ?
Cl4 Rb6 Cl11 117.96(11) . . ?
Cl5 Rb6 Bi3 95.74(10) . . ?
Cl5 Rb6 Bi3 149.59(9) 3_675 . ?
Cl5 Rb6 Cl4 66.61(9) . . ?
Cl5 Rb6 Cl5 59.11(16) . 3_675 ?
Cl5 Rb6 Cl6 100.66(11) . . ?
Cl5 Rb6 Cl7 66.00(14) . 2_655 ?
Cl5 Rb6 Cl7 125.31(10) . 3_665 ?
Cl5 Rb6 Cl8 129.40(15) . . ?
Cl5 Rb6 Cl9 169.55(15) . 2_665 ?
Cl5 Rb6 Cl9 112.02(12) 3_675 2_665 ?
Cl5 Rb6 Cl10 121.04(13) . . ?
Cl5 Rb6 Cl11 89.87(14) . . ?
Cl5 Rb6 Cl12 63.22(11) . . ?
Cl6 Rb6 Bi3 38.83(5) . . ?
Cl6 Rb6 Cl4 64.67(9) . . ?
Cl6 Rb6 Cl5 123.54(10) . 3_675 ?
Cl6 Rb6 Cl7 59.24(8) . 3_665 ?
Cl6 Rb6 Cl9 88.92(12) . 2_665 ?
Cl6 Rb6 Cl10 118.47(12) . . ?
Cl6 Rb6 Cl11 169.06(13) . . ?
Cl7 Rb6 Bi3 35.22(7) 3_665 . ?
Cl7 Rb6 Bi3 35.25(8) 2_655 . ?
Cl7 Rb6 Cl4 100.82(11) 2_655 . ?
Cl7 Rb6 Cl5 125.09(11) 2_655 3_675 ?
Cl7 Rb6 Cl5 175.09(13) 3_665 3_675 ?
Cl7 Rb6 Cl6 66.69(9) 2_655 . ?
Cl7 Rb6 Cl7 59.33(16) 2_655 3_665 ?
Cl7 Rb6 Cl8 129.54(14) 2_655 . ?
Cl7 Rb6 Cl9 122.44(13) 2_655 2_665 ?
Cl7 Rb6 Cl9 63.35(14) 3_665 2_665 ?
Cl7 Rb6 Cl10 89.99(13) 2_655 . ?
Cl7 Rb6 Cl11 121.20(13) 2_655 . ?
Cl7 Rb6 Cl12 63.39(10) 2_655 . ?
Cl8 Rb6 Bi3 96.29(13) . . ?
Cl8 Rb6 Cl4 63.21(12) . . ?
Cl8 Rb6 Cl5 89.00(16) . 3_675 ?
Cl8 Rb6 Cl6 63.28(12) . . ?
Cl8 Rb6 Cl7 89.05(17) . 3_665 ?
Cl8 Rb6 Cl9 51.75(12) . 2_665 ?
Cl8 Rb6 Cl10 107.83(14) . . ?
Cl8 Rb6 Cl11 107.63(13) . . ?
Cl8 Rb6 Cl12 163.10(13) . . ?
Cl9 Rb6 Bi3 94.35(11) 2_665 . ?
Cl10 Rb6 Bi3 90.34(10) . . ?
Cl10 Rb6 Cl5 116.54(13) . 3_675 ?
Cl10 Rb6 Cl7 59.91(10) . 3_665 ?
Cl10 Rb6 Cl9 56.10(11) . 2_665 ?
Cl11 Rb6 Bi3 143.66(10) . . ?
Cl11 Rb6 Cl5 59.77(10) . 3_675 ?
Cl11 Rb6 Cl7 116.68(13) . 3_665 ?
Cl11 Rb6 Cl9 80.37(14) . 2_665 ?
Cl11 Rb6 Cl10 56.80(14) . . ?
Cl12 Rb6 Bi3 93.01(10) . . ?
Cl12 Rb6 Cl4 129.53(12) . . ?
Cl12 Rb6 Cl5 90.09(13) . 3_675 ?
Cl12 Rb6 Cl6 129.84(12) . . ?
Cl12 Rb6 Cl7 90.46(13) . 3_665 ?
Cl12 Rb6 Cl9 113.55(14) . 2_665 ?
Cl12 Rb6 Cl10 57.91(14) . . ?
Cl12 Rb6 Cl11 57.90(14) . . ?
Cl5 Rb7 Cl5 60.22(12) 2_765 . ?
Cl5 Rb7 Cl5 60.21(12) 2_765 3_675 ?
Cl5 Rb7 Cl5 60.22(12) . 3_675 ?
Cl5 Rb7 Cl11 121.91(13) 3_675 2_765 ?
Cl5 Rb7 Cl11 61.92(10) 2_765 3_675 ?
Cl5 Rb7 Cl11 87.23(13) 3_675 3_675 ?
Cl5 Rb7 Cl11 121.90(13) 2_765 . ?
Cl5 Rb7 Cl11 87.23(13) 2_765 2_765 ?
Cl5 Rb7 Cl11 87.23(13) . . ?
Cl5 Rb7 Cl11 61.92(10) . 2_765 ?
Cl5 Rb7 Cl11 61.91(10) 3_675 . ?
Cl5 Rb7 Cl11 121.91(13) . 3_675 ?
Cl5 Rb7 Cl12 120.47(13) 2_765 . ?
Cl5 Rb7 Cl12 91.78(13) . 2_765 ?
Cl5 Rb7 Cl12 91.78(12) 2_765 3_675 ?
Cl5 Rb7 Cl12 60.29(9) 3_675 3_675 ?
Cl5 Rb7 Cl12 120.47(13) 3_675 2_765 ?
Cl5 Rb7 Cl12 91.78(13) 3_675 . ?
Cl5 Rb7 Cl12 120.47(13) . 3_675 ?
Cl5 Rb7 Cl12 60.30(9) 2_765 2_765 ?
Cl5 Rb7 Cl12 60.29(9) . . ?
Cl5 Rb7 Cl15 178.0(2) 3_675 2_765 ?
Cl5 Rb7 Cl15 177.97(18) 2_765 . ?
Cl5 Rb7 Cl15 118.49(18) 2_765 2_765 ?
Cl5 Rb7 Cl15 120.83(17) 3_675 . ?
Cl5 Rb7 Cl15 118.49(17) . . ?
Cl5 Rb7 Cl15 120.83(18) 2_765 3_675 ?
Cl5 Rb7 Cl15 120.83(17) . 2_765 ?
Cl5 Rb7 Cl15 177.97(19) . 3_675 ?
Cl5 Rb7 Cl15 118.49(16) 3_675 3_675 ?
Cl11 Rb7 Cl11 119.999(4) 2_765 3_675 ?
Cl11 Rb7 Cl11 119.998(3) . 3_675 ?
Cl11 Rb7 Cl11 119.999(4) 2_765 . ?
Cl11 Rb7 Cl12 56.57(16) . . ?
Cl11 Rb7 Cl12 56.57(16) 3_675 3_675 ?
Cl11 Rb7 Cl12 176.36(15) . 2_765 ?
Cl11 Rb7 Cl12 176.36(15) 3_675 . ?
Cl11 Rb7 Cl12 56.57(16) 2_765 2_765 ?
Cl11 Rb7 Cl12 63.43(16) 3_675 2_765 ?
Cl11 Rb7 Cl12 63.43(16) 2_765 . ?
Cl11 Rb7 Cl12 176.36(16) 2_765 3_675 ?
Cl11 Rb7 Cl12 63.43(16) . 3_675 ?
Cl12 Rb7 Cl12 119.970(7) . 2_765 ?
Cl12 Rb7 Cl12 119.970(12) . 3_675 ?
Cl12 Rb7 Cl12 119.970(10) 2_765 3_675 ?
Cl15 Rb7 Cl11 119.50(19) 2_765 . ?
Cl15 Rb7 Cl11 59.00(17) 3_675 3_675 ?
Cl15 Rb7 Cl11 90.8(2) . 2_765 ?
Cl15 Rb7 Cl11 90.8(2) 3_675 . ?
Cl15 Rb7 Cl11 59.01(17) . . ?
Cl15 Rb7 Cl11 119.50(18) 3_675 2_765 ?
Cl15 Rb7 Cl11 90.8(2) 2_765 3_675 ?
Cl15 Rb7 Cl11 59.00(17) 2_765 2_765 ?
Cl15 Rb7 Cl11 119.49(18) . 3_675 ?
Cl15 Rb7 Cl12 118.69(18) 2_765 3_675 ?
Cl15 Rb7 Cl12 58.20(17) . . ?
Cl15 Rb7 Cl12 118.70(19) 3_675 . ?
Cl15 Rb7 Cl12 58.20(16) 3_675 3_675 ?
Cl15 Rb7 Cl12 58.20(17) 2_765 2_765 ?
Cl15 Rb7 Cl12 90.24(19) . 3_675 ?
Cl15 Rb7 Cl12 118.69(18) . 2_765 ?
Cl15 Rb7 Cl12 90.2(2) 3_675 2_765 ?
Cl15 Rb7 Cl12 90.2(2) 2_765 . ?
Cl15 Rb7 Cl15 60.5(2) 2_765 3_675 ?
Cl15 Rb7 Cl15 60.5(2) 3_675 . ?
Cl15 Rb7 Cl15 60.5(2) 2_765 . ?
Cl7 Rb8 Cl7 60.44(12) 2_655 . ?
Cl7 Rb8 Cl7 60.44(12) 2_655 3_665 ?
Cl7 Rb8 Cl7 60.44(12) 3_665 . ?
Cl7 Rb8 Cl10 87.86(13) 3_665 2_655 ?
Cl7 Rb8 Cl10 122.35(13) 2_655 2_655 ?
Cl7 Rb8 Cl10 62.09(10) . 2_655 ?
Cl7 Rb8 Cl10 87.86(13) . 3_665 ?
Cl7 Rb8 Cl10 87.86(13) 2_655 . ?
Cl7 Rb8 Cl10 62.09(9) 2_655 3_665 ?
Cl7 Rb8 Cl10 122.35(13) . . ?
Cl7 Rb8 Cl10 122.35(13) 3_665 3_665 ?
Cl7 Rb8 Cl10 62.08(9) 3_665 . ?
Cl7 Rb8 Cl12 91.79(13) 2_655 3_665 ?
Cl7 Rb8 Cl12 91.79(13) . 2_655 ?
Cl7 Rb8 Cl12 91.79(13) 3_665 . ?
Cl7 Rb8 Cl12 120.95(13) 3_665 3_665 ?
Cl7 Rb8 Cl12 60.53(9) 2_655 . ?
Cl7 Rb8 Cl12 120.95(13) 2_655 2_655 ?
Cl7 Rb8 Cl12 120.95(13) . . ?
Cl7 Rb8 Cl12 60.54(9) 3_665 2_655 ?
Cl7 Rb8 Cl12 60.54(9) . 3_665 ?
Cl7 Rb8 Cl14 120.90(16) 3_665 . ?
Cl7 Rb8 Cl14 118.72(16) . 3_665 ?
Cl7 Rb8 Cl14 178.09(18) 2_655 2_655 ?
Cl7 Rb8 Cl14 178.09(18) . . ?
Cl7 Rb8 Cl14 118.72(17) 2_655 . ?
Cl7 Rb8 Cl14 120.90(18) 2_655 3_665 ?
Cl7 Rb8 Cl14 118.72(17) 3_665 2_655 ?
Cl7 Rb8 Cl14 120.91(17) . 2_655 ?
Cl7 Rb8 Cl14 178.09(19) 3_665 3_665 ?
Cl10 Rb8 Cl10 119.986(11) 2_655 . ?
Cl10 Rb8 Cl10 119.985(4) 3_665 2_655 ?
Cl10 Rb8 Cl10 119.985(9) 3_665 . ?
Cl10 Rb8 Cl12 63.33(16) 2_655 3_665 ?
Cl10 Rb8 Cl12 176.13(15) 2_655 . ?
Cl10 Rb8 Cl12 63.33(16) 3_665 . ?
Cl10 Rb8 Cl12 176.13(16) . 3_665 ?
Cl10 Rb8 Cl12 56.65(16) 2_655 2_655 ?
Cl10 Rb8 Cl12 176.13(15) 3_665 2_655 ?
Cl10 Rb8 Cl12 56.65(16) . . ?
Cl10 Rb8 Cl12 56.65(16) 3_665 3_665 ?
Cl10 Rb8 Cl12 63.33(16) . 2_655 ?
Cl12 Rb8 Cl12 119.952(8) 3_665 2_655 ?
Cl12 Rb8 Cl12 119.952(8) 3_665 . ?
Cl12 Rb8 Cl12 119.952(8) 2_655 . ?
Cl14 Rb8 Cl10 90.24(19) 2_655 . ?
Cl14 Rb8 Cl10 58.90(16) . . ?
Cl14 Rb8 Cl10 90.24(19) . 3_665 ?
Cl14 Rb8 Cl10 118.86(18) . 2_655 ?
Cl14 Rb8 Cl10 90.2(2) 3_665 2_655 ?
Cl14 Rb8 Cl10 118.87(18) 3_665 . ?
Cl14 Rb8 Cl10 58.89(16) 2_655 2_655 ?
Cl14 Rb8 Cl10 58.89(17) 3_665 3_665 ?
Cl14 Rb8 Cl10 118.86(18) 2_655 3_665 ?
Cl14 Rb8 Cl12 118.15(17) . 3_665 ?
Cl14 Rb8 Cl12 90.09(19) . 2_655 ?
Cl14 Rb8 Cl12 58.18(17) 2_655 2_655 ?
Cl14 Rb8 Cl12 58.18(16) 3_665 3_665 ?
Cl14 Rb8 Cl12 118.14(18) 3_665 2_655 ?
Cl14 Rb8 Cl12 58.19(17) . . ?
Cl14 Rb8 Cl12 90.09(19) 2_655 3_665 ?
Cl14 Rb8 Cl12 90.09(19) 3_665 . ?
Cl14 Rb8 Cl12 118.15(18) 2_655 . ?
Cl14 Rb8 Cl14 60.0(2) . 2_655 ?
Cl14 Rb8 Cl14 60.0(2) . 3_665 ?
Cl14 Rb8 Cl14 60.0(2) 3_665 2_655 ?
Cl9 Rb9 Cl9 53.74(16) . 3_565 ?
Cl9 Rb9 Cl9 53.74(16) . 2_665 ?
Cl9 Rb9 Cl9 53.74(16) 3_565 2_665 ?
Cl9 Rb9 Cl10 84.24(18) . 2_665 ?
Cl9 Rb9 Cl10 111.94(15) 3_565 3_565 ?
Cl9 Rb9 Cl10 111.94(16) 2_665 2_665 ?
Cl9 Rb9 Cl10 58.30(13) 3_565 2_665 ?
Cl9 Rb9 Cl10 84.23(17) 3_565 . ?
Cl9 Rb9 Cl10 58.30(13) . 3_565 ?
Cl9 Rb9 Cl10 84.24(17) 2_665 3_565 ?
Cl9 Rb9 Cl10 58.30(13) 2_665 . ?
Cl9 Rb9 Cl10 111.94(15) . . ?
Cl9 Rb9 Cl11 111.85(15) 3_565 3_565 ?
Cl9 Rb9 Cl11 83.82(17) . 3_565 ?
Cl9 Rb9 Cl11 83.82(18) 2_665 . ?
Cl9 Rb9 Cl11 83.82(17) 3_565 2_665 ?
Cl9 Rb9 Cl11 111.85(15) 2_665 2_665 ?
Cl9 Rb9 Cl11 58.24(14) 2_665 3_565 ?
Cl9 Rb9 Cl11 58.24(13) 3_565 . ?
Cl9 Rb9 Cl11 58.24(13) . 2_665 ?
Cl9 Rb9 Cl11 111.84(15) . . ?
Cl10 Rb9 Cl10 119.04(3) 3_565 . ?
Cl10 Rb9 Cl10 119.04(3) 2_665 3_565 ?
Cl10 Rb9 Cl10 119.04(3) 2_665 . ?
Cl11 Rb9 Cl10 55.64(17) 2_665 2_665 ?
Cl11 Rb9 Cl10 63.69(16) 3_565 . ?
Cl11 Rb9 Cl10 63.69(16) . 2_665 ?
Cl11 Rb9 Cl10 167.78(16) 2_665 . ?
Cl11 Rb9 Cl10 63.69(16) 2_665 3_565 ?
Cl11 Rb9 Cl10 55.64(16) . . ?
Cl11 Rb9 Cl10 55.64(16) 3_565 3_565 ?
Cl11 Rb9 Cl10 167.78(16) . 3_565 ?
Cl11 Rb9 Cl10 167.78(16) 3_565 2_665 ?
Cl11 Rb9 Cl11 118.97(3) 2_665 . ?
Cl11 Rb9 Cl11 118.97(3) 3_565 . ?
Cl11 Rb9 Cl11 118.97(3) 2_665 3_565 ?
Cl13 Rb9 Cl9 119.7(2) . 3_565 ?
Cl13 Rb9 Cl9 172.0(2) 3_565 3_565 ?
Cl13 Rb9 Cl9 119.7(2) 2_665 . ?
Cl13 Rb9 Cl9 119.7(2) 3_565 2_665 ?
Cl13 Rb9 Cl9 172.0(2) . . ?
Cl13 Rb9 Cl9 119.4(2) 3_565 . ?
Cl13 Rb9 Cl9 119.4(2) 2_665 3_565 ?
Cl13 Rb9 Cl9 119.4(2) . 2_665 ?
Cl13 Rb9 Cl9 172.0(2) 2_665 2_665 ?
Cl13 Rb9 Cl10 61.10(19) 3_565 3_565 ?
Cl13 Rb9 Cl10 95.8(2) 2_665 3_565 ?
Cl13 Rb9 Cl10 127.6(2) 3_565 2_665 ?
Cl13 Rb9 Cl10 95.8(2) . 2_665 ?
Cl13 Rb9 Cl10 95.8(2) 3_565 . ?
Cl13 Rb9 Cl10 61.1(2) 2_665 2_665 ?
Cl13 Rb9 Cl10 127.6(2) . 3_565 ?
Cl13 Rb9 Cl10 61.10(19) . . ?
Cl13 Rb9 Cl10 127.6(2) 2_665 . ?
Cl13 Rb9 Cl11 61.5(2) 3_565 3_565 ?
Cl13 Rb9 Cl11 95.7(2) 2_665 . ?
Cl13 Rb9 Cl11 128.0(2) 2_665 3_565 ?
Cl13 Rb9 Cl11 95.7(2) . 3_565 ?
Cl13 Rb9 Cl11 128.0(2) 3_565 . ?
Cl13 Rb9 Cl11 61.5(2) . . ?
Cl13 Rb9 Cl11 128.0(2) . 2_665 ?
Cl13 Rb9 Cl11 95.7(2) 3_565 2_665 ?
Cl13 Rb9 Cl11 61.5(2) 2_665 2_665 ?
Cl13 Rb9 Cl13 66.7(3) . 3_565 ?
Cl13 Rb9 Cl13 66.7(3) . 2_665 ?
Cl13 Rb9 Cl13 66.7(3) 2_665 3_565 ?
Cl10 Rb10 Cl11 65.22(14) 3_665 2_765 ?
Cl10 Rb10 Cl13 58.76(19) 3_665 3_665 ?
Cl10 Rb10 Cl14 90.16(19) 3_665 . ?
Cl10 Rb10 Cl15 123.49(19) 3_665 . ?
Cl11 Rb10 Cl13 90.59(17) 2_765 3_665 ?
Cl12 Rb10 Cl10 64.67(14) . 3_665 ?
Cl12 Rb10 Cl11 64.61(14) . 2_765 ?
Cl12 Rb10 Cl13 123.4(2) . 3_665 ?
Cl12 Rb10 Cl14 59.05(19) . . ?
Cl12 Rb10 Cl15 58.82(18) . . ?
Cl14 Rb10 Cl11 123.7(2) . 2_765 ?
Cl14 Rb10 Cl13 119.79(19) . 3_665 ?
Cl14 Rb10 Cl15 61.30(19) . . ?
Cl15 Rb10 Cl11 90.25(17) . 2_765 ?
Cl15 Rb10 Cl13 177.7(2) . 3_665 ?
Cl16 Rb10 Cl10 145.6(3) . 3_665 ?
Cl16 Rb10 Cl11 145.8(3) . 2_765 ?
Cl16 Rb10 Cl12 109.3(2) . . ?
Cl16 Rb10 Cl13 117.1(3) . 3_665 ?
Cl16 Rb10 Cl14 61.3(3) . . ?
Cl16 Rb10 Cl15 61.4(3) . . ?
Cl16 Rb10 Cl17 30.3(4) . 2_765 ?
Cl16 Rb10 Cl19 62.5(3) . 2_765 ?
Cl16 Rb10 Cl20 56.4(3) . 3_665 ?
Cl16 Rb10 Cl21 30.2(4) . 3_665 ?
Cl17 Rb10 Cl10 170.9(3) 2_765 3_665 ?
Cl17 Rb10 Cl11 121.9(3) 2_765 2_765 ?
Cl17 Rb10 Cl12 122.6(3) 2_765 . ?
Cl17 Rb10 Cl13 113.7(3) 2_765 3_665 ?
Cl17 Rb10 Cl14 89.7(4) 2_765 . ?
Cl17 Rb10 Cl15 64.1(3) 2_765 . ?
Cl17 Rb10 Cl19 50.4(4) 2_765 2_765 ?
Cl17 Rb10 Cl21 50.4(4) 2_765 3_665 ?
Cl18 Rb10 Cl10 145.5(3) 2_765 3_665 ?
Cl18 Rb10 Cl11 108.5(3) 2_765 2_765 ?
Cl18 Rb10 Cl12 146.2(3) 2_765 . ?
Cl18 Rb10 Cl13 88.4(3) 2_765 3_665 ?
Cl18 Rb10 Cl14 117.7(3) 2_765 . ?
Cl18 Rb10 Cl15 89.3(3) 2_765 . ?
Cl18 Rb10 Cl16 56.4(3) 2_765 . ?
Cl18 Rb10 Cl17 30.3(4) 2_765 2_765 ?
Cl18 Rb10 Cl19 30.0(3) 2_765 2_765 ?
Cl18 Rb10 Cl20 55.8(3) 2_765 3_665 ?
Cl18 Rb10 Cl21 62.4(4) 2_765 3_665 ?
Cl19 Rb10 Cl10 121.8(3) 2_765 3_665 ?
Cl19 Rb10 Cl11 121.8(3) 2_765 2_765 ?
Cl19 Rb10 Cl12 171.8(3) 2_765 . ?
Cl19 Rb10 Cl13 63.4(3) 2_765 3_665 ?
Cl19 Rb10 Cl14 114.3(3) 2_765 . ?
Cl19 Rb10 Cl15 114.4(3) 2_765 . ?
Cl20 Rb10 Cl10 108.7(3) 3_665 3_665 ?
Cl20 Rb10 Cl11 145.3(2) 3_665 2_765 ?
Cl20 Rb10 Cl12 146.6(3) 3_665 . ?
Cl20 Rb10 Cl13 60.7(3) 3_665 3_665 ?
Cl20 Rb10 Cl14 89.3(3) 3_665 . ?
Cl20 Rb10 Cl15 117.7(3) 3_665 . ?
Cl20 Rb10 Cl17 62.2(4) 3_665 2_765 ?
Cl20 Rb10 Cl19 29.8(3) 3_665 2_765 ?
Cl20 Rb10 Cl21 30.5(4) 3_665 3_665 ?
Cl21 Rb10 Cl10 121.9(3) 3_665 3_665 ?
Cl21 Rb10 Cl11 171.0(3) 3_665 2_765 ?
Cl21 Rb10 Cl12 122.6(3) 3_665 . ?
Cl21 Rb10 Cl13 89.2(4) 3_665 3_665 ?
Cl21 Rb10 Cl14 63.8(3) 3_665 . ?
Cl21 Rb10 Cl15 89.6(4) 3_665 . ?
Cl21 Rb10 Cl19 50.4(4) 3_665 2_765 ?
Rb11 Rb11 Rb11 60.000(14) 3_675 2_765 ?
Rb11 Rb11 Cl15 117.3(3) 2_765 . ?
Rb11 Rb11 Cl15 117.8(3) 3_675 . ?
Rb11 Rb11 Cl16 168.1(6) 3_675 . ?
Rb11 Rb11 Cl16 110.1(7) 2_765 . ?
Rb11 Rb11 Cl17 78.1(7) 3_675 . ?
Rb11 Rb11 Cl17 31.4(6) 3_675 3_675 ?
Rb11 Rb11 Cl17 136.2(8) 2_765 . ?
Rb11 Rb11 Cl17 78.0(7) 2_765 2_765 ?
Rb11 Rb11 Cl17 136.1(8) 3_675 2_765 ?
Rb11 Rb11 Cl17 31.4(6) 2_765 3_675 ?
Rb11 Rb11 Cl18 168.1(6) 2_765 . ?
Rb11 Rb11 Cl18 110.0(7) 3_675 . ?
Rb11 Rb11 Cl24 99.7(5) 2_765 5_676 ?
Rb11 Rb11 Cl24 59.7(4) 3_675 5_676 ?
Rb11 Rb11 Cl24 59.6(4) 2_765 2_765 ?
Rb11 Rb11 Cl24 103.9(5) 3_675 . ?
Rb11 Rb11 Cl24 99.5(4) 3_675 2_765 ?
Rb11 Rb11 Cl24 103.7(5) 2_765 4_556 ?
Rb11 Rb11 Cl24 126.3(3) 2_765 . ?
Rb11 Rb11 Cl24 126.3(3) 3_675 4_556 ?
Cl15 Rb11 Cl16 71.9(3) . . ?
Cl15 Rb11 Cl17 132.0(4) . 3_675 ?
Cl15 Rb11 Cl18 72.3(3) . . ?
Cl15 Rb11 Cl24 134.7(4) . 2_765 ?
Cl15 Rb11 Cl24 114.9(3) . 4_556 ?
Cl15 Rb11 Cl24 135.5(4) . 5_676 ?
Cl15 Rb11 Cl24 115.2(3) . . ?
Cl16 Rb11 Cl18 78.9(4) . . ?
Cl16 Rb11 Cl24 68.8(3) . 2_765 ?
Cl16 Rb11 Cl24 119.3(4) . 5_676 ?
Cl17 Rb11 Cl15 91.3(5) 2_765 . ?
Cl17 Rb11 Cl15 92.1(5) . . ?
Cl17 Rb11 Cl16 109.5(5) . . ?
Cl17 Rb11 Cl16 32.6(5) 2_765 . ?
Cl17 Rb11 Cl16 137.1(4) 3_675 . ?
Cl17 Rb11 Cl17 136.3(5) . 2_765 ?
Cl17 Rb11 Cl17 104.8(3) 2_765 3_675 ?
Cl17 Rb11 Cl17 104.8(3) . 3_675 ?
Cl17 Rb11 Cl18 109.8(5) 2_765 . ?
Cl17 Rb11 Cl18 137.0(4) 3_675 . ?
Cl17 Rb11 Cl18 32.5(5) . . ?
Cl17 Rb11 Cl24 49.4(5) 2_765 4_556 ?
Cl17 Rb11 Cl24 43.5(5) 2_765 2_765 ?
Cl17 Rb11 Cl24 71.7(4) 3_675 2_765 ?
Cl17 Rb11 Cl24 43.4(5) . 5_676 ?
Cl17 Rb11 Cl24 90.3(5) . 4_556 ?
Cl17 Rb11 Cl24 121.5(5) 2_765 5_676 ?
Cl17 Rb11 Cl24 121.5(5) . 2_765 ?
Cl17 Rb11 Cl24 49.5(5) . . ?
Cl17 Rb11 Cl24 71.8(4) 3_675 5_676 ?
Cl17 Rb11 Cl24 90.2(5) 2_765 . ?
Cl18 Rb11 Cl24 68.7(4) . 5_676 ?
Cl18 Rb11 Cl24 119.6(4) . 2_765 ?
Cl24 Rb11 Cl16 46.6(4) 4_556 . ?
Cl24 Rb11 Cl16 76.1(4) . . ?
Cl24 Rb11 Cl17 109.8(4) . 3_675 ?
Cl24 Rb11 Cl17 109.7(4) 4_556 3_675 ?
Cl24 Rb11 Cl18 76.5(4) 4_556 . ?
Cl24 Rb11 Cl18 46.9(4) . . ?
Cl24 Rb11 Cl24 44.2(5) . 5_676 ?
Cl24 Rb11 Cl24 75.9(4) 4_556 5_676 ?
Cl24 Rb11 Cl24 75.9(4) . 2_765 ?
Cl24 Rb11 Cl24 41.3(5) . 4_556 ?
Cl24 Rb11 Cl24 44.2(5) 4_556 2_765 ?
Cl24 Rb11 Cl24 84.5(4) 5_676 2_765 ?
Rb14 Rb12 Cl13 140.9(2) . . ?
Rb14 Rb12 Cl15 140.7(3) . . ?
Rb14 Rb12 Cl16 85.7(4) . . ?
Rb14 Rb12 Cl18 86.3(4) . . ?
Rb14 Rb12 Cl20 85.7(4) . . ?
Rb14 Rb12 Cl22 48.9(3) . 4_556 ?
Rb14 Rb12 Cl22 48.6(3) . . ?
Rb14 Rb12 Cl23 49.2(2) . 4_556 ?
Rb14 Rb12 Cl23 48.8(2) . . ?
Rb14 Rb12 Cl24 48.7(3) . 4_556 ?
Rb14 Rb12 Cl24 48.8(3) . . ?
Cl13 Rb12 Cl15 66.8(3) . . ?
Cl16 Rb12 Cl13 133.4(4) . . ?
Cl16 Rb12 Cl15 74.6(4) . . ?
Cl16 Rb12 Cl18 119.6(5) . . ?
Cl16 Rb12 Cl20 119.6(4) . . ?
Cl16 Rb12 Cl22 83.1(4) . . ?
Cl16 Rb12 Cl22 129.4(4) . 4_556 ?
Cl16 Rb12 Cl23 129.6(4) . 4_556 ?
Cl16 Rb12 Cl23 48.5(4) . . ?
Cl16 Rb12 Cl24 83.5(4) . . ?
Cl16 Rb12 Cl24 48.5(4) . 4_556 ?
Cl18 Rb12 Cl13 74.8(4) . . ?
Cl18 Rb12 Cl15 75.0(4) . . ?
Cl18 Rb12 Cl22 83.5(4) . 4_556 ?
Cl18 Rb12 Cl22 129.7(4) . . ?
Cl18 Rb12 Cl23 48.7(4) . 4_556 ?
Cl18 Rb12 Cl23 129.7(4) . . ?
Cl18 Rb12 Cl24 83.9(4) . 4_556 ?
Cl18 Rb12 Cl24 48.9(4) . . ?
Cl20 Rb12 Cl13 74.8(4) . . ?
Cl20 Rb12 Cl15 133.6(4) . . ?
Cl20 Rb12 Cl18 119.3(5) . . ?
Cl20 Rb12 Cl22 48.8(4) . . ?
Cl20 Rb12 Cl22 48.5(4) . 4_556 ?
Cl20 Rb12 Cl23 83.5(4) . . ?
Cl20 Rb12 Cl23 83.2(4) . 4_556 ?
Cl20 Rb12 Cl24 129.0(4) . . ?
Cl20 Rb12 Cl24 129.1(4) . 4_556 ?
Cl22 Rb12 Cl13 94.4(3) 4_556 . ?
Cl22 Rb12 Cl13 123.7(3) . . ?
Cl22 Rb12 Cl15 154.4(3) 4_556 . ?
Cl22 Rb12 Cl15 153.5(3) . . ?
Cl22 Rb12 Cl22 51.7(5) 4_556 . ?
Cl22 Rb12 Cl23 36.9(3) 4_556 4_556 ?
Cl22 Rb12 Cl23 81.6(3) 4_556 . ?
Cl22 Rb12 Cl23 36.7(3) . . ?
Cl22 Rb12 Cl24 97.1(3) 4_556 4_556 ?
Cl22 Rb12 Cl24 81.2(3) 4_556 . ?
Cl23 Rb12 Cl13 153.9(3) . . ?
Cl23 Rb12 Cl13 94.3(3) 4_556 . ?
Cl23 Rb12 Cl15 123.1(3) . . ?
Cl23 Rb12 Cl15 123.7(3) 4_556 . ?
Cl23 Rb12 Cl22 81.7(4) 4_556 . ?
Cl23 Rb12 Cl23 97.5(3) 4_556 . ?
Cl24 Rb12 Cl13 154.5(3) 4_556 . ?
Cl24 Rb12 Cl13 123.7(3) . . ?
Cl24 Rb12 Cl15 94.7(3) . . ?
Cl24 Rb12 Cl15 94.4(3) 4_556 . ?
Cl24 Rb12 Cl22 96.9(3) . . ?
Cl24 Rb12 Cl22 80.9(3) 4_556 . ?
Cl24 Rb12 Cl23 81.6(3) 4_556 4_556 ?
Cl24 Rb12 Cl23 81.4(3) . . ?
Cl24 Rb12 Cl23 51.3(3) . 4_556 ?
Cl24 Rb12 Cl23 51.1(3) 4_556 . ?
Cl24 Rb12 Cl24 37.1(5) . 4_556 ?
Rb13 Rb13 Rb13 59.998(4) 2_655 3_665 ?
Rb13 Rb13 Cl14 118.1(3) 2_655 . ?
Rb13 Rb13 Cl14 117.1(3) 3_665 . ?
Rb13 Rb13 Cl16 167.5(6) 2_655 . ?
Rb13 Rb13 Cl16 109.5(7) 3_665 . ?
Rb13 Rb13 Cl20 168.4(6) 3_665 . ?
Rb13 Rb13 Cl20 110.7(7) 2_655 . ?
Rb13 Rb13 Cl21 31.7(6) 3_665 2_655 ?
Rb13 Rb13 Cl21 136.5(8) 3_665 . ?
Rb13 Rb13 Cl21 78.5(8) 2_655 . ?
Rb13 Rb13 Cl21 31.2(6) 2_655 2_655 ?
Rb13 Rb13 Cl21 135.7(7) 2_655 3_665 ?
Rb13 Rb13 Cl21 77.7(8) 3_665 3_665 ?
Rb13 Rb13 Cl22 59.2(4) 3_665 3_665 ?
Rb13 Rb13 Cl22 104.3(5) 2_655 . ?
Rb13 Rb13 Cl22 98.9(4) 2_655 3_665 ?
Rb13 Rb13 Cl22 125.8(3) 3_665 . ?
Rb13 Rb13 Cl23 100.0(5) 3_665 2_655 ?
Rb13 Rb13 Cl23 103.0(5) 3_665 . ?
Rb13 Rb13 Cl23 125.8(3) 2_655 . ?
Rb13 Rb13 Cl23 60.4(4) 2_655 2_655 ?
Cl14 Rb13 Cl16 71.9(3) . . ?
Cl14 Rb13 Cl20 72.8(3) . . ?
Cl14 Rb13 Cl21 132.3(4) . 2_655 ?
Cl14 Rb13 Cl22 134.9(4) . 3_665 ?
Cl14 Rb13 Cl22 115.5(3) . . ?
Cl14 Rb13 Cl23 115.2(3) . . ?
Cl14 Rb13 Cl23 135.9(4) . 2_655 ?
Cl16 Rb13 Cl20 78.7(4) . . ?
Cl16 Rb13 Cl22 68.9(3) . 3_665 ?
Cl16 Rb13 Cl23 118.7(4) . 2_655 ?
Cl20 Rb13 Cl22 119.0(4) . 3_665 ?
Cl20 Rb13 Cl23 68.4(4) . 2_655 ?
Cl21 Rb13 Cl14 91.3(5) 3_665 . ?
Cl21 Rb13 Cl14 92.7(5) . . ?
Cl21 Rb13 Cl16 136.7(5) 2_655 . ?
Cl21 Rb13 Cl16 109.7(5) . . ?
Cl21 Rb13 Cl16 32.4(5) 3_665 . ?
Cl21 Rb13 Cl20 32.7(5) . . ?
Cl21 Rb13 Cl20 109.3(6) 3_665 . ?
Cl21 Rb13 Cl20 137.1(5) 2_655 . ?
Cl21 Rb13 Cl21 104.6(3) 3_665 2_655 ?
Cl21 Rb13 Cl21 104.7(3) . 2_655 ?
Cl21 Rb13 Cl21 135.9(5) . 3_665 ?
Cl21 Rb13 Cl22 49.8(5) . . ?
Cl21 Rb13 Cl22 71.2(4) 2_655 3_665 ?
Cl21 Rb13 Cl22 89.4(5) 3_665 . ?
Cl21 Rb13 Cl22 43.7(5) 3_665 3_665 ?
Cl21 Rb13 Cl22 120.9(5) . 3_665 ?
Cl21 Rb13 Cl23 72.0(4) 2_655 2_655 ?
Cl21 Rb13 Cl23 49.1(5) 3_665 . ?
Cl21 Rb13 Cl23 43.3(5) . 2_655 ?
Cl21 Rb13 Cl23 120.6(5) 3_665 2_655 ?
Cl21 Rb13 Cl23 90.3(5) . . ?
Cl22 Rb13 Cl16 75.8(4) . . ?
Cl22 Rb13 Cl20 46.8(4) . . ?
Cl22 Rb13 Cl21 109.4(4) . 2_655 ?
Cl22 Rb13 Cl22 75.2(4) . 3_665 ?
Cl22 Rb13 Cl23 43.9(4) . 2_655 ?
Cl22 Rb13 Cl23 40.9(4) . . ?
Cl23 Rb13 Cl16 46.8(4) . . ?
Cl23 Rb13 Cl20 76.4(4) . . ?
Cl23 Rb13 Cl21 108.8(4) . 2_655 ?
Cl23 Rb13 Cl22 43.7(3) . 3_665 ?
Cl23 Rb13 Cl22 83.7(3) 2_655 3_665 ?
Cl23 Rb13 Cl23 75.2(4) . 2_655 ?
Rb12 Rb14 Rb12 179.9(8) 4_556 . ?
Rb12 Rb14 Cl16 50.0(3) . . ?
Rb12 Rb14 Cl16 50.0(3) 4_556 4_556 ?
Rb12 Rb14 Cl16 130.0(3) 4_556 . ?
Rb12 Rb14 Cl16 130.0(3) . 4_556 ?
Rb12 Rb14 Cl20 50.2(3) . . ?
Rb12 Rb14 Cl20 129.7(4) 4_556 . ?
Rb12 Rb14 Cl20 129.7(4) . 4_556 ?
Rb12 Rb14 Cl20 50.2(3) 4_556 4_556 ?
Rb12 Rb14 Cl22 90.2(3) . . ?
Rb12 Rb14 Cl22 89.7(3) 4_556 . ?
Rb12 Rb14 Cl22 89.7(3) . 4_556 ?
Rb12 Rb14 Cl22 90.2(3) 4_556 4_556 ?
Rb12 Rb14 Cl23 89.6(3) 4_556 . ?
Rb12 Rb14 Cl23 89.6(3) . 4_556 ?
Rb12 Rb14 Cl23 90.4(3) 4_556 4_556 ?
Rb12 Rb14 Cl23 90.4(3) . . ?
Rb12 Rb14 Cl24 90.0(3) . . ?
Rb12 Rb14 Cl24 90.1(3) 4_556 . ?
Rb12 Rb14 Cl24 90.0(3) 4_556 4_556 ?
Rb12 Rb14 Cl24 90.1(3) . 4_556 ?
Cl16 Rb14 Cl16 135.1(6) 4_556 . ?
Cl16 Rb14 Cl20 83.3(3) 4_556 4_556 ?
Cl16 Rb14 Cl20 134.7(4) 4_556 . ?
Cl16 Rb14 Cl20 83.3(3) . . ?
Cl16 Rb14 Cl20 134.7(4) . 4_556 ?
Cl20 Rb14 Cl20 79.5(6) 4_556 . ?
Cl22 Rb14 Cl16 133.9(4) . 4_556 ?
Cl22 Rb14 Cl16 86.0(4) 4_556 4_556 ?
Cl22 Rb14 Cl16 86.0(4) . . ?
Cl22 Rb14 Cl16 133.9(4) 4_556 . ?
Cl22 Rb14 Cl20 50.9(4) . 4_556 ?
Cl22 Rb14 Cl20 50.9(4) 4_556 . ?
Cl22 Rb14 Cl20 51.5(4) . . ?
Cl22 Rb14 Cl20 51.5(4) 4_556 4_556 ?
Cl22 Rb14 Cl22 70.8(7) . 4_556 ?
Cl22 Rb14 Cl23 120.3(6) 4_556 . ?
Cl22 Rb14 Cl23 49.5(5) . . ?
Cl22 Rb14 Cl23 49.5(5) 4_556 4_556 ?
Cl22 Rb14 Cl23 120.3(6) . 4_556 ?
Cl22 Rb14 Cl24 169.7(5) . . ?
Cl22 Rb14 Cl24 169.7(5) 4_556 4_556 ?
Cl22 Rb14 Cl24 119.5(5) 4_556 . ?
Cl22 Rb14 Cl24 119.5(5) . 4_556 ?
Cl23 Rb14 Cl16 51.4(4) . . ?
Cl23 Rb14 Cl16 133.7(4) 4_556 . ?
Cl23 Rb14 Cl16 51.4(4) 4_556 4_556 ?
Cl23 Rb14 Cl16 133.7(4) . 4_556 ?
Cl23 Rb14 Cl20 86.5(4) 4_556 4_556 ?
Cl23 Rb14 Cl20 85.7(4) 4_556 . ?
Cl23 Rb14 Cl20 86.5(4) . . ?
Cl23 Rb14 Cl20 85.7(4) . 4_556 ?
Cl23 Rb14 Cl23 169.8(8) 4_556 . ?
Cl24 Rb14 Cl16 86.3(4) 4_556 4_556 ?
Cl24 Rb14 Cl16 86.3(4) . . ?
Cl24 Rb14 Cl16 51.2(4) . 4_556 ?
Cl24 Rb14 Cl16 51.2(4) 4_556 . ?
Cl24 Rb14 Cl20 134.0(4) 4_556 4_556 ?
Cl24 Rb14 Cl20 134.3(4) 4_556 . ?
Cl24 Rb14 Cl20 134.3(4) . 4_556 ?
Cl24 Rb14 Cl20 134.0(4) . . ?
Cl24 Rb14 Cl23 70.0(5) . 4_556 ?
Cl24 Rb14 Cl23 70.0(5) 4_556 . ?
Cl24 Rb14 Cl23 120.2(6) . . ?
Cl24 Rb14 Cl23 120.2(6) 4_556 4_556 ?
Cl24 Rb14 Cl24 50.1(7) . 4_556 ?
Rb15 Rb15 Rb15 60.000(4) 2_655 3_665 ?
Rb15 Rb15 Cl13 117.6(3) 2_655 4_556 ?
Rb15 Rb15 Cl13 117.6(3) 3_665 4_556 ?
Rb15 Rb15 Cl18 109.5(7) 3_665 4_556 ?
Rb15 Rb15 Cl18 167.8(6) 2_655 4_556 ?
Rb15 Rb15 Cl19 135.8(7) 2_655 4_556 ?
Rb15 Rb15 Cl19 78.3(7) 2_655 6_656 ?
Rb15 Rb15 Cl19 136.4(7) 3_665 6_656 ?
Rb15 Rb15 Cl19 31.6(5) 3_665 5_666 ?
Rb15 Rb15 Cl19 77.6(7) 3_665 4_556 ?
Rb15 Rb15 Cl19 31.1(5) 2_655 5_666 ?
Rb15 Rb15 Cl20 110.2(7) 2_655 4_556 ?
Rb15 Rb15 Cl20 168.1(6) 3_665 4_556 ?
Rb15 Rb15 Cl22 104.1(5) 2_655 . ?
Rb15 Rb15 Cl22 126.2(3) 3_665 . ?
Rb15 Rb15 Cl22 99.1(4) 2_655 3_665 ?
Rb15 Rb15 Cl22 59.1(4) 3_665 3_665 ?
Rb15 Rb15 Cl23 99.8(4) 3_665 2_655 ?
Rb15 Rb15 Cl23 59.8(4) 2_655 2_655 ?
Rb15 Rb15 Cl23 103.3(5) 3_665 . ?
Rb15 Rb15 Cl23 126.2(3) 2_655 . ?
Cl13 Rb15 Cl18 72.0(3) 4_556 4_556 ?
Cl13 Rb15 Cl19 132.0(4) 4_556 5_666 ?
Cl13 Rb15 Cl20 72.1(3) 4_556 4_556 ?
Cl13 Rb15 Cl22 114.9(3) 4_556 . ?
Cl13 Rb15 Cl22 135.3(4) 4_556 3_665 ?
Cl13 Rb15 Cl23 115.2(3) 4_556 . ?
Cl13 Rb15 Cl23 134.9(4) 4_556 2_655 ?
Cl18 Rb15 Cl22 69.0(4) 4_556 3_665 ?
Cl18 Rb15 Cl23 119.8(4) 4_556 2_655 ?
Cl19 Rb15 Cl13 91.5(5) 6_656 4_556 ?
Cl19 Rb15 Cl13 91.8(5) 4_556 4_556 ?
Cl19 Rb15 Cl18 32.5(5) 4_556 4_556 ?
Cl19 Rb15 Cl18 110.1(5) 6_656 4_556 ?
Cl19 Rb15 Cl18 136.9(4) 5_666 4_556 ?
Cl19 Rb15 Cl19 136.6(5) 6_656 4_556 ?
Cl19 Rb15 Cl19 104.8(3) 6_656 5_666 ?
Cl19 Rb15 Cl19 104.7(3) 4_556 5_666 ?
Cl19 Rb15 Cl20 136.9(4) 5_666 4_556 ?
Cl19 Rb15 Cl20 110.0(5) 4_556 4_556 ?
Cl19 Rb15 Cl20 32.4(5) 6_656 4_556 ?
Cl19 Rb15 Cl22 90.3(5) 4_556 . ?
Cl19 Rb15 Cl22 121.7(5) 6_656 3_665 ?
Cl19 Rb15 Cl22 43.7(5) 4_556 3_665 ?
Cl19 Rb15 Cl22 71.5(4) 5_666 3_665 ?
Cl19 Rb15 Cl22 49.8(5) 6_656 . ?
Cl19 Rb15 Cl23 121.6(5) 4_556 2_655 ?
Cl19 Rb15 Cl23 71.9(4) 5_666 2_655 ?
Cl19 Rb15 Cl23 90.7(5) 6_656 . ?
Cl19 Rb15 Cl23 49.4(5) 4_556 . ?
Cl19 Rb15 Cl23 43.5(5) 6_656 2_655 ?
Cl20 Rb15 Cl18 79.4(4) 4_556 4_556 ?
Cl20 Rb15 Cl22 119.8(4) 4_556 3_665 ?
Cl20 Rb15 Cl23 68.5(4) 4_556 2_655 ?
Cl22 Rb15 Cl18 76.5(4) . 4_556 ?
Cl22 Rb15 Cl19 109.8(4) . 5_666 ?
Cl22 Rb15 Cl20 46.8(4) . 4_556 ?
Cl22 Rb15 Cl22 76.0(4) . 3_665 ?
Cl22 Rb15 Cl23 44.3(4) . 2_655 ?
Cl23 Rb15 Cl18 47.1(4) . 4_556 ?
Cl23 Rb15 Cl19 109.6(4) . 5_666 ?
Cl23 Rb15 Cl20 76.7(4) . 4_556 ?
Cl23 Rb15 Cl22 84.5(3) 2_655 3_665 ?
Cl23 Rb15 Cl22 44.2(3) . 3_665 ?
Cl23 Rb15 Cl22 41.4(4) . . ?
Cl23 Rb15 Cl23 76.1(4) . 2_655 ?
Bi1 Cl1 Rb2 105.95(9) . . ?
Bi1 Cl1 Rb3 105.94(9) . . ?
Bi1 Cl1 Rb4 101.19(9) . 3_665 ?
Bi1 Cl1 Rb4 101.19(9) . 12_656 ?
Sb1 Cl1 Rb2 105.95(9) . . ?
Sb1 Cl1 Rb3 105.94(9) . . ?
Sb1 Cl1 Rb4 101.19(9) . 3_665 ?
Rb2 Cl1 Rb3 82.12(8) . . ?
Rb2 Cl1 Rb4 86.94(7) . 12_656 ?
Rb2 Cl1 Rb4 152.59(9) . 3_665 ?
Rb3 Cl1 Rb4 152.60(9) . 12_656 ?
Rb3 Cl1 Rb4 86.91(7) . 3_665 ?
Rb4 Cl1 Rb4 91.55(8) 12_656 3_665 ?
Bi1 Cl2 Rb1 91.69(9) . . ?
Bi1 Cl2 Rb4 101.46(9) . 12_656 ?
Bi1 Cl2 Rb4 101.44(9) . 10_556 ?
Bi1 Cl2 Rb5 100.43(9) . 11_566 ?
Sb1 Cl2 Rb1 91.69(9) . . ?
Rb1 Cl2 Rb4 86.21(8) . 10_556 ?
Rb1 Cl2 Rb4 86.23(8) . 12_656 ?
Rb1 Cl2 Rb5 167.88(10) . 11_566 ?
Rb4 Cl2 Rb4 156.06(10) 12_656 10_556 ?
Rb4 Cl2 Rb5 91.38(8) 12_656 11_566 ?
Rb4 Cl2 Rb5 91.27(8) 10_556 11_566 ?
Bi1 Cl3 Rb2 97.40(12) . 10_556 ?
Bi1 Cl3 Rb3 97.49(12) . . ?
Bi1 Cl3 Rb4 140.91(13) . . ?
Bi1 Cl3 Rb5 113.51(12) . . ?
Sb1 Cl3 Rb3 97.49(12) . . ?
Sb1 Cl3 Rb4 140.91(13) . . ?
Sb1 Cl3 Rb5 113.51(12) . . ?
Rb3 Cl3 Rb2 164.56(10) . 10_556 ?
Rb4 Cl3 Rb2 82.92(9) . 10_556 ?
Rb4 Cl3 Rb3 82.96(9) . . ?
Rb4 Cl3 Rb5 105.58(10) . . ?
Rb5 Cl3 Rb2 88.95(10) . 10_556 ?
Rb5 Cl3 Rb3 88.85(10) . . ?
Bi2 Cl4 Rb4 169.20(14) . . ?
Bi2 Cl4 Rb5 82.32(9) . . ?
Bi2 Cl4 Rb5 88.11(9) . 3_675 ?
Bi2 Cl4 Rb6 87.35(9) . . ?
Sb2 Cl4 Rb2 82.04(10) . 10_556 ?
Sb2 Cl4 Rb4 169.20(14) . . ?
Sb2 Cl4 Rb5 82.32(9) . . ?
Sb2 Cl4 Rb5 88.11(9) . 3_675 ?
Sb2 Cl4 Rb6 87.35(9) . . ?
Rb2 Cl4 Rb5 87.53(8) 10_556 . ?
Rb2 Cl4 Rb5 92.55(10) 10_556 3_675 ?
Rb2 Cl4 Rb6 163.51(12) 10_556 . ?
Rb4 Cl4 Rb2 87.49(8) . 10_556 ?
Rb4 Cl4 Rb5 95.04(9) . 3_675 ?
Rb4 Cl4 Rb5 94.62(9) . . ?
Rb4 Cl4 Rb6 102.25(11) . . ?
Rb5 Cl4 Rb5 170.33(10) 3_675 . ?
Rb5 Cl4 Rb6 99.70(9) 3_675 . ?
Rb6 Cl4 Rb5 78.54(8) . . ?
Bi2 Cl5 Rb5 90.35(11) . . ?
Bi2 Cl5 Rb6 85.15(11) . 2_765 ?
Bi2 Cl5 Rb6 94.31(13) . . ?
Bi2 Cl5 Rb7 90.04(14) . . ?
Sb2 Cl5 Rb5 90.35(11) . . ?
Sb2 Cl5 Rb6 94.31(13) . . ?
Sb2 Cl5 Rb6 85.15(11) . 2_765 ?
Sb2 Cl5 Rb7 90.04(14) . . ?
Rb5 Cl5 Rb6 93.83(11) . 2_765 ?
Rb5 Cl5 Rb7 178.34(14) . . ?
Rb6 Cl5 Rb5 83.89(11) . . ?
Rb6 Cl5 Rb6 177.66(16) . 2_765 ?
Rb6 Cl5 Rb7 94.47(11) . . ?
Rb7 Cl5 Rb6 87.81(10) . 2_765 ?
Bi3 Cl6 Rb3 81.89(9) . . ?
Bi3 Cl6 Rb4 169.28(14) . . ?
Bi3 Cl6 Rb5 82.44(9) . . ?
Bi3 Cl6 Rb5 87.82(9) . 2_655 ?
Bi3 Cl6 Rb6 87.28(8) . . ?
Sb3 Cl6 Rb3 81.89(9) . . ?
Sb3 Cl6 Rb4 169.28(14) . . ?
Sb3 Cl6 Rb5 82.44(9) . . ?
Sb3 Cl6 Rb6 87.28(8) . . ?
Rb3 Cl6 Rb5 87.69(9) . . ?
Rb3 Cl6 Rb5 92.37(10) . 2_655 ?
Rb3 Cl6 Rb6 163.72(12) . . ?
Rb4 Cl6 Rb3 87.62(8) . . ?
Rb4 Cl6 Rb5 94.89(9) . 2_655 ?
Rb4 Cl6 Rb5 94.95(9) . . ?
Rb4 Cl6 Rb6 102.47(10) . . ?
Rb5 Cl6 Rb5 170.15(10) 2_655 . ?
Rb5 Cl6 Rb6 99.36(10) 2_655 . ?
Rb6 Cl6 Rb5 78.82(8) . . ?
Bi3 Cl7 Rb5 90.21(11) . 3_665 ?
Bi3 Cl7 Rb6 93.87(13) . 3_665 ?
Bi3 Cl7 Rb6 85.43(11) . 2_655 ?
Bi3 Cl7 Rb8 90.00(14) . . ?
Sb3 Cl7 Rb5 90.21(11) . 3_665 ?
Sb3 Cl7 Rb6 93.87(13) . 3_665 ?
Sb3 Cl7 Rb8 90.00(14) . . ?
Rb5 Cl7 Rb6 94.02(11) 3_665 2_655 ?
Rb5 Cl7 Rb8 178.00(14) 3_665 . ?
Rb6 Cl7 Rb5 83.87(11) 3_665 3_665 ?
Rb6 Cl7 Rb6 177.78(15) 3_665 2_655 ?
Rb6 Cl7 Rb8 94.13(11) 3_665 . ?
Rb8 Cl7 Rb6 87.98(10) . 2_655 ?
Sb5 Cl8 Rb4 156.6(2) . . ?
Sb5 Cl8 Rb6 103.20(17) . . ?
Rb4 Cl8 Rb6 100.24(13) . . ?
Sb5 Cl9 Rb6 91.9(2) . 3_565 ?
Sb5 Cl9 Rb9 94.3(2) . . ?
Rb9 Cl9 Rb6 96.97(18) . 3_565 ?
Bi4 Cl10 Rb6 90.14(19) . . ?
Bi4 Cl10 Rb8 92.19(17) . . ?
Bi4 Cl10 Rb9 88.20(16) . . ?
Bi4 Cl10 Rb10 93.24(16) . 2_655 ?
Sb4 Cl10 Rb6 90.14(19) . . ?
Sb4 Cl10 Rb8 92.19(17) . . ?
Sb4 Cl10 Rb9 88.20(16) . . ?
Rb6 Cl10 Rb9 98.34(15) . . ?
Rb8 Cl10 Rb6 88.01(14) . . ?
Rb8 Cl10 Rb9 173.6(2) . . ?
Rb10 Cl10 Rb6 175.85(18) 2_655 . ?
Rb10 Cl10 Rb8 89.44(15) 2_655 . ?
Rb10 Cl10 Rb9 84.19(14) 2_655 . ?
Bi4 Cl11 Rb6 90.24(19) . . ?
Bi4 Cl11 Rb7 91.82(17) . . ?
Bi4 Cl11 Rb9 88.28(16) . . ?
Bi4 Cl11 Rb10 92.90(16) . 3_675 ?
Sb4 Cl11 Rb6 90.24(19) . . ?
Sb4 Cl11 Rb7 91.82(17) . . ?
Sb4 Cl11 Rb9 88.28(16) . . ?
Rb6 Cl11 Rb7 88.42(14) . . ?
Rb6 Cl11 Rb9 98.60(15) . . ?
Rb6 Cl11 Rb10 175.95(19) . 3_675 ?
Rb7 Cl11 Rb9 173.0(2) . . ?
Rb10 Cl11 Rb7 88.91(15) 3_675 . ?
Rb10 Cl11 Rb9 84.08(14) 3_675 . ?
Bi4 Cl12 Rb6 93.33(19) . . ?
Bi4 Cl12 Rb7 91.79(17) . . ?
Bi4 Cl12 Rb8 91.68(16) . . ?
Bi4 Cl12 Rb10 93.54(14) . . ?
Sb4 Cl12 Rb6 93.33(19) . . ?
Sb4 Cl12 Rb7 91.79(17) . . ?
Sb4 Cl12 Rb8 91.68(16) . . ?
Sb4 Cl12 Rb10 93.54(14) . . ?
Rb6 Cl12 Rb7 90.01(14) . . ?
Rb6 Cl12 Rb8 89.44(14) . . ?
Rb6 Cl12 Rb10 173.13(17) . . ?
Rb7 Cl12 Rb8 176.51(16) . . ?
Rb10 Cl12 Rb7 90.05(15) . . ?
Rb10 Cl12 Rb8 90.10(15) . . ?
Bi4 Cl13 Rb9 94.7(3) . . ?
Bi4 Cl13 Rb10 89.1(3) . 2_655 ?
Bi4 Cl13 Rb10 88.8(3) . 3_675 ?
Bi4 Cl13 Rb12 85.5(2) . . ?
Bi4 Cl13 Rb15 166.4(4) . 6_666 ?
Bi4 Cl13 Rb15 157.1(3) . 4_556 ?
Bi4 Cl13 Rb15 166.9(4) . 5_566 ?
Sb4 Cl13 Rb9 94.7(3) . . ?
Sb4 Cl13 Rb12 85.5(2) . . ?
Rb9 Cl13 Rb10 89.6(2) . 2_655 ?
Rb9 Cl13 Rb10 89.3(2) . 3_675 ?
Rb9 Cl13 Rb12 179.6(4) . . ?
Rb9 Cl13 Rb15 95.8(2) . 6_666 ?
Rb9 Cl13 Rb15 95.8(2) . 5_566 ?
Rb10 Cl13 Rb10 177.5(3) 2_655 3_675 ?
Rb12 Cl13 Rb10 90.7(2) . 2_655 ?
Rb12 Cl13 Rb10 90.4(2) . 3_675 ?
Rb12 Cl13 Rb15 84.1(2) . 5_566 ?
Rb12 Cl13 Rb15 84.0(2) . 6_666 ?
Rb15 Cl13 Rb9 108.2(3) 4_556 . ?
Rb15 Cl13 Rb10 82.6(2) 6_666 3_675 ?
Rb15 Cl13 Rb10 91.4(3) 4_556 2_655 ?
Rb15 Cl13 Rb10 99.7(3) 6_666 2_655 ?
Rb15 Cl13 Rb10 99.3(3) 5_566 3_675 ?
Rb15 Cl13 Rb10 83.0(3) 5_566 2_655 ?
Rb15 Cl13 Rb10 91.1(3) 4_556 3_675 ?
Rb15 Cl13 Rb12 71.6(2) 4_556 . ?
Rb15 Cl13 Rb15 14.84(14) 4_556 5_566 ?
Rb15 Cl13 Rb15 16.62(13) 6_666 5_566 ?
Rb15 Cl13 Rb15 14.84(14) 4_556 6_666 ?
Bi4 Cl14 Rb8 90.4(3) . . ?
Bi4 Cl14 Rb10 89.2(3) . 2_655 ?
Bi4 Cl14 Rb10 88.9(3) . . ?
Bi4 Cl14 Rb12 85.4(2) . . ?
Bi4 Cl14 Rb13 166.5(4) . 2_655 ?
Bi4 Cl14 Rb13 166.8(4) . 3_665 ?
Bi4 Cl14 Rb13 157.2(4) . . ?
Sb4 Cl14 Rb8 90.4(3) . . ?
Sb4 Cl14 Rb10 88.9(3) . . ?
Sb4 Cl14 Rb12 85.4(2) . . ?
Sb4 Cl14 Rb13 157.2(4) . . ?
Sb4 Cl14 Rb13 166.8(4) . 3_665 ?
Sb4 Cl14 Rb13 166.5(4) . 2_655 ?
Rb8 Cl14 Rb10 89.0(2) . 2_655 ?
Rb8 Cl14 Rb10 90.0(2) . . ?
Rb10 Cl14 Rb10 177.9(3) . 2_655 ?
Rb12 Cl14 Rb8 175.7(3) . . ?
Rb12 Cl14 Rb10 90.1(2) . 2_655 ?
Rb12 Cl14 Rb10 90.7(2) . . ?
Rb12 Cl14 Rb13 84.1(2) . 2_655 ?
Rb13 Cl14 Rb8 99.9(2) 2_655 . ?
Rb13 Cl14 Rb8 112.4(2) . . ?
Rb13 Cl14 Rb8 100.1(2) 3_665 . ?
Rb13 Cl14 Rb10 99.8(3) 2_655 . ?
Rb13 Cl14 Rb10 98.8(3) 3_665 2_655 ?
Rb13 Cl14 Rb10 90.4(3) . 2_655 ?
Rb13 Cl14 Rb10 82.3(2) 2_655 2_655 ?
Rb13 Cl14 Rb10 83.2(2) 3_665 . ?
Rb13 Cl14 Rb10 91.8(3) . . ?
Rb13 Cl14 Rb12 84.1(2) 3_665 . ?
Rb13 Cl14 Rb12 71.8(2) . . ?
Rb13 Cl14 Rb13 16.56(13) 3_665 2_655 ?
Rb13 Cl14 Rb13 14.88(13) . 3_665 ?
Rb13 Cl14 Rb13 14.68(14) . 2_655 ?
Bi4 Cl15 Rb7 90.8(3) . . ?
Bi4 Cl15 Rb10 89.0(3) . . ?
Bi4 Cl15 Rb10 89.5(3) . 3_675 ?
Bi4 Cl15 Rb11 166.4(4) . 3_675 ?
Bi4 Cl15 Rb11 166.7(4) . 2_765 ?
Bi4 Cl15 Rb11 157.1(3) . . ?
Bi4 Cl15 Rb12 85.6(2) . . ?
Sb4 Cl15 Rb7 90.8(3) . . ?
Sb4 Cl15 Rb10 89.0(3) . . ?
Sb4 Cl15 Rb11 166.4(4) . 3_675 ?
Sb4 Cl15 Rb11 166.7(4) . 2_765 ?
Sb4 Cl15 Rb11 157.1(3) . . ?
Sb4 Cl15 Rb12 85.6(2) . . ?
Rb7 Cl15 Rb10 89.9(2) . . ?
Rb7 Cl15 Rb10 89.1(2) . 3_675 ?
Rb10 Cl15 Rb10 178.2(3) . 3_675 ?
Rb11 Cl15 Rb7 99.8(2) 2_765 . ?
Rb11 Cl15 Rb7 112.1(2) . . ?
Rb11 Cl15 Rb7 99.7(2) 3_675 . ?
Rb11 Cl15 Rb10 99.6(3) 3_675 . ?
Rb11 Cl15 Rb10 98.7(3) 2_765 3_675 ?
Rb11 Cl15 Rb10 82.2(2) 3_675 3_675 ?
Rb11 Cl15 Rb10 90.4(3) . 3_675 ?
Rb11 Cl15 Rb10 83.1(2) 2_765 . ?
Rb11 Cl15 Rb10 91.4(3) . . ?
Rb11 Cl15 Rb11 16.50(13) 2_765 3_675 ?
Rb11 Cl15 Rb11 14.69(14) . 3_675 ?
Rb11 Cl15 Rb11 14.78(13) . 2_765 ?
Rb11 Cl15 Rb12 71.5(2) . . ?
Rb12 Cl15 Rb7 176.3(3) . . ?
Rb12 Cl15 Rb10 90.2(2) . 3_675 ?
Rb12 Cl15 Rb10 90.7(2) . . ?
Rb12 Cl15 Rb11 83.9(2) . 2_765 ?
Rb12 Cl15 Rb11 83.8(2) . 3_675 ?
Bi6 Cl16 Rb10 104.2(4) 3_665 . ?
Bi6 Cl16 Rb11 101.6(4) 3_665 . ?
Bi6 Cl16 Rb11 91.1(3) 3_665 2_765 ?
Bi6 Cl16 Rb13 91.3(3) 3_665 3_665 ?
Bi6 Cl16 Rb13 101.8(4) 3_665 . ?
Bi6 Cl16 Rb14 92.8(4) 3_665 . ?
Rb10 Cl16 Rb11 82.3(3) . 2_765 ?
Rb10 Cl16 Rb13 82.2(3) . 3_665 ?
Rb11 Cl16 Rb10 89.4(3) . . ?
Rb11 Cl16 Rb11 14.41(15) . 2_765 ?
Rb11 Cl16 Rb13 166.0(4) . 3_665 ?
Rb11 Cl16 Rb13 156.2(4) . . ?
Rb12 Cl16 Bi6 137.1(6) . 3_665 ?
Rb12 Cl16 Rb10 118.7(5) . . ?
Rb12 Cl16 Rb11 94.3(4) . 2_765 ?
Rb12 Cl16 Rb11 79.9(4) . . ?
Rb12 Cl16 Rb13 80.0(3) . . ?
Rb12 Cl16 Rb13 94.4(4) . 3_665 ?
Rb12 Cl16 Rb14 44.2(3) . . ?
Rb13 Cl16 Rb10 89.3(3) . . ?
Rb13 Cl16 Rb11 164.4(5) 3_665 2_765 ?
Rb13 Cl16 Rb11 166.0(4) . 2_765 ?
Rb13 Cl16 Rb13 14.47(15) . 3_665 ?
Rb14 Cl16 Rb10 163.0(4) . . ?
Rb14 Cl16 Rb11 87.1(4) . . ?
Rb14 Cl16 Rb11 97.6(4) . 2_765 ?
Rb14 Cl16 Rb13 97.7(4) . 3_665 ?
Rb14 Cl16 Rb13 87.2(4) . . ?
Cl17 Cl16 Bi6 63.6(7) 2_765 3_665 ?
Cl17 Cl16 Rb10 76.0(7) 2_765 . ?
Cl17 Cl16 Rb11 31.6(6) 2_765 2_765 ?
Cl17 Cl16 Rb11 45.7(6) 2_765 . ?
Cl17 Cl16 Rb12 124.8(8) 2_765 . ?
Cl17 Cl16 Rb13 155.0(9) 2_765 . ?
Cl17 Cl16 Rb13 140.6(8) 2_765 3_665 ?
Cl17 Cl16 Rb14 112.5(8) 2_765 . ?
Cl21 Cl16 Bi6 63.7(7) 3_665 3_665 ?
Cl21 Cl16 Rb10 76.2(8) 3_665 . ?
Cl21 Cl16 Rb11 140.8(8) 3_665 2_765 ?
Cl21 Cl16 Rb11 155.2(9) 3_665 . ?
Cl21 Cl16 Rb12 124.7(8) 3_665 . ?
Cl21 Cl16 Rb13 31.5(6) 3_665 3_665 ?
Cl21 Cl16 Rb13 45.6(6) 3_665 . ?
Cl21 Cl16 Rb14 112.3(8) 3_665 . ?
Cl21 Cl16 Cl17 110.3(10) 3_665 2_765 ?
Bi6 Cl17 Rb10 108.4(5) 2_665 3_675 ?
Bi6 Cl17 Rb11 142.0(6) 2_665 2_765 ?
Bi6 Cl17 Rb12 98.2(5) 2_665 3_675 ?
Bi6 Cl17 Rb12 97.9(5) 2_665 . ?
Rb10 Cl17 Rb12 88.8(4) 3_675 3_675 ?
Rb10 Cl17 Rb12 89.2(4) 3_675 . ?
Rb11 Cl17 Bi6 143.8(7) 3_675 2_665 ?
Rb11 Cl17 Bi6 143.7(7) . 2_665 ?
Rb11 Cl17 Rb10 105.7(6) 3_675 3_675 ?
Rb11 Cl17 Rb10 109.6(5) 2_765 3_675 ?
Rb11 Cl17 Rb10 105.7(6) . 3_675 ?
Rb11 Cl17 Rb11 23.8(3) . 3_675 ?
Rb11 Cl17 Rb11 12.4(2) . 2_765 ?
Rb11 Cl17 Rb11 12.4(2) 3_675 2_765 ?
Rb11 Cl17 Rb12 94.4(5) . 3_675 ?
Rb11 Cl17 Rb12 82.7(4) 2_765 . ?
Rb11 Cl17 Rb12 94.4(5) 3_675 . ?
Rb11 Cl17 Rb12 70.6(4) 3_675 3_675 ?
Rb11 Cl17 Rb12 70.6(4) . . ?
Rb11 Cl17 Rb12 82.7(4) 2_765 3_675 ?
Rb12 Cl17 Rb12 163.6(5) 3_675 . ?
Cl16 Cl17 Bi6 76.9(7) 3_675 2_665 ?
Cl16 Cl17 Rb10 73.7(7) 3_675 3_675 ?
Cl16 Cl17 Rb11 114.1(8) 3_675 2_765 ?
Cl16 Cl17 Rb11 125.1(9) 3_675 . ?
Cl16 Cl17 Rb11 101.7(9) 3_675 3_675 ?
Cl16 Cl17 Rb12 31.9(6) 3_675 3_675 ?
Cl16 Cl17 Rb12 159.1(9) 3_675 . ?
Cl16 Cl17 Cl24 130.8(11) 3_675 . ?
Cl16 Cl17 Cl24 73.3(9) 3_675 5_676 ?
Cl18 Cl17 Bi6 76.7(7) . 2_665 ?
Cl18 Cl17 Rb10 73.5(7) . 3_675 ?
Cl18 Cl17 Rb11 114.3(9) . 2_765 ?
Cl18 Cl17 Rb11 102.0(9) . . ?
Cl18 Cl17 Rb11 125.3(10) . 3_675 ?
Cl18 Cl17 Rb12 32.2(6) . . ?
Cl18 Cl17 Rb12 158.6(9) . 3_675 ?
Cl18 Cl17 Cl16 128.1(11) . 3_675 ?
Cl18 Cl17 Cl24 131.0(11) . 5_676 ?
Cl18 Cl17 Cl24 73.8(9) . . ?
Cl24 Cl17 Bi6 65.8(6) 5_676 2_665 ?
Cl24 Cl17 Bi6 65.8(5) . 2_665 ?
Cl24 Cl17 Rb10 146.9(8) 5_676 3_675 ?
Cl24 Cl17 Rb10 147.2(8) . 3_675 ?
Cl24 Cl17 Rb11 91.4(6) 5_676 . ?
Cl24 Cl17 Rb11 79.0(6) 5_676 3_675 ?
Cl24 Cl17 Rb11 82.1(6) 5_676 2_765 ?
Cl24 Cl17 Rb11 91.3(7) . 3_675 ?
Cl24 Cl17 Rb11 78.9(6) . . ?
Cl24 Cl17 Rb11 82.0(6) . 2_765 ?
Cl24 Cl17 Rb12 61.3(5) 5_676 3_675 ?
Cl24 Cl17 Rb12 123.6(7) . 3_675 ?
Cl24 Cl17 Rb12 123.5(7) 5_676 . ?
Cl24 Cl17 Rb12 61.2(5) . . ?
Cl24 Cl17 Cl24 62.9(7) 5_676 . ?
Bi6 Cl18 Rb10 104.5(4) 2_665 3_675 ?
Bi6 Cl18 Rb11 91.2(4) 2_665 3_675 ?
Bi6 Cl18 Rb11 101.5(4) 2_665 . ?
Bi6 Cl18 Rb14 92.4(4) 2_665 . ?
Bi6 Cl18 Rb15 101.7(4) 2_665 4_556 ?
Bi6 Cl18 Rb15 91.2(4) 2_665 6_666 ?
Rb10 Cl18 Rb11 82.3(3) 3_675 3_675 ?
Rb10 Cl18 Rb15 83.1(3) 3_675 6_666 ?
Rb11 Cl18 Rb10 89.4(4) . 3_675 ?
Rb11 Cl18 Rb11 14.40(16) . 3_675 ?
Rb11 Cl18 Rb15 166.5(5) . 6_666 ?
Rb12 Cl18 Bi6 136.3(6) . 2_665 ?
Rb12 Cl18 Rb10 119.3(5) . 3_675 ?
Rb12 Cl18 Rb11 79.7(4) . . ?
Rb12 Cl18 Rb11 94.1(4) . 3_675 ?
Rb12 Cl18 Rb14 43.8(3) . . ?
Rb12 Cl18 Rb15 79.6(4) . 4_556 ?
Rb12 Cl18 Rb15 94.2(4) . 6_666 ?
Rb14 Cl18 Rb10 163.1(5) . 3_675 ?
Rb14 Cl18 Rb11 97.1(4) . 3_675 ?
Rb14 Cl18 Rb11 86.7(4) . . ?
Rb14 Cl18 Rb15 86.6(4) . 4_556 ?
Rb14 Cl18 Rb15 97.3(4) . 6_666 ?
Rb15 Cl18 Rb10 90.4(4) 4_556 3_675 ?
Rb15 Cl18 Rb11 165.3(5) 6_666 3_675 ?
Rb15 Cl18 Rb11 156.0(5) 4_556 . ?
Rb15 Cl18 Rb11 166.4(5) 4_556 3_675 ?
Rb15 Cl18 Rb15 14.62(15) 4_556 6_666 ?
Cl17 Cl18 Bi6 63.7(7) . 2_665 ?
Cl17 Cl18 Rb10 76.2(7) . 3_675 ?
Cl17 Cl18 Rb11 45.6(6) . . ?
Cl17 Cl18 Rb11 31.5(6) . 3_675 ?
Cl17 Cl18 Rb12 124.4(9) . . ?
Cl17 Cl18 Rb14 111.9(8) . . ?
Cl17 Cl18 Rb15 141.4(8) . 6_666 ?
Cl17 Cl18 Rb15 156.0(9) . 4_556 ?
Cl19 Cl18 Bi6 63.7(6) . 2_665 ?
Cl19 Cl18 Rb10 76.9(7) . 3_675 ?
Cl19 Cl18 Rb11 141.4(9) . 3_675 ?
Cl19 Cl18 Rb11 155.7(9) . . ?
Cl19 Cl18 Rb12 124.5(9) . . ?
Cl19 Cl18 Rb14 111.9(9) . . ?
Cl19 Cl18 Rb15 31.6(6) . 6_666 ?
Cl19 Cl18 Rb15 45.8(6) . 4_556 ?
Cl19 Cl18 Cl17 110.9(11) . . ?
Bi6 Cl19 Rb10 107.9(5) 2_665 3_675 ?
Bi6 Cl19 Rb12 98.2(5) 2_665 2_665 ?
Bi6 Cl19 Rb12 98.1(5) 2_665 . ?
Bi6 Cl19 Rb15 142.0(6) 2_665 5_566 ?
Rb10 Cl19 Rb12 89.0(4) 3_675 2_665 ?
Rb10 Cl19 Rb12 89.0(4) 3_675 . ?
Rb12 Cl19 Rb12 163.4(4) 2_665 . ?
Rb15 Cl19 Bi6 143.7(7) 4_556 2_665 ?
Rb15 Cl19 Bi6 143.8(7) 6_666 2_665 ?
Rb15 Cl19 Rb10 106.2(5) 4_556 3_675 ?
Rb15 Cl19 Rb10 110.1(4) 5_566 3_675 ?
Rb15 Cl19 Rb10 106.2(5) 6_666 3_675 ?
Rb15 Cl19 Rb12 82.6(4) 5_566 . ?
Rb15 Cl19 Rb12 70.4(4) 6_666 2_665 ?
Rb15 Cl19 Rb12 82.6(4) 5_566 2_665 ?
Rb15 Cl19 Rb12 70.3(4) 4_556 . ?
Rb15 Cl19 Rb12 94.4(5) 6_666 . ?
Rb15 Cl19 Rb12 94.5(5) 4_556 2_665 ?
Rb15 Cl19 Rb15 12.5(2) 6_666 5_566 ?
Rb15 Cl19 Rb15 24.1(2) 6_666 4_556 ?
Rb15 Cl19 Rb15 12.6(2) 4_556 5_566 ?
Cl18 Cl19 Bi6 76.9(7) . 2_665 ?
Cl18 Cl19 Rb10 73.0(7) . 3_675 ?
Cl18 Cl19 Rb12 158.5(10) . 2_665 ?
Cl18 Cl19 Rb12 32.2(6) . . ?
Cl18 Cl19 Rb15 101.7(9) . 4_556 ?
Cl18 Cl19 Rb15 125.3(9) . 6_666 ?
Cl18 Cl19 Rb15 114.3(9) . 5_566 ?
Cl18 Cl19 Cl22 131.7(10) . 6_666 ?
Cl18 Cl19 Cl23 74.3(8) . 4_556 ?
Cl20 Cl19 Bi6 76.6(7) 2_665 2_665 ?
Cl20 Cl19 Rb10 73.8(7) 2_665 3_675 ?
Cl20 Cl19 Rb12 32.1(6) 2_665 2_665 ?
Cl20 Cl19 Rb12 159.0(9) 2_665 . ?
Cl20 Cl19 Rb15 101.8(9) 2_665 6_666 ?
Cl20 Cl19 Rb15 114.2(8) 2_665 5_566 ?
Cl20 Cl19 Rb15 125.4(9) 2_665 4_556 ?
Cl20 Cl19 Cl18 128.0(12) 2_665 . ?
Cl20 Cl19 Cl22 73.4(8) 2_665 6_666 ?
Cl20 Cl19 Cl23 130.6(10) 2_665 4_556 ?
Cl22 Cl19 Bi6 66.5(5) 6_666 2_665 ?
Cl22 Cl19 Rb10 147.1(8) 6_666 3_675 ?
Cl22 Cl19 Rb12 61.2(5) 6_666 2_665 ?
Cl22 Cl19 Rb12 123.6(7) 6_666 . ?
Cl22 Cl19 Rb15 90.8(7) 6_666 4_556 ?
Cl22 Cl19 Rb15 78.3(6) 6_666 6_666 ?
Cl22 Cl19 Rb15 81.4(6) 6_666 5_566 ?
Cl23 Cl19 Bi6 66.1(5) 4_556 2_665 ?
Cl23 Cl19 Rb10 147.3(7) 4_556 3_675 ?
Cl23 Cl19 Rb12 123.3(7) 4_556 2_665 ?
Cl23 Cl19 Rb12 61.5(5) 4_556 . ?
Cl23 Cl19 Rb15 78.5(6) 4_556 4_556 ?
Cl23 Cl19 Rb15 81.6(6) 4_556 5_566 ?
Cl23 Cl19 Rb15 90.9(7) 4_556 6_666 ?
Cl23 Cl19 Cl22 62.8(6) 4_556 6_666 ?
Bi6 Cl20 Rb10 104.2(4) . 2_655 ?
Bi6 Cl20 Rb13 91.3(3) . 2_655 ?
Bi6 Cl20 Rb13 101.7(4) . . ?
Bi6 Cl20 Rb14 93.1(4) . . ?
Bi6 Cl20 Rb15 91.5(3) . 5_566 ?
Bi6 Cl20 Rb15 102.1(4) . 4_556 ?
Sb6 Cl20 Rb13 91.3(3) . 2_655 ?
Sb6 Cl20 Rb13 101.7(4) . . ?
Sb6 Cl20 Rb14 93.1(4) . . ?
Rb10 Cl20 Rb13 81.7(3) 2_655 2_655 ?
Rb10 Cl20 Rb15 82.9(3) 2_655 5_566 ?
Rb12 Cl20 Bi6 137.2(6) . . ?
Rb12 Cl20 Sb6 137.2(6) . . ?
Rb12 Cl20 Rb10 118.6(5) . 2_655 ?
Rb12 Cl20 Rb13 93.9(4) . 2_655 ?
Rb12 Cl20 Rb13 79.6(4) . . ?
Rb12 Cl20 Rb14 44.1(3) . . ?
Rb12 Cl20 Rb15 79.8(4) . 4_556 ?
Rb12 Cl20 Rb15 94.3(4) . 5_566 ?
Rb13 Cl20 Rb10 88.7(4) . 2_655 ?
Rb13 Cl20 Rb13 14.25(16) . 2_655 ?
Rb13 Cl20 Rb15 165.8(5) . 5_566 ?
Rb14 Cl20 Rb10 162.7(5) . 2_655 ?
Rb14 Cl20 Rb13 97.3(3) . 2_655 ?
Rb14 Cl20 Rb13 87.0(3) . . ?
Rb14 Cl20 Rb15 87.1(4) . 4_556 ?
Rb14 Cl20 Rb15 97.7(4) . 5_566 ?
Rb15 Cl20 Rb10 90.1(3) 4_556 2_655 ?
Rb15 Cl20 Rb13 155.8(5) 4_556 . ?
Rb15 Cl20 Rb13 165.7(5) 4_556 2_655 ?
Rb15 Cl20 Rb13 164.6(5) 5_566 2_655 ?
Rb15 Cl20 Rb15 14.56(16) 4_556 5_566 ?
Cl19 Cl20 Bi6 64.1(6) 3_565 . ?
Cl19 Cl20 Sb6 64.1(6) 3_565 . ?
Cl19 Cl20 Rb10 76.4(7) 3_565 2_655 ?
Cl19 Cl20 Rb12 124.9(8) 3_565 . ?
Cl19 Cl20 Rb13 155.2(9) 3_565 . ?
Cl19 Cl20 Rb13 141.1(8) 3_565 2_655 ?
Cl19 Cl20 Rb14 112.8(8) 3_565 . ?
Cl19 Cl20 Rb15 31.6(6) 3_565 5_566 ?
Cl19 Cl20 Rb15 45.8(6) 3_565 4_556 ?
Cl19 Cl20 Cl21 110.9(11) 3_565 . ?
Cl21 Cl20 Bi6 64.0(7) . . ?
Cl21 Cl20 Sb6 64.0(7) . . ?
Cl21 Cl20 Rb10 75.6(7) . 2_655 ?
Cl21 Cl20 Rb12 124.1(8) . . ?
Cl21 Cl20 Rb13 45.3(6) . . ?
Cl21 Cl20 Rb13 31.3(6) . 2_655 ?
Cl21 Cl20 Rb14 112.3(8) . . ?
Cl21 Cl20 Rb15 155.8(9) . 4_556 ?
Cl21 Cl20 Rb15 141.4(8) . 5_566 ?
Bi6 Cl21 Rb10 108.2(5) . 2_655 ?
Bi6 Cl21 Rb12 98.3(6) . 2_655 ?
Bi6 Cl21 Rb12 97.7(5) . . ?
Bi6 Cl21 Rb13 142.4(7) . 3_665 ?
Sb6 Cl21 Rb12 97.7(5) . . ?
Sb6 Cl21 Rb13 142.4(7) . 3_665 ?
Rb10 Cl21 Rb12 88.9(4) 2_655 2_655 ?
Rb10 Cl21 Rb12 89.0(4) 2_655 . ?
Rb12 Cl21 Rb12 163.8(5) 2_655 . ?
Rb13 Cl21 Bi6 144.1(8) . . ?
Rb13 Cl21 Bi6 144.3(8) 2_655 . ?
Rb13 Cl21 Sb6 144.1(8) . . ?
Rb13 Cl21 Sb6 144.3(8) 2_655 . ?
Rb13 Cl21 Rb10 105.4(6) . 2_655 ?
Rb13 Cl21 Rb10 105.5(6) 2_655 2_655 ?
Rb13 Cl21 Rb10 109.4(5) 3_665 2_655 ?
Rb13 Cl21 Rb12 70.5(5) . . ?
Rb13 Cl21 Rb12 83.0(4) 3_665 2_655 ?
Rb13 Cl21 Rb12 82.5(4) 3_665 . ?
Rb13 Cl21 Rb12 94.3(6) 2_655 . ?
Rb13 Cl21 Rb12 94.6(5) . 2_655 ?
Rb13 Cl21 Rb12 70.8(4) 2_655 2_655 ?
Rb13 Cl21 Rb13 12.5(2) 2_655 3_665 ?
Rb13 Cl21 Rb13 12.4(2) . 3_665 ?
Rb13 Cl21 Rb13 23.8(3) . 2_655 ?
Cl16 Cl21 Bi6 76.9(7) 2_655 . ?
Cl16 Cl21 Sb6 76.9(7) 2_655 . ?
Cl16 Cl21 Rb10 73.6(7) 2_655 2_655 ?
Cl16 Cl21 Rb12 158.7(9) 2_655 . ?
Cl16 Cl21 Rb12 32.0(6) 2_655 2_655 ?
Cl16 Cl21 Rb13 114.5(8) 2_655 3_665 ?
Cl16 Cl21 Rb13 102.0(9) 2_655 2_655 ?
Cl16 Cl21 Rb13 125.4(9) 2_655 . ?
Cl16 Cl21 Cl20 127.9(11) 2_655 . ?
Cl16 Cl21 Cl22 131.1(11) 2_655 . ?
Cl16 Cl21 Cl23 74.2(9) 2_655 2_655 ?
Cl20 Cl21 Bi6 75.9(7) . . ?
Cl20 Cl21 Sb6 75.9(7) . . ?
Cl20 Cl21 Rb10 73.9(7) . 2_655 ?
Cl20 Cl21 Rb12 158.7(9) . 2_655 ?
Cl20 Cl21 Rb12 32.2(6) . . ?
Cl20 Cl21 Rb13 125.4(10) . 2_655 ?
Cl20 Cl21 Rb13 102.0(10) . . ?
Cl20 Cl21 Rb13 114.3(9) . 3_665 ?
Cl20 Cl21 Cl22 73.3(9) . . ?
Cl20 Cl21 Cl23 129.8(11) . 2_655 ?
Cl22 Cl21 Bi6 66.1(6) . . ?
Cl22 Cl21 Sb6 66.1(6) . . ?
Cl22 Cl21 Rb10 147.1(8) . 2_655 ?
Cl22 Cl21 Rb12 123.7(7) . 2_655 ?
Cl22 Cl21 Rb12 61.1(5) . . ?
Cl22 Cl21 Rb13 91.2(6) . 2_655 ?
Cl22 Cl21 Rb13 81.8(6) . 3_665 ?
Cl22 Cl21 Rb13 78.8(6) . . ?
Cl23 Cl21 Bi6 65.9(6) 2_655 . ?
Cl23 Cl21 Sb6 65.9(6) 2_655 . ?
Cl23 Cl21 Rb10 147.7(8) 2_655 2_655 ?
Cl23 Cl21 Rb12 62.1(5) 2_655 2_655 ?
Cl23 Cl21 Rb12 122.9(7) 2_655 . ?
Cl23 Cl21 Rb13 91.6(6) 2_655 . ?
Cl23 Cl21 Rb13 79.4(6) 2_655 2_655 ?
Cl23 Cl21 Rb13 82.4(6) 2_655 3_665 ?
Cl23 Cl21 Cl22 62.3(6) 2_655 . ?
Bi6 Cl22 Rb12 106.0(4) . . ?
Bi6 Cl22 Rb12 106.3(4) . 4_556 ?
Bi6 Cl22 Rb13 111.4(4) . . ?
Bi6 Cl22 Rb15 112.0(4) . . ?
Bi6 Cl22 Rb15 101.4(4) . 2_655 ?
Sb6 Cl22 Rb12 106.0(4) . . ?
Sb6 Cl22 Rb13 111.4(4) . . ?
Sb6 Cl22 Rb15 112.0(4) . . ?
Sb6 Cl22 Rb15 101.4(4) . 2_655 ?
Rb12 Cl22 Rb12 82.5(3) 4_556 . ?
Rb12 Cl22 Rb15 86.9(3) 4_556 2_655 ?
Rb12 Cl22 Rb15 152.5(5) . 2_655 ?
Rb13 Cl22 Rb12 71.7(3) . . ?
Rb13 Cl22 Rb12 138.6(5) . 4_556 ?
Rb13 Cl22 Rb15 101.2(4) . 2_655 ?
Rb14 Cl22 Bi6 111.7(5) . . ?
Rb14 Cl22 Sb6 111.7(5) . . ?
Rb14 Cl22 Rb12 41.15(19) . . ?
Rb14 Cl22 Rb12 41.36(18) . 4_556 ?
Rb14 Cl22 Rb13 106.8(4) . . ?
Rb14 Cl22 Rb15 123.7(4) . 2_655 ?
Rb14 Cl22 Rb15 107.1(4) . . ?
Rb15 Cl22 Rb12 138.7(5) . . ?
Rb15 Cl22 Rb12 71.8(3) . 4_556 ?
Rb15 Cl22 Rb13 107.5(4) . . ?
Rb15 Cl22 Rb15 16.74(16) . 2_655 ?
Cl19 Cl22 Bi6 60.6(5) 6_656 . ?
Cl19 Cl22 Sb6 60.6(5) 6_656 . ?
Cl19 Cl22 Rb12 81.0(5) 6_656 4_556 ?
Cl19 Cl22 Rb12 154.2(7) 6_656 . ?
Cl19 Cl22 Rb13 132.6(7) 6_656 . ?
Cl19 Cl22 Rb14 119.7(6) 6_656 . ?
Cl19 Cl22 Rb15 51.9(4) 6_656 . ?
Cl19 Cl22 Rb15 45.5(4) 6_656 2_655 ?
Cl19 Cl22 Cl21 106.8(8) 6_656 . ?
Cl19 Cl22 Cl23 58.3(6) 6_656 2_655 ?
Cl21 Cl22 Bi6 60.5(5) . . ?
Cl21 Cl22 Sb6 60.5(5) . . ?
Cl21 Cl22 Rb12 80.9(6) . . ?
Cl21 Cl22 Rb12 154.5(7) . 4_556 ?
Cl21 Cl22 Rb13 51.3(5) . . ?
Cl21 Cl22 Rb14 119.6(7) . . ?
Cl21 Cl22 Rb15 132.3(7) . . ?
Cl21 Cl22 Rb15 116.1(6) . 2_655 ?
Cl21 Cl22 Cl23 58.4(6) . 2_655 ?
Cl23 Cl22 Bi6 177.5(7) . . ?
Cl23 Cl22 Bi6 62.6(5) 2_655 . ?
Cl23 Cl22 Sb6 177.5(7) . . ?
Cl23 Cl22 Sb6 62.6(5) 2_655 . ?
Cl23 Cl22 Rb12 72.2(5) . . ?
Cl23 Cl22 Rb12 138.4(5) 2_655 . ?
Cl23 Cl22 Rb12 71.9(5) . 4_556 ?
Cl23 Cl22 Rb12 138.4(5) 2_655 4_556 ?
Cl23 Cl22 Rb13 76.3(5) 2_655 . ?
Cl23 Cl22 Rb13 69.7(5) . . ?
Cl23 Cl22 Rb14 174.3(8) 2_655 . ?
Cl23 Cl22 Rb14 65.8(5) . . ?
Cl23 Cl22 Rb15 69.3(5) . . ?
Cl23 Cl22 Rb15 59.4(4) 2_655 2_655 ?
Cl23 Cl22 Rb15 76.1(5) 2_655 . ?
Cl23 Cl22 Rb15 80.4(5) . 2_655 ?
Cl23 Cl22 Cl19 120.4(7) . 6_656 ?
Cl23 Cl22 Cl21 120.4(7) . . ?
Cl23 Cl22 Cl23 119.9(8) . 2_655 ?
Bi6 Cl23 Rb12 106.1(4) 3_665 . ?
Bi6 Cl23 Rb12 106.4(4) 3_665 4_556 ?
Bi6 Cl23 Rb13 101.7(4) 3_665 3_665 ?
Bi6 Cl23 Rb13 112.2(4) 3_665 . ?
Bi6 Cl23 Rb15 102.0(4) 3_665 3_665 ?
Bi6 Cl23 Rb15 112.8(4) 3_665 . ?
Rb12 Cl23 Rb12 82.0(3) 4_556 . ?
Rb12 Cl23 Rb13 86.2(3) . 3_665 ?
Rb12 Cl23 Rb13 151.6(5) 4_556 3_665 ?
Rb12 Cl23 Rb15 86.8(3) 4_556 3_665 ?
Rb13 Cl23 Rb12 71.3(3) . . ?
Rb13 Cl23 Rb12 137.6(5) . 4_556 ?
Rb13 Cl23 Rb13 16.59(16) . 3_665 ?
Rb13 Cl23 Rb15 101.3(4) . 3_665 ?
Rb14 Cl23 Bi6 111.7(5) . 3_665 ?
Rb14 Cl23 Rb12 41.16(19) . 4_556 ?
Rb14 Cl23 Rb12 40.84(19) . . ?
Rb14 Cl23 Rb13 106.0(5) . . ?
Rb14 Cl23 Rb13 122.5(5) . 3_665 ?
Rb14 Cl23 Rb15 106.5(5) . . ?
Rb14 Cl23 Rb15 123.3(5) . 3_665 ?
Rb15 Cl23 Rb12 71.6(3) . 4_556 ?
Rb15 Cl23 Rb12 151.7(5) 3_665 . ?
Rb15 Cl23 Rb12 137.7(5) . . ?
Rb15 Cl23 Rb13 107.3(4) . . ?
Rb15 Cl23 Rb13 101.5(4) . 3_665 ?
Rb15 Cl23 Rb13 91.7(3) 3_665 3_665 ?
Rb15 Cl23 Rb15 16.86(15) . 3_665 ?
Cl19 Cl23 Bi6 61.1(5) 4_556 3_665 ?
Cl19 Cl23 Rb12 154.2(7) 4_556 . ?
Cl19 Cl23 Rb12 80.9(5) 4_556 4_556 ?
Cl19 Cl23 Rb13 133.3(7) 4_556 . ?
Cl19 Cl23 Rb13 117.3(6) 4_556 3_665 ?
Cl19 Cl23 Rb14 119.6(7) 4_556 . ?
Cl19 Cl23 Rb15 45.6(5) 4_556 3_665 ?
Cl19 Cl23 Rb15 52.1(5) 4_556 . ?
Cl19 Cl23 Cl21 108.2(8) 4_556 3_665 ?
Cl19 Cl23 Cl22 58.9(6) 4_556 3_665 ?
Cl21 Cl23 Bi6 61.1(5) 3_665 3_665 ?
Cl21 Cl23 Rb12 80.2(6) 3_665 . ?
Cl21 Cl23 Rb12 153.9(7) 3_665 4_556 ?
Cl21 Cl23 Rb13 45.1(5) 3_665 3_665 ?
Cl21 Cl23 Rb13 51.5(5) 3_665 . ?
Cl21 Cl23 Rb14 118.7(7) 3_665 . ?
Cl21 Cl23 Rb15 117.3(6) 3_665 3_665 ?
Cl21 Cl23 Rb15 133.5(7) 3_665 . ?
Cl21 Cl23 Cl22 59.3(6) 3_665 3_665 ?
Cl22 Cl23 Bi6 63.5(5) 3_665 3_665 ?
Cl22 Cl23 Bi6 176.4(7) . 3_665 ?
Cl22 Cl23 Rb12 138.9(5) 3_665 4_556 ?
Cl22 Cl23 Rb12 138.6(5) 3_665 . ?
Cl22 Cl23 Rb12 71.1(5) . . ?
Cl22 Cl23 Rb12 71.2(4) . 4_556 ?
Cl22 Cl23 Rb13 59.8(4) 3_665 3_665 ?
Cl22 Cl23 Rb13 76.4(4) 3_665 . ?
Cl22 Cl23 Rb13 80.6(5) . 3_665 ?
Cl22 Cl23 Rb13 69.3(5) . . ?
Cl22 Cl23 Rb14 64.7(5) . . ?
Cl22 Cl23 Rb14 175.2(8) 3_665 . ?
Cl22 Cl23 Rb15 69.3(5) . . ?
Cl22 Cl23 Rb15 80.7(5) . 3_665 ?
Cl22 Cl23 Rb15 59.6(4) 3_665 3_665 ?
Cl22 Cl23 Rb15 76.4(4) 3_665 . ?
Cl22 Cl23 Cl19 120.5(7) . 4_556 ?
Cl22 Cl23 Cl21 119.9(8) . 3_665 ?
Cl22 Cl23 Cl22 120.1(9) . 3_665 ?
Bi6 Cl24 Rb11 101.5(4) 2_665 5_676 ?
Bi6 Cl24 Rb11 101.5(4) 2_665 3_675 ?
Bi6 Cl24 Rb11 112.0(4) 2_665 . ?
Bi6 Cl24 Rb11 112.0(4) 2_665 4_556 ?
Bi6 Cl24 Rb12 106.7(4) 2_665 4_556 ?
Bi6 Cl24 Rb12 106.5(4) 2_665 . ?
Rb11 Cl24 Rb11 106.9(4) . 4_556 ?
Rb11 Cl24 Rb11 16.51(16) . 3_675 ?
Rb11 Cl24 Rb11 16.53(15) 4_556 5_676 ?
Rb11 Cl24 Rb11 91.1(3) 5_676 3_675 ?
Rb11 Cl24 Rb11 100.9(4) . 5_676 ?
Rb11 Cl24 Rb11 100.9(4) 4_556 3_675 ?
Rb11 Cl24 Rb12 138.1(5) 4_556 . ?
Rb11 Cl24 Rb12 71.6(3) 4_556 4_556 ?
Rb11 Cl24 Rb12 138.0(5) . 4_556 ?
Rb11 Cl24 Rb12 71.7(3) . . ?
Rb12 Cl24 Rb11 86.5(3) 4_556 5_676 ?
Rb12 Cl24 Rb11 151.6(5) 4_556 3_675 ?
Rb12 Cl24 Rb11 151.8(5) . 5_676 ?
Rb12 Cl24 Rb11 86.6(3) . 3_675 ?
Rb12 Cl24 Rb12 82.4(3) . 4_556 ?
Rb14 Cl24 Bi6 112.4(5) . 2_665 ?
Rb14 Cl24 Rb11 106.5(4) . 4_556 ?
Rb14 Cl24 Rb11 106.6(4) . . ?
Rb14 Cl24 Rb11 123.0(5) . 5_676 ?
Rb14 Cl24 Rb11 123.0(4) . 3_675 ?
Rb14 Cl24 Rb12 41.25(19) . . ?
Rb14 Cl24 Rb12 41.18(19) . 4_556 ?
Cl17 Cl24 Bi6 60.9(5) 5_676 2_665 ?
Cl17 Cl24 Bi6 60.9(5) . 2_665 ?
Cl17 Cl24 Rb11 51.6(5) 5_676 4_556 ?
Cl17 Cl24 Rb11 51.6(5) . . ?
Cl17 Cl24 Rb11 45.2(5) 5_676 5_676 ?
Cl17 Cl24 Rb11 116.6(7) 5_676 3_675 ?
Cl17 Cl24 Rb11 132.4(7) . 4_556 ?
Cl17 Cl24 Rb11 45.2(4) . 3_675 ?
Cl17 Cl24 Rb11 116.5(6) . 5_676 ?
Cl17 Cl24 Rb11 132.5(7) 5_676 . ?
Cl17 Cl24 Rb12 154.6(7) 5_676 . ?
Cl17 Cl24 Rb12 80.8(6) 5_676 4_556 ?
Cl17 Cl24 Rb12 154.9(7) . 4_556 ?
Cl17 Cl24 Rb12 80.9(6) . . ?
Cl17 Cl24 Rb14 119.6(7) 5_676 . ?
Cl17 Cl24 Rb14 119.8(7) . . ?
Cl17 Cl24 Cl17 107.5(8) 5_676 . ?
Cl17 Cl24 Cl24 58.5(6) . 5_676 ?
Cl17 Cl24 Cl24 58.6(6) 5_676 5_676 ?
Cl24 Cl24 Bi6 62.7(3) 5_676 2_665 ?
Cl24 Cl24 Bi6 177.3(3) 4_556 2_665 ?
Cl24 Cl24 Rb11 69.4(5) 4_556 . ?
Cl24 Cl24 Rb11 59.6(4) 5_676 5_676 ?
Cl24 Cl24 Rb11 80.4(5) 4_556 5_676 ?
Cl24 Cl24 Rb11 76.2(5) 5_676 4_556 ?
Cl24 Cl24 Rb11 59.6(4) 5_676 3_675 ?
Cl24 Cl24 Rb11 80.4(5) 4_556 3_675 ?
Cl24 Cl24 Rb11 69.3(5) 4_556 4_556 ?
Cl24 Cl24 Rb11 76.2(5) 5_676 . ?
Cl24 Cl24 Rb12 138.5(7) 5_676 . ?
Cl24 Cl24 Rb12 138.6(7) 5_676 4_556 ?
Cl24 Cl24 Rb12 71.3(5) 4_556 4_556 ?
Cl24 Cl24 Rb12 71.5(4) 4_556 . ?
Cl24 Cl24 Rb14 64.9(3) 4_556 . ?
Cl24 Cl24 Rb14 175.1(3) 5_676 . ?
Cl24 Cl24 Cl17 120.1(9) 4_556 . ?
Cl24 Cl24 Cl17 120.1(9) 4_556 5_676 ?
Cl24 Cl24 Cl24 120.00(4) 4_556 5_676 ?

loop_
_geom_bond_atom_site_label_1
_geom_bond_atom_site_label_2
_geom_bond_distance
_geom_bond_site_symmetry_2
_geom_bond_publ_flag
Bi1 Rb1 4.3072(7) . ?
Bi1 Cl1 2.701(3) 11_566 ?
Bi1 Cl1 2.701(3) . ?
Bi1 Cl2 2.777(3) . ?
Bi1 Cl2 2.777(3) 11_566 ?
Bi1 Cl3 2.604(3) 11_566 ?
Bi1 Cl3 2.604(3) . ?
Sb1 Rb1 4.3072(7) . ?
Sb1 Cl1 2.701(3) . ?
Sb1 Cl1 2.701(3) 11_566 ?
Sb1 Cl2 2.777(3) . ?
Sb1 Cl2 2.777(3) 11_566 ?
Sb1 Cl3 2.604(3) . ?
Sb1 Cl3 2.604(3) 11_566 ?
Bi2 Rb2 4.107(2) 10_556 ?
Bi2 Rb5 4.3710(16) 3_675 ?
Bi2 Rb5 4.3710(16) . ?
Bi2 Rb5 4.3710(17) 2_765 ?
Bi2 Rb6 4.451(2) . ?
Bi2 Rb7 4.432(4) . ?
Bi2 Cl4 2.789(3) 3_675 ?
Bi2 Cl4 2.789(3) 2_765 ?
Bi2 Cl4 2.789(3) . ?
Bi2 Cl5 2.567(4) 3_675 ?
Bi2 Cl5 2.567(4) . ?
Bi2 Cl5 2.567(5) 2_765 ?
Sb2 Rb2 4.107(2) 10_556 ?
Sb2 Rb5 4.3710(16) 3_675 ?
Sb2 Rb5 4.3710(17) 2_765 ?
Sb2 Rb5 4.3710(16) . ?
Sb2 Cl4 2.789(3) 2_765 ?
Sb2 Cl4 2.789(3) 3_675 ?
Sb2 Cl4 2.789(3) . ?
Sb2 Cl5 2.567(4) . ?
Sb2 Cl5 2.567(5) 2_765 ?
Sb2 Cl5 2.567(4) 3_675 ?
Bi3 Rb3 4.097(2) . ?
Bi3 Rb5 4.3638(16) 3_665 ?
Bi3 Rb5 4.3639(17) . ?
Bi3 Rb5 4.3638(16) 2_655 ?
Bi3 Rb6 4.442(2) 3_665 ?
Bi3 Rb8 4.421(3) . ?
Bi3 Cl6 2.788(3) 3_665 ?
Bi3 Cl6 2.788(3) 2_655 ?
Bi3 Cl6 2.788(3) . ?
Bi3 Cl7 2.570(4) 2_655 ?
Bi3 Cl7 2.570(4) . ?
Bi3 Cl7 2.570(4) 3_665 ?
Sb3 Rb3 4.097(2) . ?
Sb3 Rb5 4.3639(17) . ?
Sb3 Rb5 4.3638(16) 2_655 ?
Sb3 Rb5 4.3638(16) 3_665 ?
Sb3 Cl6 2.788(3) . ?
Sb3 Cl6 2.788(3) 3_665 ?
Sb3 Cl6 2.788(3) 2_655 ?
Sb3 Cl7 2.570(4) . ?
Sb3 Cl7 2.570(4) 2_655 ?
Sb3 Cl7 2.570(4) 3_665 ?
Bi4 Rb6 4.483(3) . ?
Bi4 Rb7 4.5511(14) . ?
Bi4 Rb8 4.5545(13) . ?
Bi4 Rb9 4.4709(11) . ?
Bi4 Rb10 4.518(3) . ?
Bi4 Rb12 4.196(3) . ?
Bi4 Cl10 2.496(6) . ?
Bi4 Cl11 2.501(5) . ?
Bi4 Cl12 2.482(5) . ?
Bi4 Cl13 2.686(10) . ?
Bi4 Cl14 2.660(9) . ?
Bi4 Cl15 2.651(9) . ?
Sb4 Rb12 4.196(3) . ?
Sb4 Cl10 2.496(6) . ?
Sb4 Cl11 2.501(5) . ?
Sb4 Cl12 2.482(5) . ?
Sb4 Cl13 2.686(10) . ?
Sb4 Cl14 2.660(9) . ?
Sb4 Cl15 2.651(9) . ?
Sb5 Cl8 2.331(4) . ?
Sb5 Cl8 2.331(4) 2_665 ?
Sb5 Cl8 2.331(4) 3_565 ?
Sb5 Cl9 2.331(6) 3_565 ?
Sb5 Cl9 2.331(6) . ?
Sb5 Cl9 2.331(6) 2_665 ?
Bi6 Cl17 2.561(17) 6_656 ?
Bi6 Cl17 2.561(17) 3_565 ?
Bi6 Cl19 2.558(14) 3_565 ?
Bi6 Cl19 2.558(14) 6_656 ?
Bi6 Cl21 2.564(17) 4_556 ?
Bi6 Cl21 2.564(17) . ?
Bi6 Cl22 2.694(14) 4_556 ?
Bi6 Cl22 2.694(14) . ?
Bi6 Cl23 2.672(15) 2_655 ?
Bi6 Cl23 2.672(15) 5_566 ?
Bi6 Cl24 2.673(15) 6_656 ?
Bi6 Cl24 2.673(15) 3_565 ?
Sb6 Cl17 2.561(17) 3_565 ?
Sb6 Cl17 2.561(17) 6_656 ?
Sb6 Cl19 2.558(14) 6_656 ?
Sb6 Cl19 2.558(14) 3_565 ?
Sb6 Cl21 2.564(17) 4_556 ?
Sb6 Cl21 2.564(17) . ?
Sb6 Cl22 2.694(14) 4_556 ?
Sb6 Cl22 2.694(14) . ?
Sb6 Cl23 2.672(15) 5_566 ?
Sb6 Cl23 2.672(15) 2_655 ?
Sb6 Cl24 2.673(15) 6_656 ?
Sb6 Cl24 2.673(15) 3_565 ?
Rb1 Rb4 4.4573(11) 12_656 ?
Rb1 Rb4 4.4574(11) 10_556 ?
Rb1 Cl2 3.212(3) 10_546 ?
Rb1 Cl2 3.212(3) . ?
Rb1 Cl2 3.211(3) 2_755 ?
Rb1 Cl2 3.212(3) 11_566 ?
Rb1 Cl2 3.212(3) 12_766 ?
Rb1 Cl2 3.211(3) 3_775 ?
Rb2 Rb3 4.415(3) . ?
Rb2 Rb4 4.6415(11) 12_656 ?
Rb2 Cl1 3.360(3) 3_665 ?
Rb2 Cl1 3.360(3) 2_655 ?
Rb2 Cl1 3.360(3) . ?
Rb2 Cl3 3.776(5) 10_446 ?
Rb2 Cl3 3.776(5) 11_566 ?
Rb2 Cl3 3.776(5) 12_656 ?
Rb2 Cl4 3.425(4) 10_446 ?
Rb2 Cl4 3.425(4) 12_656 ?
Rb2 Cl4 3.425(4) 11_566 ?
Rb3 Cl1 3.362(3) . ?
Rb3 Cl1 3.362(3) 3_665 ?
Rb3 Cl1 3.362(3) 2_655 ?
Rb3 Cl3 3.773(5) 3_665 ?
Rb3 Cl3 3.773(5) 2_655 ?
Rb3 Cl3 3.773(5) . ?
Rb3 Cl6 3.420(4) . ?
Rb3 Cl6 3.421(4) 2_655 ?
Rb3 Cl6 3.421(4) 3_665 ?
Rb4 Rb4 4.854(2) 11_566 ?
Rb4 Cl1 3.387(3) 12_666 ?
Rb4 Cl1 3.387(3) 2_655 ?
Rb4 Cl2 3.309(3) 12_666 ?
Rb4 Cl2 3.310(3) 10_446 ?
Rb4 Cl3 3.205(4) . ?
Rb4 Cl4 3.286(3) . ?
Rb4 Cl6 3.283(3) . ?
Rb4 Cl8 3.456(4) . ?
Rb5 Cl2 3.637(4) 11_566 ?
Rb5 Cl3 3.308(4) . ?
Rb5 Cl4 3.458(4) 2_765 ?
Rb5 Cl4 3.758(4) . ?
Rb5 Cl5 3.522(5) . ?
Rb5 Cl6 3.464(4) 3_665 ?
Rb5 Cl6 3.744(4) . ?
Rb5 Cl7 3.518(5) 2_655 ?
Rb6 Cl4 3.600(4) . ?
Rb6 Cl5 3.860(5) 3_675 ?
Rb6 Cl5 3.449(5) . ?
Rb6 Cl6 3.593(4) . ?
Rb6 Cl7 3.834(5) 3_665 ?
Rb6 Cl7 3.454(5) 2_655 ?
Rb6 Cl8 3.534(7) . ?
Rb6 Cl9 3.954(9) 2_665 ?
Rb6 Cl10 3.718(7) . ?
Rb6 Cl11 3.711(7) . ?
Rb6 Cl12 3.592(6) . ?
Rb7 Cl5 3.611(5) 2_765 ?
Rb7 Cl5 3.611(5) 3_675 ?
Rb7 Cl5 3.611(5) . ?
Rb7 Cl11 3.724(6) 2_765 ?
Rb7 Cl11 3.724(7) . ?
Rb7 Cl11 3.724(6) 3_675 ?
Rb7 Cl12 3.738(6) 2_765 ?
Rb7 Cl12 3.738(6) 3_675 ?
Rb7 Cl12 3.738(6) . ?
Rb7 Cl15 3.663(9) . ?
Rb7 Cl15 3.663(9) 2_765 ?
Rb7 Cl15 3.663(9) 3_675 ?
Rb8 Cl7 3.598(5) 3_665 ?
Rb8 Cl7 3.598(5) . ?
Rb8 Cl7 3.598(5) 2_655 ?
Rb8 Cl10 3.715(6) 3_665 ?
Rb8 Cl10 3.715(6) . ?
Rb8 Cl10 3.715(6) 2_655 ?
Rb8 Cl12 3.746(6) . ?
Rb8 Cl12 3.746(6) 2_655 ?
Rb8 Cl12 3.746(6) 3_665 ?
Rb8 Cl14 3.679(9) 3_665 ?
Rb8 Cl14 3.678(9) . ?
Rb8 Cl14 3.679(9) 2_655 ?
Rb9 Cl9 3.626(7) . ?
Rb9 Cl9 3.626(7) 3_565 ?
Rb9 Cl9 3.626(7) 2_665 ?
Rb9 Cl10 3.788(6) 2_665 ?
Rb9 Cl10 3.788(6) . ?
Rb9 Cl10 3.788(6) 3_565 ?
Rb9 Cl11 3.782(6) 2_665 ?
Rb9 Cl11 3.782(6) 3_565 ?
Rb9 Cl11 3.782(6) . ?
Rb9 Cl13 3.362(8) . ?
Rb9 Cl13 3.362(8) 3_565 ?
Rb9 Cl13 3.362(8) 2_665 ?
Rb10 Cl10 3.698(7) 3_665 ?
Rb10 Cl11 3.713(7) 2_765 ?
Rb10 Cl12 3.624(7) . ?
Rb10 Cl13 3.748(12) 3_665 ?
Rb10 Cl14 3.701(11) . ?
Rb10 Cl15 3.706(11) . ?
Rb10 Cl16 3.465(15) . ?
Rb10 Cl17 3.503(17) 2_765 ?
Rb10 Cl18 3.460(16) 2_765 ?
Rb10 Cl19 3.524(17) 2_765 ?
Rb10 Cl20 3.481(15) 3_665 ?
Rb10 Cl21 3.508(17) 3_665 ?
Rb11 Rb11 1.000(8) 3_675 ?
Rb11 Rb11 1.000(8) 2_765 ?
Rb11 Cl15 2.908(11) . ?
Rb11 Cl16 3.313(14) . ?
Rb11 Cl17 3.219(17) 3_675 ?
Rb11 Cl17 2.421(17) . ?
Rb11 Cl17 2.422(16) 2_765 ?
Rb11 Cl18 3.316(15) . ?
Rb11 Cl24 3.034(13) 4_556 ?
Rb11 Cl24 3.033(13) . ?
Rb11 Cl24 3.413(14) 5_676 ?
Rb11 Cl24 3.415(13) 2_765 ?
Rb12 Rb14 2.212(3) . ?
Rb12 Cl13 3.440(8) . ?
Rb12 Cl15 3.463(9) . ?
Rb12 Cl16 2.432(14) . ?
Rb12 Cl18 2.443(15) . ?
Rb12 Cl20 2.442(15) . ?
Rb12 Cl22 3.362(13) . ?
Rb12 Cl22 3.348(12) 4_556 ?
Rb12 Cl23 3.383(13) . ?
Rb12 Cl23 3.361(13) 4_556 ?
Rb12 Cl24 3.356(13) . ?
Rb12 Cl24 3.360(13) 4_556 ?
Rb13 Rb13 0.999(8) 2_655 ?
Rb13 Rb13 0.999(8) 3_665 ?
Rb13 Cl14 2.890(11) . ?
Rb13 Cl16 3.315(14) . ?
Rb13 Cl20 3.325(13) . ?
Rb13 Cl21 2.422(17) 3_665 ?
Rb13 Cl21 2.415(17) . ?
Rb13 Cl21 3.214(16) 2_655 ?
Rb13 Cl22 3.034(13) . ?
Rb13 Cl22 3.421(13) 3_665 ?
Rb13 Cl23 3.042(14) . ?
Rb13 Cl23 3.408(14) 2_655 ?
Rb14 Cl16 3.164(15) . ?
Rb14 Cl16 3.164(15) 4_556 ?
Rb14 Cl20 3.170(17) 4_556 ?
Rb14 Cl20 3.170(17) . ?
Rb14 Cl22 2.524(15) 4_556 ?
Rb14 Cl22 2.524(15) . ?
Rb14 Cl23 2.545(13) . ?
Rb14 Cl23 2.545(13) 4_556 ?
Rb14 Cl24 2.524(16) . ?
Rb14 Cl24 2.524(16) 4_556 ?
Rb15 Rb15 1.008(8) 2_655 ?
Rb15 Rb15 1.008(8) 3_665 ?
Rb15 Cl13 2.903(12) 4_556 ?
Rb15 Cl18 3.305(15) 4_556 ?
Rb15 Cl19 2.421(17) 4_556 ?
Rb15 Cl19 2.415(16) 6_656 ?
Rb15 Cl19 3.221(16) 5_666 ?
Rb15 Cl20 3.295(13) 4_556 ?
Rb15 Cl22 3.394(13) 3_665 ?
Rb15 Cl22 3.004(13) . ?
Rb15 Cl23 3.382(14) 2_655 ?
Rb15 Cl23 3.004(14) . ?
Cl16 Cl17 1.82(2) 2_765 ?
Cl16 Cl21 1.81(2) 3_665 ?
Cl17 Cl18 1.82(2) . ?
Cl17 Cl24 2.35(2) 5_676 ?
Cl17 Cl24 2.35(2) . ?
Cl18 Cl19 1.81(2) . ?
Cl19 Cl20 1.80(2) 2_665 ?
Cl19 Cl22 2.34(2) 6_666 ?
Cl19 Cl23 2.33(2) 4_556 ?
Cl20 Cl21 1.84(2) . ?
Cl21 Cl22 2.36(2) . ?
Cl21 Cl23 2.34(2) 2_655 ?
Cl22 Cl23 2.12(2) . ?
Cl22 Cl23 2.433(19) 2_655 ?
Cl24 Cl24 2.14(3) 4_556 ?
Cl24 Cl24 2.45(3) 5_676 ?

loop_
_twin_individual_id
_twin_individual_mass_fraction_refined
1 0.507(16)
2 0.493(16)

loop_
_exptl_oxdiff_crystal_face_indexfrac_h
_exptl_oxdiff_crystal_face_indexfrac_k
_exptl_oxdiff_crystal_face_indexfrac_l
_exptl_oxdiff_crystal_face_x
_exptl_oxdiff_crystal_face_y
_exptl_oxdiff_crystal_face_z
-1.0035 -6.0026 13.9938 -0.1900 0.2295 -0.3018
2.0011 1.0006 1.0112 0.0035 -0.0309 0.1645
0.0002 -0.0001 -2.9997 -0.0061 -0.0176 -0.0039
-0.0002 0.0001 2.9997 0.0061 0.0176 0.0039
-3.0030 -1.0003 18.9808 0.0564 0.1550 -0.1983
-1.0014 1.0008 18.9920 0.0975 0.0947 0.0083
5.0020 1.0009 7.0279 -0.0415 -0.0157 0.3520
-1.0018 0.0003 19.9921 0.0599 0.1240 -0.0338
1.0010 1.0005 -2.9941 0.0144 -0.0477 0.0994
